data_1550045
loop_
_publ_author_name
'SU, Yanmin'
'Wang, Zhi'
'Zhuang, Gui-lin'
'Zhao, Quanqin'
'Wang, Xing-Po'
'Tung, Chen-Ho'
'Sun, Di'

_publ_section_title
;
 Unusual fcc-Structured Ag10 Kernel Trapped in Ag70 Nanocluster
;
_journal_name_full 'Chemical Science'
_journal_paper_doi 10.1039/C8SC03396J
_journal_year 2019
_chemical_formula_moiety 'C248 H438 Ag80 F42 Mo16 N6 O108 S50, 2(C F3 O3 S), 4(C3 H8 O), 2(C3 H7 N O)'
_chemical_formula_sum 'C268 H484 Ag80 F48 Mo16 N8 O120 S52'
_chemical_formula_weight 18482.36
_chemical_name_systematic
;
 ?
;
_space_group_crystal_system monoclinic
_space_group_IT_number 14
_space_group_name_Hall '-P 2yn'
_space_group_name_H-M_alt 'P 1 21/n 1'
_symmetry_space_group_name_Hall '-P 2yn'
_symmetry_space_group_name_H-M 'P 1 21/n 1'
_atom_sites_solution_hydrogens geom
_audit_creation_date 2018-01-04
_audit_creation_method
;
Olex2 1.2
(compiled 2017.03.28 svn.r3405 for OlexSys, GUI svn.r5337)
;
_audit_update_record
;
2018-06-19 deposited with the CCDC.
2018-10-15 downloaded from the CCDC.
;
_cell_angle_alpha 90
_cell_angle_beta 90.675(2)
_cell_angle_gamma 90
_cell_formula_units_Z 2
_cell_length_a 25.1615(4)
_cell_length_b 30.4928(5)
_cell_length_c 32.0095(9)
_cell_measurement_reflns_used 49716
_cell_measurement_temperature 83.0(6)
_cell_measurement_theta_max 30.0790
_cell_measurement_theta_min 3.3200
_cell_volume 24557.4(9)
_computing_cell_refinement 'CrysAlisPro 1.171.39.30d (Rigaku OD, 2017)'
_computing_data_collection 'CrysAlisPro 1.171.39.30d (Rigaku OD, 2017)'
_computing_data_reduction 'CrysAlisPro 1.171.39.30d (Rigaku OD, 2017)'
_computing_molecular_graphics 'Olex2 (Dolomanov et al., 2009)'
_computing_publication_material 'Olex2 (Dolomanov et al., 2009)'
_computing_structure_refinement 'ShelXL (Sheldrick, 2015)'
_diffrn_ambient_environment N~2~
_diffrn_ambient_temperature 83.0(6)
_diffrn_detector 'CCD plate'
_diffrn_detector_area_resol_mean 28.5714
_diffrn_detector_type HyPix
_diffrn_measured_fraction_theta_full 0.981
_diffrn_measured_fraction_theta_max 0.994
_diffrn_measurement_details
;
List of Runs (angles in degrees, time in seconds):

  # Type    Start    End  Width  t~exp~   \w     \q     \k     \f   Frames
#--------------------------------------------------------------------------
  1  \w      8.00  43.00   1.00   40.00    --    5.49-110.00-105.00   35
  2  \w    -26.00  37.00   1.00   40.00    --    5.49 -99.00  60.00   63
  3  \w    -56.00  15.00   1.00   40.00    --    5.49 -37.00 -90.00   71
  4  \w    -68.00  16.00   1.00   40.00    --    5.49 -19.00 -30.00   84
;
_diffrn_measurement_device 'four-circle diffractometer'
_diffrn_measurement_device_type 'XtaLAB Synergy, Dualflex, HyPix'
_diffrn_measurement_method '\w scans'
_diffrn_measurement_specimen_support 'Mitegen 50um'
_diffrn_orient_matrix_type 'CrysAlisPro convention (1999,Acta A55,543-557)'
_diffrn_orient_matrix_UB_11 -0.0041768000
_diffrn_orient_matrix_UB_12 -0.0121583000
_diffrn_orient_matrix_UB_13 0.0185739000
_diffrn_orient_matrix_UB_21 0.0042946000
_diffrn_orient_matrix_UB_22 0.0192290000
_diffrn_orient_matrix_UB_23 0.0120316000
_diffrn_orient_matrix_UB_31 -0.0275492000
_diffrn_orient_matrix_UB_32 0.0048321000
_diffrn_orient_matrix_UB_33 -0.0011989000
_diffrn_radiation_collimation 0.3
_diffrn_radiation_monochromator mirror
_diffrn_radiation_probe x-ray
_diffrn_radiation_type MoK\a
_diffrn_radiation_wavelength 0.71073
_diffrn_reflns_av_R_equivalents 0.0674
_diffrn_reflns_av_unetI/netI 0.0544
_diffrn_reflns_Laue_measured_fraction_full 0.981
_diffrn_reflns_Laue_measured_fraction_max 0.994
_diffrn_reflns_limit_h_max 30
_diffrn_reflns_limit_h_min -29
_diffrn_reflns_limit_k_max 34
_diffrn_reflns_limit_k_min -36
_diffrn_reflns_limit_l_max 38
_diffrn_reflns_limit_l_min -35
_diffrn_reflns_number 176090
_diffrn_reflns_point_group_measured_fraction_full 0.981
_diffrn_reflns_point_group_measured_fraction_max 0.994
_diffrn_reflns_theta_full 25.242
_diffrn_reflns_theta_max 25.123
_diffrn_reflns_theta_min 3.193
_diffrn_source 'micro-focus sealed X-ray tube'
_diffrn_source_current 24.0
_diffrn_source_power 1.2
_diffrn_source_target Mo
_diffrn_source_type 'PhotonJet (Mo) X-ray Source'
_diffrn_source_voltage 50.0
_exptl_absorpt_coefficient_mu 3.798
_exptl_absorpt_correction_T_max 1.00000
_exptl_absorpt_correction_T_min 0.62365
_exptl_absorpt_correction_type multi-scan
_exptl_absorpt_process_details
;
CrysAlisPro 1.171.39.30d (Rigaku Oxford Diffraction, 2017)
Empirical absorption correction using spherical harmonics,
 implemented in SCALE3 ABSPACK scaling algorithm.
;
_exptl_crystal_colour 'clear light red'
_exptl_crystal_colour_lustre clear
_exptl_crystal_colour_modifier light
_exptl_crystal_colour_primary red
_exptl_crystal_density_diffrn 2.500
_exptl_crystal_description block
_exptl_crystal_F_000 17608
_exptl_crystal_size_max 0.1
_exptl_crystal_size_mid 0.09
_exptl_crystal_size_min 0.08
_refine_diff_density_max 4.761
_refine_diff_density_min -3.248
_refine_diff_density_rms 0.295
_refine_ls_extinction_method none
_refine_ls_goodness_of_fit_ref 1.068
_refine_ls_hydrogen_treatment constr
_refine_ls_matrix_type full
_refine_ls_number_parameters 2666
_refine_ls_number_reflns 43585
_refine_ls_number_restraints 290
_refine_ls_restrained_S_all 1.067
_refine_ls_R_factor_all 0.1081
_refine_ls_R_factor_gt 0.0737
_refine_ls_shift/su_max 0.008
_refine_ls_shift/su_mean 0.000
_refine_ls_structure_factor_coef Fsqd
_refine_ls_weighting_details 'w=1/[\s^2^(Fo^2^)+(0.0665P)^2^+1056.4679P] where P=(Fo^2^+2Fc^2^)/3'
_refine_ls_weighting_scheme calc
_refine_ls_wR_factor_gt 0.1725
_refine_ls_wR_factor_ref 0.2016
_reflns_Friedel_coverage 0.000
_reflns_number_gt 31774
_reflns_number_total 43585
_reflns_threshold_expression 'I > 2\s(I)'
_cod_data_source_file c8sc03396j2.cif
_cod_data_source_block Ag80a
_cod_database_code 1550045
_shelxl_version_number 2013-4
_chemical_oxdiff_formula AgSCHOF
_shelx_space_group_comment
;
The symmetry employed for this shelxl refinement is uniquely defined
by the following loop, which should always be used as a source of
symmetry information in preference to the above space-group names.
They are only intended as comments.
;
_diffrn_oxdiff_ac3_digest_frames
;
01903805ba5f226dec90e013539c457cb800253ad4f
;
_reflns_odcompleteness_completeness 98.86
_reflns_odcompleteness_iscentric 1
_reflns_odcompleteness_theta 26.32
_olex2_refinement_description
;
1. Fixed Uiso
 At 1.2 times of:
  All C(H) groups, All C(H,H) groups
 At 1.5 times of:
  All C(H,H,H) groups, All O(H) groups
2. Restrained distances
 C128-F13
 1.45 with sigma of 0.01
 C128-F15
 1.45 with sigma of 0.01
 C128-F14
 1.45 with sigma of 0.01
 F15-F13
 2.35 with sigma of 0.01
 F14-F15
 2.35 with sigma of 0.01
 F13-F14
 2.35 with sigma of 0.01
 S3-O17
 1.45 with sigma of 0.01
 O18-S3
 1.45 with sigma of 0.01
 S3-O16
 1.45 with sigma of 0.01
 O18-O17
 2.35 with sigma of 0.01
 O18-O16
 2.35 with sigma of 0.01
 O16-O17
 2.35 with sigma of 0.01
 O2A-S1
 1.45 with sigma of 0.01
 O3-S1
 1.45 with sigma of 0.01
 S1-O1
 1.45 with sigma of 0.01
 O3-O2A
 2.35 with sigma of 0.01
 O3-O1
 2.35 with sigma of 0.01
 O2A-O1
 2.35 with sigma of 0.01
 C115-N2
 1.55 with sigma of 0.01
 N2-C116
 1.55 with sigma of 0.01
 C117-N2
 1.55 with sigma of 0.01
 C117-O32
 1.25 with sigma of 0.01
 F3-C129
 1.45 with sigma of 0.01
 F1A-C129
 1.45 with sigma of 0.01
 C129-F2A
 1.45 with sigma of 0.01
 F3-F2A
 2.35 with sigma of 0.01
 F3-F1A
 2.35 with sigma of 0.01
 F1A-F2A
 2.35 with sigma of 0.01
 C120-N4
 1.45 with sigma of 0.01
 C27-C29
 1.55 with sigma of 0.01
3. Restrained planarity
 O32, N2, C115, C116, C117
 with sigma of 0.01
4. Uiso/Uaniso restraints and constraints
S3 \\sim F13 \\sim F14 \\sim F15 \\sim O16 \\sim O17 \\sim O18 \\sim C128:
within 1.7A with sigma of 0.004 and sigma for terminal atoms of 0.08
C25 \\sim C26 \\sim C27 \\sim C28 \\sim C29 \\sim C30: within 1.7A with sigma
of 0.004 and sigma for terminal atoms of 0.08
C43 \\sim C44 \\sim C45 \\sim C46 \\sim C47 \\sim C48: within 1.7A with sigma
of 0.004 and sigma for terminal atoms of 0.08
C55 \\sim C56 \\sim C57 \\sim C58 \\sim C59 \\sim C60: within 1.7A with sigma
of 0.004 and sigma for terminal atoms of 0.08
C79 \\sim C80 \\sim C81 \\sim C82 \\sim C83 \\sim C84: within 1.7A with sigma
of 0.004 and sigma for terminal atoms of 0.08
O32 \\sim N2 \\sim C115 \\sim C116 \\sim C117: within 1.7A with sigma of 0.004
and sigma for terminal atoms of 0.08
C1 \\sim C2 \\sim C3 \\sim C4 \\sim C5 \\sim C6: within 1.7A with sigma of
0.004 and sigma for terminal atoms of 0.08
Ag1 \\sim Ag1A: within 1.7A with sigma of 0.004 and sigma for terminal atoms of
0.08
O2 \\sim O2A \\sim C128: within 1.7A with sigma of 0.004 and sigma for terminal
atoms of 0.08
F1A \\sim F2A \\sim F3: within 1.7A with sigma of 0.004 and sigma for terminal
atoms of 0.08
S1 \\sim F1A \\sim F2A \\sim F3 \\sim O1 \\sim O2A \\sim O3 \\sim C129: within
1.7A with sigma of 0.004 and sigma for terminal atoms of 0.08
5. Others
 Fixed Sof: Ag1(0.92) Ag1A(0.08) S1(0.5) S1A(0.5) F1(0.5) F1A(0.5) F2(0.5)
 F2A(0.5) O1(0.5) O1A(0.5) O2(0.5) O2A(0.5)
6.a Ternary CH refined with riding coordinates:
 C1(H1), C7(H7), C13(H13), C19(H19), C26(H26), C31(H31), C37(H37), C43(H43),
 C49(H49), C55(H55), C62(H62), C67(H67), C73(H73), C79(H79), C85(H85), C91(H91),
  C97(H97), C103(H103)
6.b Secondary CH2 refined with riding coordinates:
 C2(H2A,H2B), C3(H3A,H3B), C4(H4A,H4B), C5(H5A,H5B), C6(H6A,H6B), C8(H8A,H8B),
 C9(H9A,H9B), C10(H10A,H10B), C11(H11A,H11B), C12(H12A,H12B), C14(H14A,H14B),
 C15(H15A,H15B), C16(H16A,H16B), C17(H17A,H17B), C18(H18A,H18B), C20(H20A,H20B),
  C21(H21A,H21B), C22(H22A,H22B), C23(H23A,H23B), C24(H24A,H24B), C25(H25A,
 H25B), C27(H27A,H27B), C28(H28A,H28B), C29(H29A,H29B), C30(H30A,H30B),
 C32(H32A,H32B), C33(H33A,H33B), C34(H34A,H34B), C35(H35A,H35B), C36(H36A,H36B),
  C38(H38A,H38B), C39(H39A,H39B), C40(H40A,H40B), C41(H41A,H41B), C42(H42A,
 H42B), C44(H44A,H44B), C45(H45A,H45B), C46(H46A,H46B), C47(H47A,H47B),
 C48(H48A,H48B), C50(H50A,H50B), C51(H51A,H51B), C52(H52A,H52B), C53(H53A,H53B),
  C54(H54A,H54B), C56(H56A,H56B), C57(H57A,H57B), C58(H58A,H58B), C59(H59A,
 H59B), C60(H60A,H60B), C61(H61A,H61B), C63(H63A,H63B), C64(H64A,H64B),
 C65(H65A,H65B), C66(H66A,H66B), C68(H68A,H68B), C69(H69A,H69B), C70(H70A,H70B),
  C71(H71A,H71B), C72(H72A,H72B), C74(H74A,H74B), C75(H75A,H75B), C76(H76A,
 H76B), C77(H77A,H77B), C78(H78A,H78B), C80(H80A,H80B), C81(H81A,H81B),
 C82(H82A,H82B), C83(H83A,H83B), C84(H84A,H84B), C86(H86A,H86B), C87(H87A,H87B),
  C88(H88A,H88B), C89(H89A,H89B), C90(H90A,H90B), C92(H92A,H92B), C93(H93A,
 H93B), C94(H94A,H94B), C95(H95A,H95B), C96(H96A,H96B), C98(H98A,H98B),
 C99(H99A,H99B), C100(H10C,H10D), C101(H10E,H10F), C102(H10G,H10H), C104(H10I,
 H10J), C105(H10K,H10L), C106(H10M,H10N), C107(H10O,H10P), C108(H10Q,H10R),
 C122(H12I,H12J), C123(H12K,H12L), C125(H12P,H12Q), C126(H12R,H12S)
6.c Aromatic/amide H refined with riding coordinates:
 C111(H111), C112(H112), C118(H118), C117(H117)
6.d Idealised Me refined as rotating group:
 C109(H10S,H10T,H10U), C110(H11C,H11D,H11E), C113(H11F,H11G,H11H), C114(H11I,
 H11J,H11K), C119(H11L,H11M,H11N), C120(H12C,H12D,H12E), C121(H12F,H12G,H12H),
 C124(H12M,H12N,H12O), C115(H11O,H11P,H11Q), C116(H11R,H11S,H11T)
6.e Idealised tetrahedral OH refined as rotating group:
 O29(H29), O30(H30)
;
_olex2_submission_special_instructions 'No special instructions were received'
_oxdiff_exptl_absorpt_empirical_details
;
Empirical correction (ABSPACK) includes:
- Absorption correction using spherical harmonics
- Frame scaling
;
_oxdiff_exptl_absorpt_empirical_full_max 1.312
_oxdiff_exptl_absorpt_empirical_full_min 0.801

loop_
_space_group_symop_operation_xyz
'x, y, z'
'-x+1/2, y+1/2, -z+1/2'
'-x, -y, -z'
'x-1/2, -y-1/2, z-1/2'

loop_
_atom_site_label
_atom_site_type_symbol
_atom_site_fract_x
_atom_site_fract_y
_atom_site_fract_z
_atom_site_U_iso_or_equiv
_atom_site_adp_type
_atom_site_occupancy
_atom_site_site_symmetry_order
_atom_site_calc_flag
_atom_site_refinement_flags_posn
_atom_site_refinement_flags_adp
_atom_site_refinement_flags_occupancy
Ag1 Ag 0.47546(5) 0.41049(5) 0.70826(4) 0.0389(3) Uani 0.92 1 d . U P
Ag1A Ag 0.5031(7) 0.3929(6) 0.6975(5) 0.037(2) Uani 0.08 1 d . U P
Ag2 Ag 0.59461(5) 0.34458(5) 0.69010(4) 0.0422(3) Uani 1 1 d . . .
Ag3 Ag 0.65885(6) 0.42981(5) 0.71286(5) 0.0512(4) Uani 1 1 d . . .
Ag4 Ag 0.59933(5) 0.48511(4) 0.64777(4) 0.0428(3) Uani 1 1 d . . .
Ag5 Ag 0.58086(6) 0.58336(5) 0.63130(5) 0.0509(4) Uani 1 1 d . . .
Ag6 Ag 0.61553(4) 0.50102(4) 0.54863(4) 0.0282(2) Uani 1 1 d . . .
Ag7 Ag 0.57245(4) 0.53384(4) 0.47683(4) 0.0271(2) Uani 1 1 d . . .
Ag8 Ag 0.73612(4) 0.47367(4) 0.58047(4) 0.0323(3) Uani 1 1 d . . .
Ag9 Ag 0.63439(5) 0.67922(4) 0.46631(4) 0.0387(3) Uani 1 1 d . . .
Ag10 Ag 0.58692(5) 0.68326(4) 0.57414(4) 0.0408(3) Uani 1 1 d . . .
Ag11 Ag 0.74713(5) 0.51238(4) 0.48372(4) 0.0362(3) Uani 1 1 d . . .
Ag12 Ag 0.77180(4) 0.47105(4) 0.39328(4) 0.0317(3) Uani 1 1 d . . .
Ag13 Ag 0.70537(6) 0.54403(4) 0.34401(4) 0.0442(3) Uani 1 1 d . . .
Ag14 Ag 0.54632(5) 0.50327(5) 0.32285(4) 0.0413(3) Uani 1 1 d . . .
Ag15 Ag 0.64436(6) 0.44415(5) 0.30745(5) 0.0516(4) Uani 1 1 d . . .
Ag16 Ag 0.51191(6) 0.35690(6) 0.31065(6) 0.0617(4) Uani 1 1 d . . .
Ag17 Ag 0.62614(5) 0.34763(5) 0.31996(4) 0.0413(3) Uani 1 1 d . . .
Ag18 Ag 0.50180(5) 0.27547(4) 0.37731(4) 0.0386(3) Uani 1 1 d . . .
Ag19 Ag 0.61436(5) 0.23135(5) 0.37020(5) 0.0521(4) Uani 1 1 d . . .
Ag20 Ag 0.46146(5) 0.23162(4) 0.45198(4) 0.0385(3) Uani 1 1 d . . .
Ag21 Ag 0.57308(5) 0.17600(5) 0.47083(4) 0.0450(3) Uani 1 1 d . . .
Ag22 Ag 0.40158(5) 0.22303(5) 0.54238(5) 0.0468(3) Uani 1 1 d . . .
Ag23 Ag 0.53608(5) 0.21739(4) 0.55024(4) 0.0394(3) Uani 1 1 d . . .
Ag24 Ag 0.40690(5) 0.28428(5) 0.61999(6) 0.0546(4) Uani 1 1 d . . .
Ag25 Ag 0.32695(4) 0.41043(4) 0.57412(4) 0.0297(2) Uani 1 1 d . . .
Ag26 Ag 0.35779(5) 0.37942(5) 0.66373(4) 0.0460(3) Uani 1 1 d . . .
Ag27 Ag 0.70967(6) 0.20909(5) 0.50580(6) 0.0582(4) Uani 1 1 d . . .
Ag28 Ag 0.72223(5) 0.29123(5) 0.65009(5) 0.0442(3) Uani 1 1 d . . .
Ag29 Ag 0.78252(5) 0.29435(5) 0.54920(4) 0.0417(3) Uani 1 1 d . . .
Ag30 Ag 0.80485(4) 0.39644(4) 0.56254(4) 0.0305(2) Uani 1 1 d . . .
Ag31 Ag 0.73605(4) 0.39736(4) 0.63805(4) 0.0356(3) Uani 1 1 d . . .
Ag32 Ag 0.83081(4) 0.43312(4) 0.46324(4) 0.0296(2) Uani 1 1 d . . .
Ag33 Ag 0.71021(4) 0.36563(4) 0.38505(4) 0.0330(3) Uani 1 1 d . . .
Ag34 Ag 0.79213(4) 0.33785(4) 0.45443(4) 0.0347(3) Uani 1 1 d . . .
Ag35 Ag 0.70587(5) 0.27773(5) 0.42798(5) 0.0468(3) Uani 1 1 d . . .
Ag36 Ag 0.63603(5) 0.24604(4) 0.58895(4) 0.0395(3) Uani 1 1 d . . .
Ag37 Ag 0.44714(4) 0.41888(4) 0.45528(4) 0.0309(3) Uani 1 1 d . . .
Ag38 Ag 0.53593(4) 0.45174(3) 0.50267(3) 0.0233(2) Uani 1 1 d . . .
Ag39 Ag 0.48854(4) 0.49447(4) 0.42723(3) 0.0270(2) Uani 1 1 d . . .
Ag40 Ag 0.53225(4) 0.28338(4) 0.62446(4) 0.0328(3) Uani 1 1 d . . .
Mo1 Mo 0.47758(5) 0.39473(4) 0.59978(4) 0.0259(3) Uani 1 1 d . . .
Mo2 Mo 0.60311(4) 0.37990(4) 0.58376(4) 0.0223(2) Uani 1 1 d . . .
Mo3 Mo 0.68920(5) 0.59886(4) 0.54986(4) 0.0316(3) Uani 1 1 d . . .
Mo4 Mo 0.68202(4) 0.40874(4) 0.48886(4) 0.0217(2) Uani 1 1 d . . .
Mo5 Mo 0.57648(4) 0.36813(4) 0.42439(4) 0.0227(3) Uani 1 1 d . . .
Mo6 Mo 0.62845(4) 0.31300(4) 0.50467(4) 0.0242(3) Uani 1 1 d . . .
Mo7 Mo 0.50224(4) 0.33077(4) 0.52121(4) 0.0230(3) Uani 1 1 d . . .
Mo8 Mo 0.63047(4) 0.46341(4) 0.41152(4) 0.0241(3) Uani 1 1 d . . .
S1 S 0.7768(4) 0.1875(4) 0.5914(5) 0.066(3) Uani 0.5 1 d D U P
S1A S 0.7827(5) 0.1997(5) 0.6130(4) 0.060(3) Uani 0.5 1 d . . P
S2 S 0.62392(16) 0.18597(13) 0.53618(14) 0.0367(9) Uani 1 1 d . . .
S3 S 0.6858(3) 0.1431(3) 0.4214(3) 0.101(2) Uani 1 1 d D U .
S4 S 0.67895(15) 0.29153(13) 0.35474(14) 0.0356(9) Uani 1 1 d . . .
S5 S 0.5800(2) 0.24877(18) 0.27029(18) 0.0580(14) Uani 1 1 d . . .
S6 S 0.4597(2) 0.11571(17) 0.49771(19) 0.0583(13) Uani 1 1 d . . .
S7 S 0.46407(16) 0.22333(14) 0.60157(15) 0.0388(9) Uani 1 1 d . . .
S8 S 0.62749(15) 0.27568(14) 0.65980(12) 0.0336(8) Uani 1 1 d . . .
S9 S 0.45630(18) 0.29766(16) 0.72428(15) 0.0467(11) Uani 1 1 d . . .
S10 S 0.56974(17) 0.40638(15) 0.73238(15) 0.0432(10) Uani 1 1 d . . .
S11 S 0.38272(15) 0.44745(15) 0.69976(13) 0.0371(9) Uani 1 1 d . . .
S12 S 0.33142(15) 0.33160(13) 0.60637(13) 0.0352(9) Uani 1 1 d . . .
S13 S 0.24477(13) 0.45299(12) 0.58623(12) 0.0276(8) Uani 1 1 d . . .
S14 S 0.69979(16) 0.47024(14) 0.65194(13) 0.0370(9) Uani 1 1 d . . .
S15 S 0.7664(2) 0.33908(18) 0.73920(17) 0.0551(12) Uani 1 1 d . . .
S16 S 0.79109(14) 0.33629(13) 0.61317(13) 0.0324(8) Uani 1 1 d . . .
S17 S 0.81411(14) 0.46971(13) 0.53013(12) 0.0287(8) Uani 1 1 d . . .
S18 S 0.92271(14) 0.36972(13) 0.50478(12) 0.0317(8) Uani 1 1 d . . .
S19 S 0.80285(13) 0.39493(12) 0.39870(12) 0.0283(8) Uani 1 1 d . . .
S20 S 0.77666(16) 0.26110(14) 0.47955(14) 0.0402(10) Uani 1 1 d . . .
S21 S 0.57891(17) 0.39858(15) 0.27462(15) 0.0436(10) Uani 1 1 d . . .
S22 S 0.53898(16) 0.53508(15) 0.68012(14) 0.0398(9) Uani 1 1 d . . .
S23 S 0.62312(15) 0.73506(14) 0.52213(13) 0.0364(9) Uani 1 1 d . . .
S24 S 0.53202(15) 0.20434(13) 0.40566(13) 0.0356(9) Uani 1 1 d . . .
S25 S 0.43920(16) 0.33066(15) 0.35231(14) 0.0412(10) Uani 1 1 d . . .
S26 S 0.7733(2) 0.4610(2) 0.28171(18) 0.0633(14) Uani 1 1 d . . .
F1 F 0.786(2) 0.1168(17) 0.5976(17) 0.164(18) Uiso 0.5 1 d . . P
F1A F 0.8230(9) 0.1151(9) 0.6175(10) 0.103(6) Uiso 0.5 1 d D U P
F2 F 0.8281(16) 0.1355(14) 0.6474(14) 0.125(13) Uiso 0.5 1 d . . P
F2A F 0.8069(10) 0.1678(10) 0.6693(9) 0.105(6) Uiso 0.5 1 d D U P
F3 F 0.7364(6) 0.1268(6) 0.6419(6) 0.119(6) Uiso 1 1 d D U .
F4 F 0.8506(12) 0.4673(9) 0.2318(9) 0.179(10) Uiso 1 1 d . . .
F5 F 0.7804(9) 0.4507(7) 0.2021(7) 0.137(7) Uiso 1 1 d . . .
F6 F 0.7947(7) 0.5166(6) 0.2206(6) 0.109(5) Uiso 1 1 d . . .
F7 F 0.5248(11) 0.2620(10) 0.2023(7) 0.199(15) Uani 1 1 d . . .
F8 F 0.5726(8) 0.2025(8) 0.2026(6) 0.133(8) Uani 1 1 d . . .
F9 F 0.5010(6) 0.2072(6) 0.2379(5) 0.101(5) Uani 1 1 d . . .
F10 F 1.0205(4) 0.3446(4) 0.4909(4) 0.054(3) Uani 1 1 d . . .
F11 F 0.9737(4) 0.2976(3) 0.5230(4) 0.054(3) Uani 1 1 d . . .
F12 F 0.9614(4) 0.3080(3) 0.4575(3) 0.052(3) Uani 1 1 d . . .
F13 F 0.7717(10) 0.1258(8) 0.3876(9) 0.196(11) Uiso 1 1 d D U .
F14 F 0.7217(11) 0.0649(8) 0.4094(9) 0.199(11) Uiso 1 1 d D U .
F15 F 0.6917(15) 0.1076(14) 0.3529(11) 0.38(3) Uiso 1 1 d D U .
F16 F 0.4133(10) 0.0869(9) 0.4312(6) 0.167(11) Uani 1 1 d . . .
F17 F 0.4444(10) 0.0358(6) 0.4738(7) 0.138(8) Uani 1 1 d . . .
F18 F 0.3721(8) 0.0718(8) 0.4854(6) 0.135(8) Uani 1 1 d . . .
F19 F 0.4661(8) 0.2222(5) 0.7619(5) 0.107(6) Uani 1 1 d . . .
F20 F 0.5057(7) 0.2722(6) 0.7931(5) 0.098(5) Uani 1 1 d . . .
F21 F 0.4206(6) 0.2686(5) 0.7954(4) 0.088(5) Uani 1 1 d . . .
F22 F 0.8045(5) 0.3076(5) 0.8090(4) 0.077(4) Uani 1 1 d . . .
F23 F 0.7491(6) 0.3619(4) 0.8165(4) 0.080(4) Uani 1 1 d . . .
F24 F 0.7201(5) 0.2984(5) 0.7999(4) 0.071(3) Uani 1 1 d . . .
O1 O 0.7624(8) 0.1649(8) 0.5542(7) 0.065(3) Uani 0.5 1 d D U P
O1A O 0.7834(11) 0.2253(9) 0.6514(9) 0.060(7) Uani 0.5 1 d . . P
O2 O 0.7342(12) 0.2046(11) 0.5921(12) 0.069(4) Uani 0.5 1 d . U P
O2A O 0.7366(6) 0.2178(8) 0.6040(10) 0.067(3) Uani 0.5 1 d D U P
O3 O 0.8275(4) 0.2086(5) 0.5883(5) 0.072(3) Uani 1 1 d D U .
O4 O 0.8728(4) 0.3454(4) 0.5070(4) 0.039(3) Uani 1 1 d . . .
O5 O 0.9244(4) 0.3989(4) 0.4697(4) 0.037(3) Uani 1 1 d . . .
O6 O 0.9411(5) 0.3880(4) 0.5440(4) 0.045(3) Uani 1 1 d . . .
O7 O 0.7707(5) 0.2972(4) 0.7182(4) 0.048(3) Uani 1 1 d . . .
O8 O 0.7218(6) 0.3623(5) 0.7286(5) 0.064(4) Uani 1 1 d . . .
O9 O 0.8161(6) 0.3663(5) 0.7406(5) 0.076(5) Uani 1 1 d . . .
O10 O 0.5055(5) 0.2888(4) 0.7032(4) 0.050(3) Uani 1 1 d . . .
O11 O 0.4094(6) 0.2828(6) 0.7032(5) 0.074(5) Uani 1 1 d . . .
O12 O 0.4535(6) 0.3400(5) 0.7433(4) 0.058(4) Uani 1 1 d . . .
O13 O 0.4550(8) 0.1020(6) 0.5409(5) 0.088(5) Uani 1 1 d . . .
O14 O 0.4337(6) 0.1562(5) 0.4888(6) 0.078(5) Uani 1 1 d . . .
O15 O 0.5117(5) 0.1114(5) 0.4796(6) 0.068(4) Uani 1 1 d . . .
O16 O 0.6358(5) 0.1253(5) 0.4331(6) 0.096(3) Uani 1 1 d D U .
O17 O 0.6819(7) 0.1879(4) 0.4081(6) 0.108(3) Uani 1 1 d D U .
O18 O 0.7216(6) 0.1430(6) 0.4584(5) 0.105(3) Uani 1 1 d D U .
O19 O 0.5959(6) 0.2099(5) 0.2928(5) 0.065(4) Uani 1 1 d . . .
O20 O 0.5424(6) 0.2748(5) 0.2935(5) 0.069(4) Uani 1 1 d . . .
O21 O 0.6216(6) 0.2735(5) 0.2511(5) 0.072(4) Uani 1 1 d . . .
O22 O 0.7752(13) 0.4166(7) 0.2850(7) 0.151(12) Uani 1 1 d . . .
O23 O 0.7207(6) 0.4775(7) 0.2760(6) 0.100(7) Uani 1 1 d . . .
O24 O 0.8043(9) 0.4828(7) 0.3116(6) 0.105(7) Uani 1 1 d . . .
O25 O 0.6304(4) 0.6114(4) 0.5797(4) 0.038(3) Uani 1 1 d . . .
O26 O 0.7427(4) 0.6240(4) 0.5739(4) 0.046(3) Uani 1 1 d . . .
O27 O 0.6806(4) 0.6182(4) 0.4990(4) 0.040(3) Uani 1 1 d . . .
O28 O 0.7014(4) 0.5416(4) 0.5494(4) 0.040(3) Uani 1 1 d . . .
O31 O 0.3260(5) 0.1758(4) 0.5468(5) 0.059(4) Uani 1 1 d . . .
O33 O 0.7600(7) 0.5935(6) 0.3043(6) 0.085(5) Uani 1 1 d . . .
O34 O 0.7067(5) 0.4666(5) 0.7703(4) 0.055(3) Uani 1 1 d . . .
O35 O 0.6120(4) 0.4360(3) 0.5926(3) 0.030(2) Uani 1 1 d . . .
O36 O 0.6567(4) 0.3562(3) 0.6103(3) 0.031(2) Uani 1 1 d . . .
O37 O 0.5504(4) 0.3637(3) 0.6207(3) 0.026(2) Uani 1 1 d . . .
O38 O 0.5275(3) 0.3922(3) 0.5488(3) 0.0200(19) Uani 1 1 d . . .
O39 O 0.6348(3) 0.3796(3) 0.5283(3) 0.023(2) Uani 1 1 d . . .
O40 O 0.6847(4) 0.2978(3) 0.5333(3) 0.032(2) Uani 1 1 d . . .
O41 O 0.5801(3) 0.3156(3) 0.5511(3) 0.023(2) Uani 1 1 d . . .
O42 O 0.4506(4) 0.3529(3) 0.4904(3) 0.029(2) Uani 1 1 d . . .
O43 O 0.4992(4) 0.2745(3) 0.5087(3) 0.028(2) Uani 1 1 d . . .
O44 O 0.4720(3) 0.3283(3) 0.5730(3) 0.027(2) Uani 1 1 d . . .
O45 O 0.5005(4) 0.4465(3) 0.6182(3) 0.030(2) Uani 1 1 d . . .
O46 O 0.4503(4) 0.3693(3) 0.6443(3) 0.029(2) Uani 1 1 d . . .
O47 O 0.4206(4) 0.4098(3) 0.5698(3) 0.028(2) Uani 1 1 d . . .
O48 O 0.5138(4) 0.3890(3) 0.4115(3) 0.025(2) Uani 1 1 d . . .
O49 O 0.5572(3) 0.3458(3) 0.4795(3) 0.024(2) Uani 1 1 d . . .
O50 O 0.5665(4) 0.4781(3) 0.3931(3) 0.031(2) Uani 1 1 d . . .
O51 O 0.6033(3) 0.4255(3) 0.4595(3) 0.023(2) Uani 1 1 d . . .
O52 O 0.6479(4) 0.5082(4) 0.4445(3) 0.032(2) Uani 1 1 d . . .
O53 O 0.6822(3) 0.4572(3) 0.5187(3) 0.027(2) Uani 1 1 d . . .
O54 O 0.6124(4) 0.2659(3) 0.4773(3) 0.033(2) Uani 1 1 d . . .
O55 O 0.5777(4) 0.3180(3) 0.3984(3) 0.031(2) Uani 1 1 d . . .
O56 O 0.6557(4) 0.3477(3) 0.4590(3) 0.026(2) Uani 1 1 d . . .
O57 O 0.6729(4) 0.4719(3) 0.3674(3) 0.029(2) Uani 1 1 d . . .
O58 O 0.7005(3) 0.4286(3) 0.4372(3) 0.028(2) Uani 1 1 d . . .
O59 O 0.6213(3) 0.3973(3) 0.3878(3) 0.024(2) Uani 1 1 d . . .
O60 O 0.7420(3) 0.3830(3) 0.5034(3) 0.027(2) Uani 1 1 d . . .
N1 N 0.2906(9) 0.1096(7) 0.5576(9) 0.097(8) Uani 1 1 d . . .
N3 N 0.7866(9) 0.4766(7) 0.8059(7) 0.080(6) Uani 1 1 d . . .
N4 N 0.8267(9) 0.6116(8) 0.2607(8) 0.090(7) Uani 1 1 d D . .
C1 C 0.5717(12) 0.3845(13) 0.7859(8) 0.113(5) Uani 1 1 d . U .
H1 H 0.5548 0.3563 0.7796 0.135 Uiso 1 1 calc R . .
C2 C 0.6150(12) 0.3689(13) 0.8030(8) 0.115(5) Uani 1 1 d . U .
H2A H 0.6398 0.3930 0.8064 0.138 Uiso 1 1 calc R . .
H2B H 0.6306 0.3486 0.7833 0.138 Uiso 1 1 calc R . .
C3 C 0.6109(13) 0.3448(13) 0.8461(8) 0.116(5) Uani 1 1 d . U .
H3A H 0.6000 0.3146 0.8416 0.139 Uiso 1 1 calc R . .
H3B H 0.6456 0.3445 0.8598 0.139 Uiso 1 1 calc R . .
C4 C 0.5735(12) 0.3662(13) 0.8725(8) 0.116(5) Uani 1 1 d . U .
H4A H 0.5639 0.3458 0.8944 0.139 Uiso 1 1 calc R . .
H4B H 0.5914 0.3907 0.8859 0.139 Uiso 1 1 calc R . .
C5 C 0.5272(12) 0.3817(13) 0.8546(8) 0.114(5) Uani 1 1 d . U .
H5A H 0.5123 0.4029 0.8739 0.137 Uiso 1 1 calc R . .
H5B H 0.5025 0.3574 0.8531 0.137 Uiso 1 1 calc R . .
C6 C 0.5275(12) 0.4030(13) 0.8123(8) 0.112(5) Uani 1 1 d . U .
H6A H 0.5323 0.4344 0.8154 0.135 Uiso 1 1 calc R . .
H6B H 0.4936 0.3980 0.7984 0.135 Uiso 1 1 calc R . .
C7 C 0.5646(7) 0.5518(7) 0.7299(6) 0.058(6) Uani 1 1 d . . .
H7 H 0.5522 0.5820 0.7338 0.070 Uiso 1 1 calc R . .
C8 C 0.6223(7) 0.5535(7) 0.7354(6) 0.048(4) Uani 1 1 d . . .
H8A H 0.6370 0.5731 0.7147 0.057 Uiso 1 1 calc R . .
H8B H 0.6368 0.5245 0.7305 0.057 Uiso 1 1 calc R . .
C9 C 0.6398(7) 0.5688(7) 0.7786(6) 0.052(5) Uani 1 1 d . . .
H9A H 0.6783 0.5686 0.7805 0.062 Uiso 1 1 calc R . .
H9B H 0.6278 0.5987 0.7830 0.062 Uiso 1 1 calc R . .
C10 C 0.6176(8) 0.5400(7) 0.8118(6) 0.056(5) Uani 1 1 d . . .
H10A H 0.6286 0.5509 0.8390 0.067 Uiso 1 1 calc R . .
H10B H 0.6317 0.5106 0.8088 0.067 Uiso 1 1 calc R . .
C11 C 0.5580(8) 0.5385(7) 0.8093(6) 0.053(5) Uani 1 1 d . . .
H11A H 0.5438 0.5673 0.8157 0.064 Uiso 1 1 calc R . .
H11B H 0.5449 0.5181 0.8301 0.064 Uiso 1 1 calc R . .
C12 C 0.5382(8) 0.5243(7) 0.7663(5) 0.048(4) Uani 1 1 d . . .
H12A H 0.4999 0.5279 0.7647 0.057 Uiso 1 1 calc R . .
H12B H 0.5461 0.4935 0.7623 0.057 Uiso 1 1 calc R . .
C13 C 0.3610(7) 0.4482(6) 0.7545(5) 0.039(4) Uani 1 1 d . . .
H13 H 0.3256 0.4617 0.7540 0.047 Uiso 1 1 calc R . .
C14 C 0.3952(8) 0.4779(7) 0.7806(6) 0.052(5) Uani 1 1 d . . .
H14A H 0.3924 0.5078 0.7704 0.062 Uiso 1 1 calc R . .
H14B H 0.4321 0.4689 0.7788 0.062 Uiso 1 1 calc R . .
C15 C 0.3771(10) 0.4757(9) 0.8256(7) 0.080(8) Uani 1 1 d . . .
H15A H 0.4037 0.4901 0.8430 0.096 Uiso 1 1 calc R . .
H15B H 0.3445 0.4924 0.8279 0.096 Uiso 1 1 calc R . .
C16 C 0.3679(10) 0.4322(8) 0.8426(6) 0.069(6) Uani 1 1 d . . .
H16A H 0.3508 0.4351 0.8695 0.082 Uiso 1 1 calc R . .
H16B H 0.4019 0.4179 0.8473 0.082 Uiso 1 1 calc R . .
C17 C 0.3336(9) 0.4030(8) 0.8147(7) 0.067(6) Uani 1 1 d . . .
H17A H 0.3340 0.3733 0.8256 0.080 Uiso 1 1 calc R . .
H17B H 0.2972 0.4134 0.8150 0.080 Uiso 1 1 calc R . .
C18 C 0.3530(8) 0.4026(7) 0.7707(6) 0.050(5) Uani 1 1 d . . .
H18A H 0.3273 0.3874 0.7530 0.060 Uiso 1 1 calc R . .
H18B H 0.3863 0.3867 0.7695 0.060 Uiso 1 1 calc R . .
C19 C 0.4507(7) 0.1748(6) 0.6341(6) 0.044(4) Uani 1 1 d . . .
H19 H 0.4558 0.1486 0.6170 0.053 Uiso 1 1 calc R . .
C20 C 0.4891(8) 0.1723(6) 0.6714(6) 0.049(5) Uani 1 1 d . . .
H20A H 0.5253 0.1700 0.6616 0.059 Uiso 1 1 calc R . .
H20B H 0.4863 0.1988 0.6880 0.059 Uiso 1 1 calc R . .
C21 C 0.4757(8) 0.1328(7) 0.6979(8) 0.067(6) Uani 1 1 d . . .
H21A H 0.4833 0.1064 0.6822 0.080 Uiso 1 1 calc R . .
H21B H 0.4982 0.1328 0.7227 0.080 Uiso 1 1 calc R . .
C22 C 0.4183(9) 0.1320(7) 0.7108(7) 0.061(6) Uani 1 1 d . . .
H22A H 0.4116 0.1055 0.7267 0.074 Uiso 1 1 calc R . .
H22B H 0.4115 0.1569 0.7289 0.074 Uiso 1 1 calc R . .
C23 C 0.3810(8) 0.1336(7) 0.6743(7) 0.058(5) Uani 1 1 d . . .
H23A H 0.3446 0.1345 0.6838 0.070 Uiso 1 1 calc R . .
H23B H 0.3855 0.1077 0.6571 0.070 Uiso 1 1 calc R . .
C24 C 0.3937(6) 0.1753(6) 0.6487(6) 0.041(4) Uani 1 1 d . . .
H24A H 0.3699 0.1770 0.6247 0.049 Uiso 1 1 calc R . .
H24B H 0.3878 0.2011 0.6659 0.049 Uiso 1 1 calc R . .
C25 C 0.2592(11) 0.2715(13) 0.5818(13) 0.129(6) Uani 1 1 d . U .
H25A H 0.2843 0.2484 0.5888 0.155 Uiso 1 1 calc R . .
H25B H 0.2690 0.2827 0.5546 0.155 Uiso 1 1 calc R . .
C26 C 0.2664(11) 0.3063(13) 0.6116(13) 0.125(6) Uani 1 1 d . U .
H26 H 0.2396 0.3287 0.6056 0.150 Uiso 1 1 calc R . .
C27 C 0.2570(10) 0.2897(12) 0.6555(13) 0.127(6) Uani 1 1 d D U .
H27A H 0.2561 0.3139 0.6751 0.152 Uiso 1 1 calc R . .
H27B H 0.2850 0.2696 0.6640 0.152 Uiso 1 1 calc R . .
C28 C 0.2009(12) 0.2321(14) 0.6182(14) 0.135(6) Uani 1 1 d . U .
H28A H 0.2308 0.2123 0.6218 0.162 Uiso 1 1 calc R . .
H28B H 0.1687 0.2149 0.6204 0.162 Uiso 1 1 calc R . .
C29 C 0.2023(10) 0.2657(13) 0.6540(14) 0.137(7) Uani 1 1 d D U .
H29A H 0.1965 0.2508 0.6804 0.164 Uiso 1 1 calc R . .
H29B H 0.1741 0.2869 0.6500 0.164 Uiso 1 1 calc R . .
C30 C 0.2029(11) 0.2503(13) 0.5775(14) 0.132(6) Uani 1 1 d . U .
H30A H 0.1752 0.2719 0.5726 0.159 Uiso 1 1 calc R . .
H30B H 0.2013 0.2280 0.5559 0.159 Uiso 1 1 calc R . .
C31 C 0.6173(6) 0.2317(6) 0.6983(6) 0.043(4) Uani 1 1 d . . .
H31 H 0.5793 0.2248 0.6994 0.052 Uiso 1 1 calc R . .
C32 C 0.6356(10) 0.2473(9) 0.7413(8) 0.082(8) Uani 1 1 d . . .
H32A H 0.6164 0.2737 0.7488 0.099 Uiso 1 1 calc R . .
H32B H 0.6732 0.2544 0.7406 0.099 Uiso 1 1 calc R . .
C33 C 0.6259(16) 0.2116(10) 0.7741(8) 0.110(11) Uani 1 1 d . . .
H33A H 0.6396 0.2211 0.8010 0.132 Uiso 1 1 calc R . .
H33B H 0.5880 0.2065 0.7766 0.132 Uiso 1 1 calc R . .
C34 C 0.6518(9) 0.1720(10) 0.7619(10) 0.086(9) Uani 1 1 d . . .
H34A H 0.6441 0.1495 0.7824 0.103 Uiso 1 1 calc R . .
H34B H 0.6899 0.1769 0.7625 0.103 Uiso 1 1 calc R . .
C35 C 0.6360(12) 0.1548(8) 0.7189(10) 0.090(9) Uani 1 1 d . . .
H35A H 0.5988 0.1465 0.7185 0.108 Uiso 1 1 calc R . .
H35B H 0.6571 0.1292 0.7120 0.108 Uiso 1 1 calc R . .
C36 C 0.6460(9) 0.1926(8) 0.6862(8) 0.072(7) Uani 1 1 d . . .
H36A H 0.6837 0.1989 0.6850 0.086 Uiso 1 1 calc R . .
H36B H 0.6342 0.1832 0.6587 0.086 Uiso 1 1 calc R . .
C37 C 0.6319(7) 0.1334(5) 0.5651(6) 0.040(4) Uani 1 1 d . . .
H37 H 0.6618 0.1371 0.5847 0.048 Uiso 1 1 calc R . .
C38 C 0.5842(9) 0.1239(8) 0.5899(7) 0.066(6) Uani 1 1 d . . .
H38A H 0.5537 0.1199 0.5715 0.079 Uiso 1 1 calc R . .
H38B H 0.5769 0.1481 0.6086 0.079 Uiso 1 1 calc R . .
C39 C 0.5948(11) 0.0812(7) 0.6155(8) 0.075(7) Uani 1 1 d . . .
H39A H 0.6239 0.0860 0.6351 0.090 Uiso 1 1 calc R . .
H39B H 0.5634 0.0736 0.6312 0.090 Uiso 1 1 calc R . .
C40 C 0.6086(10) 0.0446(8) 0.5862(8) 0.075(7) Uani 1 1 d . . .
H40A H 0.6145 0.0181 0.6024 0.090 Uiso 1 1 calc R . .
H40B H 0.5785 0.0393 0.5676 0.090 Uiso 1 1 calc R . .
C41 C 0.6555(13) 0.0531(8) 0.5611(11) 0.097(9) Uani 1 1 d . . .
H41A H 0.6611 0.0293 0.5415 0.116 Uiso 1 1 calc R . .
H41B H 0.6868 0.0556 0.5790 0.116 Uiso 1 1 calc R . .
C42 C 0.6455(10) 0.0976(7) 0.5368(9) 0.077(7) Uani 1 1 d . . .
H42A H 0.6773 0.1054 0.5215 0.092 Uiso 1 1 calc R . .
H42B H 0.6168 0.0935 0.5166 0.092 Uiso 1 1 calc R . .
C43 C 0.8341(13) 0.2293(13) 0.4591(9) 0.117(5) Uani 1 1 d . U .
H43 H 0.8592 0.2539 0.4580 0.140 Uiso 1 1 calc R . .
C44 C 0.8602(12) 0.2062(13) 0.4863(9) 0.119(5) Uani 1 1 d . U .
H44A H 0.8374 0.1826 0.4959 0.143 Uiso 1 1 calc R . .
H44B H 0.8686 0.2245 0.5102 0.143 Uiso 1 1 calc R . .
C45 C 0.9136(13) 0.1855(13) 0.4696(9) 0.121(5) Uani 1 1 d . U .
H45A H 0.9412 0.2078 0.4689 0.145 Uiso 1 1 calc R . .
H45B H 0.9253 0.1622 0.4881 0.145 Uiso 1 1 calc R . .
C46 C 0.9039(13) 0.1683(13) 0.4278(9) 0.121(5) Uani 1 1 d . U .
H46A H 0.9375 0.1592 0.4161 0.145 Uiso 1 1 calc R . .
H46B H 0.8815 0.1426 0.4298 0.145 Uiso 1 1 calc R . .
C47 C 0.8800(13) 0.1980(12) 0.4008(9) 0.119(5) Uani 1 1 d . U .
H47A H 0.8709 0.1825 0.3752 0.143 Uiso 1 1 calc R . .
H47B H 0.9062 0.2200 0.3937 0.143 Uiso 1 1 calc R . .
C48 C 0.8310(12) 0.2216(12) 0.4152(9) 0.117(5) Uani 1 1 d . U .
H48A H 0.8276 0.2493 0.4005 0.141 Uiso 1 1 calc R . .
H48B H 0.7998 0.2040 0.4088 0.141 Uiso 1 1 calc R . .
C49 C 0.8591(6) 0.3832(5) 0.3641(5) 0.034(3) Uani 1 1 d . . .
H49 H 0.8454 0.3812 0.3354 0.040 Uiso 1 1 calc R . .
C50 C 0.8846(7) 0.3388(6) 0.3756(5) 0.042(4) Uani 1 1 d . . .
H50A H 0.8952 0.3391 0.4048 0.050 Uiso 1 1 calc R . .
H50B H 0.8587 0.3156 0.3716 0.050 Uiso 1 1 calc R . .
C51 C 0.9323(7) 0.3301(7) 0.3490(6) 0.054(5) Uani 1 1 d . . .
H51A H 0.9208 0.3262 0.3202 0.065 Uiso 1 1 calc R . .
H51B H 0.9493 0.3032 0.3582 0.065 Uiso 1 1 calc R . .
C52 C 0.9725(6) 0.3680(8) 0.3515(7) 0.060(6) Uani 1 1 d . . .
H52A H 0.9866 0.3700 0.3798 0.072 Uiso 1 1 calc R . .
H52B H 1.0019 0.3618 0.3331 0.072 Uiso 1 1 calc R . .
C53 C 0.9483(7) 0.4101(7) 0.3397(6) 0.053(5) Uani 1 1 d . . .
H53A H 0.9378 0.4090 0.3104 0.063 Uiso 1 1 calc R . .
H53B H 0.9745 0.4332 0.3430 0.063 Uiso 1 1 calc R . .
C54 C 0.8990(6) 0.4212(6) 0.3663(5) 0.037(4) Uani 1 1 d . . .
H54A H 0.9098 0.4262 0.3951 0.044 Uiso 1 1 calc R . .
H54B H 0.8824 0.4478 0.3558 0.044 Uiso 1 1 calc R . .
C55 C 0.7358(12) 0.2760(10) 0.3219(10) 0.099(4) Uani 1 1 d . U .
H55 H 0.7655 0.2802 0.3416 0.118 Uiso 1 1 calc R . .
C56 C 0.7412(11) 0.2320(10) 0.3127(10) 0.102(4) Uani 1 1 d . U .
H56A H 0.7102 0.2218 0.2972 0.122 Uiso 1 1 calc R . .
H56B H 0.7442 0.2152 0.3383 0.122 Uiso 1 1 calc R . .
C57 C 0.7926(12) 0.2253(11) 0.2858(10) 0.103(4) Uani 1 1 d . U .
H57A H 0.8236 0.2252 0.3041 0.124 Uiso 1 1 calc R . .
H57B H 0.7907 0.1971 0.2719 0.124 Uiso 1 1 calc R . .
C58 C 0.7984(12) 0.2593(10) 0.2549(10) 0.103(4) Uani 1 1 d . U .
H58A H 0.8342 0.2567 0.2444 0.124 Uiso 1 1 calc R . .
H58B H 0.7746 0.2517 0.2320 0.124 Uiso 1 1 calc R . .
C59 C 0.7908(11) 0.3010(10) 0.2623(10) 0.101(4) Uani 1 1 d . U .
H59A H 0.7844 0.3156 0.2358 0.121 Uiso 1 1 calc R . .
H59B H 0.8235 0.3130 0.2740 0.121 Uiso 1 1 calc R . .
C60 C 0.7463(11) 0.3125(10) 0.2911(10) 0.098(4) Uani 1 1 d . U .
H60A H 0.7143 0.3181 0.2748 0.117 Uiso 1 1 calc R . .
H60B H 0.7553 0.3391 0.3063 0.117 Uiso 1 1 calc R . .
C61 C 0.8962(6) 0.4833(6) 0.5877(5) 0.036(4) Uani 1 1 d . . .
H61A H 0.8701 0.4806 0.6096 0.044 Uiso 1 1 calc R . .
H61B H 0.9095 0.4542 0.5813 0.044 Uiso 1 1 calc R . .
C62 C 0.8703(6) 0.5036(5) 0.5485(5) 0.034(4) Uani 1 1 d . . .
H62 H 0.8564 0.5325 0.5560 0.040 Uiso 1 1 calc R . .
C63 C 0.9109(6) 0.5097(5) 0.5144(5) 0.035(4) Uani 1 1 d . . .
H63A H 0.8938 0.5228 0.4900 0.042 Uiso 1 1 calc R . .
H63B H 0.9250 0.4814 0.5063 0.042 Uiso 1 1 calc R . .
C64 C 0.9566(6) 0.5395(6) 0.5297(5) 0.041(4) Uani 1 1 d . . .
H64A H 0.9429 0.5684 0.5363 0.049 Uiso 1 1 calc R . .
H64B H 0.9826 0.5427 0.5078 0.049 Uiso 1 1 calc R . .
C65 C 0.9837(6) 0.5190(6) 0.5694(6) 0.045(4) Uani 1 1 d . . .
H65A H 0.9997 0.4911 0.5624 0.055 Uiso 1 1 calc R . .
H65B H 1.0115 0.5384 0.5798 0.055 Uiso 1 1 calc R . .
C66 C 0.9422(7) 0.5124(7) 0.6029(6) 0.052(5) Uani 1 1 d . . .
H66A H 0.9282 0.5408 0.6111 0.062 Uiso 1 1 calc R . .
H66B H 0.9588 0.4992 0.6272 0.062 Uiso 1 1 calc R . .
C67 C 0.7446(7) 0.5070(6) 0.6809(6) 0.044(4) Uani 1 1 d . . .
H67 H 0.7295 0.5132 0.7084 0.053 Uiso 1 1 calc R . .
C68 C 0.7986(7) 0.4857(7) 0.6868(7) 0.053(5) Uani 1 1 d . . .
H68A H 0.8122 0.4773 0.6597 0.064 Uiso 1 1 calc R . .
H68B H 0.7947 0.4593 0.7033 0.064 Uiso 1 1 calc R . .
C69 C 0.8387(8) 0.5166(8) 0.7086(9) 0.077(8) Uani 1 1 d . . .
H69A H 0.8275 0.5219 0.7370 0.093 Uiso 1 1 calc R . .
H69B H 0.8733 0.5026 0.7097 0.093 Uiso 1 1 calc R . .
C70 C 0.8429(7) 0.5594(7) 0.6859(9) 0.071(7) Uani 1 1 d . . .
H70A H 0.8585 0.5545 0.6587 0.085 Uiso 1 1 calc R . .
H70B H 0.8663 0.5789 0.7014 0.085 Uiso 1 1 calc R . .
C71 C 0.7885(8) 0.5813(7) 0.6802(8) 0.064(6) Uani 1 1 d . . .
H71A H 0.7923 0.6083 0.6645 0.077 Uiso 1 1 calc R . .
H71B H 0.7740 0.5885 0.7073 0.077 Uiso 1 1 calc R . .
C72 C 0.7499(7) 0.5501(6) 0.6566(6) 0.044(4) Uani 1 1 d . . .
H72A H 0.7153 0.5639 0.6536 0.053 Uiso 1 1 calc R . .
H72B H 0.7633 0.5441 0.6288 0.053 Uiso 1 1 calc R . .
C73 C 0.8559(5) 0.3319(6) 0.6409(5) 0.038(4) Uani 1 1 d . . .
H73 H 0.8504 0.3160 0.6670 0.046 Uiso 1 1 calc R . .
C74 C 0.8950(7) 0.3067(8) 0.6153(6) 0.056(5) Uani 1 1 d . . .
H74A H 0.8989 0.3206 0.5883 0.068 Uiso 1 1 calc R . .
H74B H 0.8819 0.2771 0.6108 0.068 Uiso 1 1 calc R . .
C75 C 0.9497(8) 0.3049(10) 0.6381(8) 0.077(8) Uani 1 1 d . . .
H75A H 0.9468 0.2873 0.6632 0.093 Uiso 1 1 calc R . .
H75B H 0.9756 0.2911 0.6202 0.093 Uiso 1 1 calc R . .
C76 C 0.9682(8) 0.3504(9) 0.6496(7) 0.069(7) Uani 1 1 d . . .
H76A H 1.0014 0.3482 0.6653 0.083 Uiso 1 1 calc R . .
H76B H 0.9753 0.3666 0.6242 0.083 Uiso 1 1 calc R . .
C77 C 0.9301(8) 0.3749(8) 0.6744(7) 0.067(6) Uani 1 1 d . . .
H77A H 0.9437 0.4042 0.6796 0.080 Uiso 1 1 calc R . .
H77B H 0.9256 0.3605 0.7011 0.080 Uiso 1 1 calc R . .
C78 C 0.8760(8) 0.3779(7) 0.6516(7) 0.058(5) Uani 1 1 d . . .
H78A H 0.8505 0.3926 0.6693 0.070 Uiso 1 1 calc R . .
H78B H 0.8796 0.3949 0.6262 0.070 Uiso 1 1 calc R . .
C79 C 0.6034(12) 0.3773(11) 0.2217(8) 0.092(4) Uani 1 1 d . U .
H79 H 0.6068 0.3453 0.2240 0.110 Uiso 1 1 calc R . .
C80 C 0.5641(12) 0.3858(10) 0.1911(8) 0.094(4) Uani 1 1 d . U .
H80A H 0.5585 0.4172 0.1885 0.112 Uiso 1 1 calc R . .
H80B H 0.5307 0.3724 0.1991 0.112 Uiso 1 1 calc R . .
C81 C 0.5833(12) 0.3662(11) 0.1482(9) 0.095(4) Uani 1 1 d . U .
H81A H 0.5859 0.3345 0.1500 0.114 Uiso 1 1 calc R . .
H81B H 0.5582 0.3735 0.1260 0.114 Uiso 1 1 calc R . .
C82 C 0.6365(12) 0.3854(11) 0.1390(9) 0.095(4) Uani 1 1 d . U .
H82A H 0.6486 0.3742 0.1124 0.115 Uiso 1 1 calc R . .
H82B H 0.6330 0.4170 0.1365 0.115 Uiso 1 1 calc R . .
C83 C 0.6753(12) 0.3756(11) 0.1704(8) 0.094(4) Uani 1 1 d . U .
H83A H 0.7093 0.3882 0.1628 0.113 Uiso 1 1 calc R . .
H83B H 0.6797 0.3441 0.1728 0.113 Uiso 1 1 calc R . .
C84 C 0.6570(12) 0.3950(10) 0.2136(8) 0.092(4) Uani 1 1 d . U .
H84A H 0.6815 0.3864 0.2357 0.111 Uiso 1 1 calc R . .
H84B H 0.6559 0.4268 0.2124 0.111 Uiso 1 1 calc R . .
C85 C 0.3875(6) 0.3028(7) 0.3204(6) 0.049(5) Uani 1 1 d . . .
H85 H 0.3847 0.2720 0.3289 0.059 Uiso 1 1 calc R . .
C86 C 0.3355(7) 0.3261(7) 0.3285(6) 0.052(5) Uani 1 1 d . . .
H86A H 0.3385 0.3569 0.3211 0.063 Uiso 1 1 calc R . .
H86B H 0.3269 0.3242 0.3579 0.063 Uiso 1 1 calc R . .
C87 C 0.2912(8) 0.3038(8) 0.3017(7) 0.062(6) Uani 1 1 d . . .
H87A H 0.2872 0.2736 0.3104 0.075 Uiso 1 1 calc R . .
H87B H 0.2577 0.3187 0.3061 0.075 Uiso 1 1 calc R . .
C88 C 0.3042(8) 0.3052(9) 0.2571(7) 0.071(7) Uani 1 1 d . . .
H88A H 0.3050 0.3354 0.2478 0.085 Uiso 1 1 calc R . .
H88B H 0.2766 0.2901 0.2412 0.085 Uiso 1 1 calc R . .
C89 C 0.3577(9) 0.2837(9) 0.2484(8) 0.075(7) Uani 1 1 d . . .
H89A H 0.3660 0.2868 0.2190 0.091 Uiso 1 1 calc R . .
H89B H 0.3559 0.2527 0.2548 0.091 Uiso 1 1 calc R . .
C90 C 0.4017(8) 0.3053(7) 0.2750(6) 0.054(5) Uani 1 1 d . . .
H90A H 0.4352 0.2904 0.2705 0.065 Uiso 1 1 calc R . .
H90B H 0.4058 0.3357 0.2668 0.065 Uiso 1 1 calc R . .
C91 C 0.1859(6) 0.4172(5) 0.5917(6) 0.038(4) Uani 1 1 d . . .
H91 H 0.1939 0.3960 0.6139 0.045 Uiso 1 1 calc R . .
C92 C 0.1369(6) 0.4435(5) 0.6052(6) 0.037(4) Uani 1 1 d . . .
H92A H 0.1445 0.4578 0.6317 0.045 Uiso 1 1 calc R . .
H92B H 0.1293 0.4660 0.5846 0.045 Uiso 1 1 calc R . .
C93 C 0.0890(7) 0.4141(7) 0.6097(6) 0.054(5) Uani 1 1 d . . .
H93A H 0.0949 0.3943 0.6330 0.065 Uiso 1 1 calc R . .
H93B H 0.0582 0.4320 0.6159 0.065 Uiso 1 1 calc R . .
C94 C 0.0781(7) 0.3881(7) 0.5711(7) 0.058(5) Uani 1 1 d . . .
H94A H 0.0679 0.4078 0.5486 0.070 Uiso 1 1 calc R . .
H94B H 0.0487 0.3683 0.5760 0.070 Uiso 1 1 calc R . .
C95 C 0.1269(6) 0.3618(6) 0.5581(7) 0.048(5) Uani 1 1 d . . .
H95A H 0.1348 0.3398 0.5792 0.058 Uiso 1 1 calc R . .
H95B H 0.1194 0.3468 0.5319 0.058 Uiso 1 1 calc R . .
C96 C 0.1747(6) 0.3919(5) 0.5530(5) 0.037(4) Uani 1 1 d . . .
H96A H 0.2057 0.3745 0.5460 0.044 Uiso 1 1 calc R . .
H96B H 0.1679 0.4121 0.5301 0.044 Uiso 1 1 calc R . .
C97 C 0.4966(7) 0.1624(6) 0.3748(6) 0.049(5) Uani 1 1 d . . .
H97 H 0.4759 0.1465 0.3956 0.058 Uiso 1 1 calc R . .
C98 C 0.4579(11) 0.1788(9) 0.3471(10) 0.094(10) Uani 1 1 d . . .
H98A H 0.4747 0.2000 0.3289 0.113 Uiso 1 1 calc R . .
H98B H 0.4315 0.1944 0.3633 0.113 Uiso 1 1 calc R . .
C99 C 0.4285(10) 0.1444(8) 0.3193(10) 0.092(10) Uani 1 1 d . . .
H99A H 0.4039 0.1275 0.3360 0.110 Uiso 1 1 calc R . .
H99B H 0.4086 0.1590 0.2972 0.110 Uiso 1 1 calc R . .
C100 C 0.4704(12) 0.1146(9) 0.3008(9) 0.090(9) Uani 1 1 d . . .
H10C H 0.4936 0.1316 0.2831 0.108 Uiso 1 1 calc R . .
H10D H 0.4533 0.0924 0.2837 0.108 Uiso 1 1 calc R . .
C101 C 0.5041(10) 0.0921(8) 0.3358(9) 0.076(7) Uani 1 1 d . . .
H10E H 0.4814 0.0759 0.3547 0.091 Uiso 1 1 calc R . .
H10F H 0.5297 0.0720 0.3239 0.091 Uiso 1 1 calc R . .
C102 C 0.5323(8) 0.1294(7) 0.3588(7) 0.061(6) Uani 1 1 d . . .
H10G H 0.5528 0.1172 0.3820 0.074 Uiso 1 1 calc R . .
H10H H 0.5571 0.1433 0.3400 0.074 Uiso 1 1 calc R . .
C103 C 0.6865(8) 0.7604(8) 0.5392(7) 0.064(6) Uani 1 1 d . . .
H103 H 0.6991 0.7775 0.5154 0.077 Uiso 1 1 calc R . .
C104 C 0.6797(10) 0.7909(9) 0.5726(9) 0.083(8) Uani 1 1 d . . .
H10I H 0.6645 0.7760 0.5965 0.100 Uiso 1 1 calc R . .
H10J H 0.6554 0.8139 0.5639 0.100 Uiso 1 1 calc R . .
C105 C 0.7332(12) 0.8108(10) 0.5850(10) 0.098(10) Uani 1 1 d . . .
H10K H 0.7460 0.8285 0.5620 0.118 Uiso 1 1 calc R . .
H10L H 0.7283 0.8301 0.6087 0.118 Uiso 1 1 calc R . .
C106 C 0.7734(14) 0.7781(12) 0.5957(13) 0.127(14) Uani 1 1 d . . .
H10M H 0.7621 0.7613 0.6197 0.152 Uiso 1 1 calc R . .
H10N H 0.8066 0.7925 0.6030 0.152 Uiso 1 1 calc R . .
C107 C 0.7819(10) 0.7464(9) 0.5570(13) 0.114(13) Uani 1 1 d . . .
H10O H 0.7951 0.7625 0.5332 0.137 Uiso 1 1 calc R . .
H10P H 0.8071 0.7233 0.5640 0.137 Uiso 1 1 calc R . .
C108 C 0.7270(9) 0.7272(10) 0.5475(11) 0.102(11) Uani 1 1 d . . .
H10Q H 0.7294 0.7081 0.5233 0.122 Uiso 1 1 calc R . .
H10R H 0.7160 0.7094 0.5710 0.122 Uiso 1 1 calc R . .
C109 C 0.2405(11) 0.1221(12) 0.5467(17) 0.18(2) Uani 1 1 d . . .
H10S H 0.2271 0.1033 0.5250 0.268 Uiso 1 1 calc GR . .
H10T H 0.2410 0.1519 0.5369 0.268 Uiso 1 1 calc GR . .
H10U H 0.2179 0.1201 0.5706 0.268 Uiso 1 1 calc GR . .
C110 C 0.2995(19) 0.0640(9) 0.5701(15) 0.162(19) Uani 1 1 d . . .
H11C H 0.2804 0.0580 0.5952 0.243 Uiso 1 1 calc GR . .
H11D H 0.3368 0.0592 0.5750 0.243 Uiso 1 1 calc GR . .
H11E H 0.2871 0.0448 0.5483 0.243 Uiso 1 1 calc GR . .
C111 C 0.3296(10) 0.1378(9) 0.5545(10) 0.088(9) Uani 1 1 d . . .
H111 H 0.3638 0.1270 0.5588 0.105 Uiso 1 1 calc R . .
C112 C 0.7531(9) 0.4555(8) 0.7786(8) 0.071(7) Uani 1 1 d . . .
H112 H 0.7661 0.4307 0.7652 0.086 Uiso 1 1 calc R . .
C113 C 0.8404(11) 0.4603(9) 0.8147(11) 0.101(10) Uani 1 1 d . . .
H11F H 0.8428 0.4507 0.8432 0.151 Uiso 1 1 calc GR . .
H11G H 0.8657 0.4833 0.8101 0.151 Uiso 1 1 calc GR . .
H11H H 0.8480 0.4361 0.7964 0.151 Uiso 1 1 calc GR . .
C114 C 0.7705(13) 0.5176(11) 0.8244(10) 0.112(12) Uani 1 1 d . . .
H11I H 0.7636 0.5387 0.8027 0.167 Uiso 1 1 calc GR . .
H11J H 0.7983 0.5283 0.8424 0.167 Uiso 1 1 calc GR . .
H11K H 0.7388 0.5132 0.8402 0.167 Uiso 1 1 calc GR . .
C118 C 0.8011(13) 0.5857(12) 0.2861(8) 0.105(11) Uani 1 1 d . . .
H118 H 0.8160 0.5583 0.2907 0.126 Uiso 1 1 calc R . .
C119 C 0.8760(17) 0.6014(12) 0.2406(17) 0.18(2) Uani 1 1 d . . .
H11L H 0.8874 0.5725 0.2488 0.275 Uiso 1 1 calc GR . .
H11M H 0.9025 0.6224 0.2488 0.275 Uiso 1 1 calc GR . .
H11N H 0.8709 0.6023 0.2109 0.275 Uiso 1 1 calc GR . .
C120 C 0.7995(14) 0.6497(12) 0.2442(17) 0.20(3) Uani 1 1 d D . .
H12C H 0.7627 0.6486 0.2516 0.301 Uiso 1 1 calc GR . .
H12D H 0.8024 0.6500 0.2143 0.301 Uiso 1 1 calc GR . .
H12E H 0.8154 0.6758 0.2555 0.301 Uiso 1 1 calc GR . .
C127 C 0.4195(14) 0.0754(12) 0.4698(10) 0.099(10) Uani 1 1 d . . .
C128 C 0.7188(9) 0.1087(7) 0.3930(8) 0.104(3) Uiso 1 1 d D U .
C129 C 0.7857(7) 0.1478(7) 0.6316(7) 0.102(6) Uiso 1 1 d D U .
C130 C 0.9721(6) 0.3272(6) 0.4933(6) 0.039(4) Uani 1 1 d . . .
C131 C 0.5408(14) 0.2303(11) 0.2271(9) 0.100(11) Uani 1 1 d . . .
C132 C 0.8031(10) 0.4756(11) 0.2308(8) 0.082(8) Uani 1 1 d . . .
C133 C 0.4626(12) 0.2616(8) 0.7712(8) 0.074(8) Uani 1 1 d . . .
C134 C 0.7596(8) 0.3266(6) 0.7946(7) 0.055(5) Uani 1 1 d . . .
O29 O 0.9504(10) 0.5282(10) 0.7834(9) 0.140(10) Uani 1 1 d . . .
H29 H 0.9603 0.5102 0.8008 0.210 Uiso 1 1 calc GR . .
C121 C 1.049(2) 0.4810(17) 0.7053(14) 0.17(2) Uani 1 1 d . . .
H12F H 1.0351 0.4894 0.6783 0.260 Uiso 1 1 calc GR . .
H12G H 1.0617 0.4514 0.7041 0.260 Uiso 1 1 calc GR . .
H12H H 1.0774 0.5003 0.7132 0.260 Uiso 1 1 calc GR . .
C122 C 1.002(2) 0.4842(10) 0.7391(11) 0.140(17) Uani 1 1 d . . .
H12I H 0.9727 0.4666 0.7293 0.168 Uiso 1 1 calc R . .
H12J H 1.0153 0.4711 0.7649 0.168 Uiso 1 1 calc R . .
C123 C 0.9839(14) 0.5260(11) 0.7480(11) 0.106(10) Uani 1 1 d . . .
H12K H 0.9644 0.5369 0.7238 0.127 Uiso 1 1 calc R . .
H12L H 1.0141 0.5452 0.7526 0.127 Uiso 1 1 calc R . .
O30 O 0.8487(6) 0.6064(5) 0.5829(7) 0.079(5) Uani 1 1 d . . .
H30 H 0.8178 0.6137 0.5868 0.118 Uiso 1 1 calc GR . .
C124 C 0.9177(10) 0.7127(8) 0.6108(10) 0.082(8) Uani 1 1 d . . .
H12M H 0.9063 0.7286 0.5864 0.122 Uiso 1 1 calc GR . .
H12N H 0.9539 0.7035 0.6076 0.122 Uiso 1 1 calc GR . .
H12O H 0.9151 0.7314 0.6349 0.122 Uiso 1 1 calc GR . .
C125 C 0.8812(8) 0.6714(7) 0.6167(7) 0.055(5) Uani 1 1 d . . .
H12P H 0.8942 0.6542 0.6402 0.066 Uiso 1 1 calc R . .
H12Q H 0.8452 0.6808 0.6228 0.066 Uiso 1 1 calc R . .
C126 C 0.8808(8) 0.6445(8) 0.5790(9) 0.075(7) Uani 1 1 d . . .
H12R H 0.8676 0.6619 0.5558 0.090 Uiso 1 1 calc R . .
H12S H 0.9169 0.6357 0.5729 0.090 Uiso 1 1 calc R . .
O32 O 0.5286(15) -0.0281(9) 0.3487(10) 0.203(15) Uani 1 1 d D U .
N2 N 0.5759(10) 0.0066(6) 0.3972(7) 0.135(8) Uani 1 1 d D U .
C115 C 0.5812(15) 0.0193(10) 0.4437(8) 0.116(11) Uani 1 1 d D U .
H11O H 0.5839 -0.0069 0.4604 0.174 Uiso 1 1 calc GR . .
H11P H 0.5505 0.0357 0.4519 0.174 Uiso 1 1 calc GR . .
H11Q H 0.6125 0.0368 0.4478 0.174 Uiso 1 1 calc GR . .
C116 C 0.6176(17) 0.0213(15) 0.3650(12) 0.19(2) Uani 1 1 d D U .
H11R H 0.6342 0.0479 0.3743 0.291 Uiso 1 1 calc GR . .
H11S H 0.6005 0.0261 0.3384 0.291 Uiso 1 1 calc GR . .
H11T H 0.6441 -0.0012 0.3622 0.291 Uiso 1 1 calc GR . .
C117 C 0.5263(12) -0.0211(8) 0.3871(10) 0.136(8) Uani 1 1 d D U .
H117 H 0.5004 -0.0306 0.4055 0.163 Uiso 1 1 calc R . .

loop_
_atom_site_aniso_label
_atom_site_aniso_U_11
_atom_site_aniso_U_22
_atom_site_aniso_U_33
_atom_site_aniso_U_23
_atom_site_aniso_U_13
_atom_site_aniso_U_12
Ag1 0.0326(7) 0.0513(9) 0.0330(7) 0.0033(6) 0.0011(6) -0.0001(6)
Ag1A 0.033(4) 0.050(4) 0.029(4) -0.005(4) 0.000(4) 0.004(4)
Ag2 0.0436(7) 0.0526(8) 0.0303(7) 0.0008(6) 0.0015(5) 0.0013(6)
Ag3 0.0445(7) 0.0512(9) 0.0582(9) 0.0049(7) 0.0070(6) -0.0074(6)
Ag4 0.0447(7) 0.0428(7) 0.0411(8) -0.0025(6) 0.0078(6) 0.0033(6)
Ag5 0.0610(9) 0.0528(9) 0.0388(8) 0.0102(6) -0.0057(6) -0.0111(7)
Ag6 0.0196(5) 0.0326(6) 0.0324(6) 0.0011(5) 0.0004(4) -0.0010(4)
Ag7 0.0191(5) 0.0308(6) 0.0314(6) 0.0041(5) 0.0019(4) 0.0010(4)
Ag8 0.0292(6) 0.0394(7) 0.0281(6) 0.0009(5) -0.0019(4) 0.0045(5)
Ag9 0.0293(6) 0.0445(7) 0.0423(7) 0.0003(6) 0.0021(5) 0.0041(5)
Ag10 0.0486(7) 0.0381(7) 0.0356(7) -0.0007(5) -0.0025(6) 0.0044(6)
Ag11 0.0390(6) 0.0365(7) 0.0331(7) 0.0058(5) -0.0021(5) -0.0054(5)
Ag12 0.0231(5) 0.0327(6) 0.0393(7) 0.0001(5) 0.0023(5) 0.0021(4)
Ag13 0.0531(8) 0.0388(7) 0.0404(7) 0.0072(6) -0.0155(6) -0.0106(6)
Ag14 0.0327(6) 0.0557(8) 0.0357(7) 0.0052(6) 0.0001(5) -0.0059(6)
Ag15 0.0476(8) 0.0670(10) 0.0404(8) -0.0133(7) 0.0086(6) -0.0159(7)
Ag16 0.0406(8) 0.0689(11) 0.0754(11) 0.0212(9) -0.0095(7) -0.0124(7)
Ag17 0.0364(6) 0.0520(8) 0.0356(7) 0.0014(6) 0.0043(5) 0.0029(6)
Ag18 0.0330(6) 0.0380(7) 0.0446(8) 0.0022(6) -0.0022(5) -0.0028(5)
Ag19 0.0377(7) 0.0532(9) 0.0656(10) 0.0047(7) 0.0029(6) -0.0131(6)
Ag20 0.0386(6) 0.0363(7) 0.0406(7) -0.0036(5) 0.0034(5) 0.0007(5)
Ag21 0.0474(7) 0.0459(8) 0.0418(8) -0.0075(6) -0.0042(6) 0.0095(6)
Ag22 0.0404(7) 0.0473(8) 0.0528(9) 0.0093(6) 0.0035(6) -0.0033(6)
Ag23 0.0383(7) 0.0377(7) 0.0423(7) 0.0045(6) 0.0026(5) 0.0041(5)
Ag24 0.0328(7) 0.0399(8) 0.0914(12) 0.0233(8) 0.0197(7) 0.0053(6)
Ag25 0.0200(5) 0.0327(6) 0.0364(6) 0.0016(5) 0.0015(4) -0.0004(4)
Ag26 0.0293(6) 0.0686(9) 0.0402(8) -0.0119(7) 0.0031(5) 0.0024(6)
Ag27 0.0544(9) 0.0418(8) 0.0789(11) 0.0148(8) 0.0225(8) 0.0080(7)
Ag28 0.0306(6) 0.0452(8) 0.0568(9) 0.0095(6) 0.0048(6) -0.0066(5)
Ag29 0.0355(6) 0.0493(8) 0.0402(7) 0.0056(6) -0.0014(5) 0.0001(6)
Ag30 0.0228(5) 0.0366(6) 0.0321(6) 0.0070(5) -0.0024(4) -0.0013(5)
Ag31 0.0287(6) 0.0425(7) 0.0355(7) 0.0018(5) -0.0003(5) -0.0029(5)
Ag32 0.0234(5) 0.0340(6) 0.0314(6) -0.0018(5) 0.0018(4) -0.0023(4)
Ag33 0.0187(5) 0.0380(7) 0.0423(7) -0.0082(5) 0.0019(5) 0.0000(4)
Ag34 0.0284(6) 0.0383(7) 0.0375(7) 0.0031(5) -0.0004(5) -0.0029(5)
Ag35 0.0395(7) 0.0473(8) 0.0533(9) -0.0026(6) -0.0117(6) 0.0004(6)
Ag36 0.0441(7) 0.0376(7) 0.0369(7) 0.0051(5) -0.0006(5) -0.0002(5)
Ag37 0.0218(5) 0.0320(6) 0.0389(7) 0.0030(5) 0.0019(4) 0.0003(4)
Ag38 0.0174(5) 0.0284(6) 0.0242(5) 0.0033(4) 0.0027(4) -0.0017(4)
Ag39 0.0202(5) 0.0306(6) 0.0301(6) 0.0023(5) 0.0041(4) -0.0005(4)
Ag40 0.0282(6) 0.0335(6) 0.0367(7) 0.0094(5) -0.0007(5) -0.0027(5)
Mo1 0.0205(6) 0.0300(7) 0.0274(7) 0.0058(5) 0.0052(5) 0.0023(5)
Mo2 0.0171(5) 0.0278(6) 0.0220(6) 0.0035(5) 0.0015(4) 0.0001(5)
Mo3 0.0228(6) 0.0321(7) 0.0399(8) 0.0016(6) -0.0027(5) -0.0020(5)
Mo4 0.0115(5) 0.0288(6) 0.0249(6) 0.0037(5) 0.0013(4) -0.0011(4)
Mo5 0.0169(5) 0.0283(6) 0.0230(6) 0.0000(5) 0.0013(4) 0.0016(5)
Mo6 0.0175(5) 0.0254(6) 0.0297(7) 0.0030(5) 0.0007(5) 0.0016(5)
Mo7 0.0158(5) 0.0266(6) 0.0267(6) 0.0033(5) 0.0016(4) -0.0016(5)
Mo8 0.0171(5) 0.0302(7) 0.0251(6) 0.0040(5) 0.0043(5) 0.0025(5)
S1 0.044(4) 0.065(6) 0.088(8) 0.008(5) 0.002(5) 0.008(4)
S1A 0.043(6) 0.077(9) 0.061(8) 0.024(7) 0.003(5) 0.015(5)
S2 0.040(2) 0.030(2) 0.041(2) 0.0059(17) 0.0018(17) 0.0052(16)
S3 0.094(3) 0.091(3) 0.118(4) 0.006(3) 0.023(3) 0.006(3)
S4 0.0282(19) 0.036(2) 0.043(2) -0.0054(18) 0.0088(16) 0.0008(16)
S5 0.052(3) 0.056(3) 0.066(3) -0.025(3) -0.015(2) 0.005(2)
S6 0.058(3) 0.042(3) 0.075(4) -0.007(2) 0.001(3) -0.009(2)
S7 0.032(2) 0.034(2) 0.051(3) 0.0112(19) 0.0058(18) -0.0029(16)
S8 0.0319(19) 0.040(2) 0.029(2) 0.0107(17) -0.0007(15) 0.0000(16)
S9 0.047(2) 0.050(3) 0.044(3) 0.016(2) 0.018(2) 0.001(2)
S10 0.037(2) 0.047(3) 0.045(3) 0.008(2) 0.0068(18) 0.0025(19)
S11 0.032(2) 0.050(3) 0.029(2) 0.0036(18) 0.0004(16) -0.0095(18)
S12 0.0277(19) 0.035(2) 0.043(2) 0.0044(18) 0.0066(16) -0.0012(16)
S13 0.0224(17) 0.0294(19) 0.031(2) 0.0015(15) -0.0017(14) -0.0020(14)
S14 0.032(2) 0.043(2) 0.036(2) -0.0075(18) -0.0008(16) -0.0037(17)
S15 0.062(3) 0.054(3) 0.049(3) 0.009(2) 0.002(2) 0.010(2)
S16 0.0185(16) 0.041(2) 0.037(2) 0.0085(17) -0.0042(15) -0.0016(15)
S17 0.0216(17) 0.038(2) 0.0269(19) -0.0005(16) -0.0012(14) -0.0050(15)
S18 0.0206(17) 0.039(2) 0.036(2) 0.0004(17) -0.0024(15) 0.0002(15)
S19 0.0190(16) 0.033(2) 0.033(2) -0.0051(16) 0.0053(14) -0.0016(14)
S20 0.034(2) 0.042(2) 0.045(3) 0.0088(19) 0.0081(18) 0.0131(18)
S21 0.038(2) 0.046(3) 0.047(3) 0.003(2) -0.0042(19) -0.0039(19)
S22 0.035(2) 0.046(2) 0.038(2) -0.0060(19) 0.0035(17) -0.0028(18)
S23 0.0292(19) 0.039(2) 0.041(2) -0.0020(18) -0.0018(16) -0.0049(16)
S24 0.0290(19) 0.035(2) 0.042(2) -0.0092(18) -0.0026(16) -0.0051(16)
S25 0.033(2) 0.047(3) 0.043(2) 0.0030(19) -0.0089(17) -0.0002(18)
S26 0.067(3) 0.064(4) 0.059(3) 0.005(3) -0.016(3) 0.005(3)
F7 0.22(3) 0.24(3) 0.132(18) 0.11(2) -0.118(19) -0.15(2)
F8 0.142(16) 0.18(2) 0.075(12) -0.063(13) 0.002(11) -0.047(15)
F9 0.097(11) 0.134(14) 0.071(10) 0.004(9) -0.030(8) -0.059(10)
F10 0.026(5) 0.076(8) 0.061(7) 0.001(6) 0.003(4) 0.007(5)
F11 0.053(6) 0.044(6) 0.064(7) 0.011(5) -0.008(5) 0.017(5)
F12 0.050(6) 0.050(6) 0.057(7) -0.011(5) -0.013(5) 0.021(5)
F16 0.22(2) 0.20(2) 0.080(14) 0.004(14) -0.016(14) -0.13(2)
F17 0.18(2) 0.073(12) 0.16(2) -0.026(12) 0.044(16) -0.050(13)
F18 0.114(14) 0.18(2) 0.109(14) -0.012(13) 0.001(11) -0.088(14)
F19 0.195(18) 0.059(9) 0.070(10) 0.026(7) 0.066(11) -0.003(10)
F20 0.114(12) 0.118(13) 0.063(10) 0.028(9) 0.001(9) 0.009(11)
F21 0.104(10) 0.089(10) 0.073(9) 0.028(8) 0.057(8) 0.012(8)
F22 0.064(8) 0.085(10) 0.081(9) -0.009(7) -0.017(7) 0.016(7)
F23 0.116(11) 0.057(8) 0.067(9) -0.001(7) -0.001(8) 0.018(7)
F24 0.065(8) 0.087(9) 0.060(8) 0.013(7) 0.003(6) -0.005(7)
O1 0.043(6) 0.064(7) 0.087(8) 0.009(6) 0.001(6) 0.008(5)
O1A 0.067(18) 0.063(18) 0.051(17) -0.004(14) -0.019(14) 0.016(14)
O2 0.048(6) 0.066(8) 0.093(9) 0.009(7) -0.001(7) 0.007(6)
O2A 0.047(5) 0.065(7) 0.091(8) 0.007(6) 0.000(6) 0.007(5)
O3 0.050(5) 0.072(7) 0.094(8) 0.008(6) 0.003(5) 0.007(5)
O4 0.020(5) 0.056(7) 0.042(7) 0.012(6) -0.005(4) 0.005(5)
O5 0.025(5) 0.047(7) 0.040(7) 0.002(5) -0.001(5) -0.003(5)
O6 0.042(6) 0.056(8) 0.036(7) -0.003(6) -0.006(5) 0.017(6)
O7 0.045(7) 0.049(7) 0.050(8) 0.008(6) -0.008(6) 0.009(6)
O8 0.068(9) 0.059(9) 0.066(10) -0.008(7) -0.001(7) 0.008(7)
O9 0.078(10) 0.069(10) 0.082(12) -0.012(9) 0.012(9) -0.023(8)
O10 0.057(8) 0.048(7) 0.046(8) 0.011(6) 0.018(6) 0.012(6)
O11 0.068(10) 0.102(12) 0.052(9) 0.011(8) 0.025(7) -0.039(9)
O12 0.070(9) 0.061(9) 0.042(8) 0.007(6) 0.014(6) 0.007(7)
O13 0.114(14) 0.093(13) 0.057(11) -0.006(9) 0.012(10) -0.012(11)
O14 0.072(10) 0.052(9) 0.110(14) 0.004(9) 0.018(9) 0.005(8)
O15 0.048(8) 0.045(8) 0.112(13) -0.005(8) 0.005(8) 0.000(6)
O16 0.090(5) 0.085(5) 0.114(5) 0.005(5) 0.021(5) 0.007(4)
O17 0.101(5) 0.097(5) 0.125(5) 0.009(5) 0.021(5) 0.005(5)
O18 0.099(5) 0.095(5) 0.121(5) 0.004(5) 0.022(5) 0.003(5)
O19 0.056(8) 0.051(8) 0.089(12) -0.016(8) -0.015(8) 0.006(7)
O20 0.066(9) 0.060(9) 0.080(11) -0.015(8) -0.012(8) 0.012(7)
O21 0.065(9) 0.074(11) 0.077(11) -0.014(8) -0.011(8) -0.008(8)
O22 0.27(3) 0.077(14) 0.104(17) 0.024(12) -0.10(2) -0.041(17)
O23 0.066(10) 0.142(17) 0.094(13) 0.067(12) 0.050(9) 0.034(11)
O24 0.146(18) 0.110(16) 0.058(11) -0.011(10) -0.030(11) 0.000(13)
O25 0.039(6) 0.035(6) 0.040(7) 0.006(5) -0.002(5) -0.004(5)
O26 0.039(6) 0.039(7) 0.059(8) -0.004(6) -0.004(6) -0.010(5)
O27 0.035(6) 0.046(7) 0.038(7) -0.004(5) 0.001(5) 0.010(5)
O28 0.022(5) 0.053(7) 0.043(7) 0.002(6) -0.002(5) 0.007(5)
O31 0.053(8) 0.041(8) 0.081(11) 0.004(7) 0.000(7) -0.010(6)
O33 0.078(11) 0.090(13) 0.087(13) 0.034(10) 0.031(10) 0.003(9)
O34 0.048(8) 0.062(9) 0.055(9) -0.003(7) 0.001(6) 0.014(6)
O35 0.023(5) 0.036(6) 0.030(6) 0.007(5) 0.000(4) -0.007(4)
O36 0.022(5) 0.033(6) 0.037(6) 0.007(5) 0.003(4) -0.007(4)
O37 0.024(5) 0.031(5) 0.022(5) 0.007(4) 0.001(4) 0.005(4)
O38 0.015(4) 0.018(5) 0.027(5) -0.001(4) 0.001(4) -0.003(3)
O39 0.017(4) 0.025(5) 0.028(5) 0.000(4) 0.003(4) -0.002(4)
O40 0.027(5) 0.036(6) 0.034(6) 0.000(5) -0.003(4) -0.003(4)
O41 0.021(5) 0.019(5) 0.029(5) 0.006(4) 0.005(4) -0.013(4)
O42 0.023(5) 0.032(6) 0.033(6) -0.003(4) 0.002(4) -0.009(4)
O43 0.023(5) 0.014(5) 0.046(7) -0.003(4) 0.003(4) 0.001(4)
O44 0.018(4) 0.034(6) 0.030(6) 0.010(4) 0.000(4) -0.004(4)
O45 0.026(5) 0.024(5) 0.040(6) -0.001(4) 0.006(4) 0.009(4)
O46 0.028(5) 0.039(6) 0.021(5) 0.011(4) 0.009(4) 0.004(4)
O47 0.021(5) 0.029(5) 0.035(6) 0.006(4) 0.000(4) 0.001(4)
O48 0.022(5) 0.040(6) 0.014(5) 0.004(4) -0.006(4) -0.003(4)
O49 0.016(4) 0.031(5) 0.023(5) 0.006(4) -0.004(4) 0.000(4)
O50 0.022(5) 0.039(6) 0.031(6) 0.006(5) -0.002(4) 0.005(4)
O51 0.021(5) 0.024(5) 0.024(5) 0.005(4) -0.002(4) 0.013(4)
O52 0.031(5) 0.044(6) 0.021(5) 0.003(5) 0.006(4) -0.005(5)
O53 0.018(5) 0.040(6) 0.023(5) 0.006(4) 0.001(4) 0.002(4)
O54 0.034(6) 0.027(5) 0.039(6) 0.002(5) -0.005(5) 0.000(4)
O55 0.024(5) 0.033(6) 0.036(6) 0.003(5) -0.005(4) -0.004(4)
O56 0.022(5) 0.033(6) 0.024(5) 0.007(4) 0.006(4) 0.006(4)
O57 0.018(5) 0.040(6) 0.030(6) -0.004(5) 0.003(4) 0.000(4)
O58 0.012(4) 0.038(6) 0.035(6) 0.016(5) 0.003(4) -0.003(4)
O59 0.020(5) 0.036(6) 0.016(5) 0.000(4) 0.009(4) -0.004(4)
O60 0.017(4) 0.035(6) 0.029(6) 0.007(4) -0.004(4) 0.001(4)
N1 0.076(15) 0.065(14) 0.15(2) -0.002(14) 0.039(15) -0.009(11)
N3 0.100(16) 0.068(13) 0.073(14) -0.018(11) -0.034(12) 0.025(11)
N4 0.076(14) 0.093(17) 0.099(18) 0.036(14) 0.002(13) -0.019(12)
C1 0.110(10) 0.178(13) 0.051(7) 0.034(8) 0.027(7) 0.070(9)
C2 0.113(10) 0.180(13) 0.053(7) 0.035(8) 0.026(7) 0.071(9)
C3 0.114(10) 0.181(13) 0.054(7) 0.035(8) 0.026(7) 0.070(9)
C4 0.114(10) 0.181(13) 0.053(7) 0.035(8) 0.026(7) 0.069(9)
C5 0.112(10) 0.179(13) 0.051(7) 0.035(8) 0.027(7) 0.069(9)
C6 0.110(10) 0.178(13) 0.050(7) 0.034(8) 0.028(7) 0.069(9)
C7 0.052(11) 0.061(12) 0.061(13) 0.032(10) -0.045(10) -0.030(9)
C8 0.057(11) 0.053(11) 0.033(10) 0.001(8) 0.003(8) 0.005(9)
C9 0.030(9) 0.084(15) 0.042(11) -0.010(10) -0.005(7) 0.001(9)
C10 0.059(12) 0.068(14) 0.039(11) 0.000(10) -0.007(9) 0.009(10)
C11 0.077(14) 0.045(11) 0.038(11) -0.004(8) 0.004(9) -0.006(10)
C12 0.054(11) 0.058(12) 0.030(9) -0.010(8) -0.009(8) -0.002(9)
C13 0.043(9) 0.056(11) 0.020(8) -0.002(7) 0.006(7) -0.006(8)
C14 0.049(11) 0.069(13) 0.037(10) 0.011(9) -0.005(8) -0.009(9)
C15 0.089(17) 0.12(2) 0.035(12) -0.023(13) 0.012(11) -0.046(16)
C16 0.085(16) 0.095(18) 0.026(10) 0.002(11) 0.001(10) 0.003(14)
C17 0.060(13) 0.077(16) 0.063(14) 0.004(12) 0.018(11) -0.006(11)
C18 0.061(12) 0.060(12) 0.030(10) 0.001(8) 0.015(8) -0.007(9)
C19 0.047(10) 0.035(9) 0.051(11) 0.018(8) -0.007(8) -0.008(8)
C20 0.053(11) 0.041(10) 0.053(12) 0.017(9) 0.000(9) -0.014(8)
C21 0.060(13) 0.053(13) 0.086(17) 0.022(12) -0.020(12) -0.008(10)
C22 0.073(14) 0.059(13) 0.051(13) 0.014(10) 0.001(10) -0.019(11)
C23 0.055(12) 0.052(12) 0.068(14) 0.016(10) -0.005(10) -0.023(9)
C24 0.034(8) 0.040(10) 0.049(11) 0.008(8) 0.002(7) -0.005(7)
C25 0.055(7) 0.145(14) 0.187(17) 0.032(12) 0.003(9) -0.044(8)
C26 0.050(7) 0.142(14) 0.184(17) 0.035(12) 0.004(9) -0.047(8)
C27 0.052(8) 0.144(14) 0.184(18) 0.037(12) 0.003(10) -0.047(9)
C28 0.064(7) 0.150(14) 0.189(18) 0.033(12) -0.001(10) -0.038(9)
C29 0.066(8) 0.154(15) 0.190(18) 0.034(12) -0.001(10) -0.036(9)
C30 0.060(7) 0.147(14) 0.189(17) 0.032(12) 0.001(9) -0.041(8)
C31 0.029(8) 0.051(11) 0.049(11) 0.032(9) -0.012(7) -0.011(7)
C32 0.081(16) 0.095(19) 0.071(16) 0.054(15) -0.018(13) -0.033(14)
C33 0.18(3) 0.10(2) 0.050(16) 0.047(16) -0.010(18) 0.00(2)
C34 0.044(12) 0.09(2) 0.12(2) 0.043(18) -0.028(13) -0.025(13)
C35 0.093(19) 0.056(15) 0.12(3) 0.034(16) 0.020(18) 0.012(13)
C36 0.068(14) 0.070(15) 0.078(16) 0.046(13) 0.021(12) 0.017(12)
C37 0.045(9) 0.023(8) 0.053(11) 0.003(7) -0.002(8) 0.004(7)
C38 0.072(14) 0.062(14) 0.064(15) 0.018(11) -0.005(11) -0.004(11)
C39 0.102(19) 0.055(14) 0.069(16) 0.019(12) 0.007(14) 0.004(13)
C40 0.079(16) 0.055(14) 0.090(19) 0.036(13) -0.016(14) -0.002(12)
C41 0.12(2) 0.043(14) 0.13(3) -0.003(15) 0.00(2) 0.013(14)
C42 0.080(16) 0.040(12) 0.11(2) 0.015(12) 0.019(14) 0.017(11)
C43 0.110(10) 0.176(13) 0.065(8) -0.004(8) 0.006(7) 0.104(9)
C44 0.112(10) 0.178(13) 0.068(8) -0.004(8) 0.006(7) 0.104(9)
C45 0.113(10) 0.179(13) 0.070(8) -0.004(8) 0.007(7) 0.103(9)
C46 0.115(10) 0.179(13) 0.070(8) -0.005(8) 0.008(7) 0.101(9)
C47 0.114(10) 0.177(13) 0.066(8) -0.005(8) 0.008(7) 0.101(9)
C48 0.111(10) 0.175(13) 0.065(8) -0.004(8) 0.006(7) 0.103(9)
C49 0.024(7) 0.039(9) 0.038(9) -0.002(7) 0.007(6) -0.007(6)
C50 0.049(10) 0.042(10) 0.035(9) -0.013(8) -0.010(7) 0.012(8)
C51 0.041(10) 0.071(14) 0.051(12) -0.023(10) 0.008(8) 0.018(9)
C52 0.022(8) 0.100(17) 0.058(13) -0.025(12) 0.008(8) 0.018(9)
C53 0.032(9) 0.071(14) 0.055(12) -0.011(10) 0.006(8) -0.002(9)
C54 0.019(7) 0.048(10) 0.045(10) -0.009(8) 0.011(6) -0.004(7)
C55 0.086(8) 0.110(10) 0.101(10) 0.013(8) 0.051(7) 0.039(8)
C56 0.090(8) 0.112(10) 0.104(10) 0.012(8) 0.050(7) 0.041(8)
C57 0.092(8) 0.114(10) 0.105(10) 0.011(8) 0.050(7) 0.042(8)
C58 0.091(8) 0.115(10) 0.105(10) 0.011(8) 0.050(7) 0.041(8)
C59 0.088(8) 0.113(10) 0.103(10) 0.013(8) 0.050(7) 0.039(8)
C60 0.085(8) 0.109(10) 0.100(10) 0.014(8) 0.051(7) 0.040(8)
C61 0.033(8) 0.046(10) 0.029(9) 0.000(7) -0.002(6) -0.009(7)
C62 0.021(7) 0.038(9) 0.041(9) -0.009(7) 0.004(6) -0.015(6)
C63 0.032(8) 0.031(8) 0.043(10) 0.000(7) 0.000(7) -0.007(7)
C64 0.021(7) 0.057(11) 0.045(10) 0.002(8) -0.002(7) -0.011(7)
C65 0.028(8) 0.050(11) 0.059(12) -0.009(9) 0.011(8) -0.006(7)
C66 0.033(9) 0.086(15) 0.036(10) -0.004(9) -0.008(7) -0.024(9)
C67 0.035(9) 0.059(12) 0.039(10) -0.007(8) -0.012(7) -0.006(8)
C68 0.035(9) 0.063(13) 0.063(13) -0.003(10) -0.008(9) -0.002(9)
C69 0.038(11) 0.068(15) 0.12(2) -0.021(14) -0.036(12) 0.004(10)
C70 0.026(9) 0.045(12) 0.14(2) -0.036(13) 0.005(11) -0.008(8)
C71 0.043(11) 0.062(13) 0.086(17) -0.027(12) -0.021(10) -0.006(9)
C72 0.050(10) 0.042(10) 0.039(10) 0.000(8) 0.004(8) -0.009(8)
C73 0.015(7) 0.063(11) 0.037(9) 0.019(8) -0.004(6) 0.000(7)
C74 0.030(9) 0.098(17) 0.041(11) 0.021(11) -0.001(8) 0.006(9)
C75 0.029(10) 0.13(2) 0.075(16) 0.022(15) -0.010(10) 0.016(12)
C76 0.045(11) 0.12(2) 0.044(12) 0.031(13) -0.014(9) -0.019(12)
C77 0.050(12) 0.086(17) 0.064(14) 0.022(12) -0.023(11) -0.022(11)
C78 0.061(12) 0.062(13) 0.051(12) 0.010(10) -0.018(10) -0.012(10)
C79 0.108(10) 0.104(9) 0.063(8) -0.030(7) 0.015(7) -0.013(8)
C80 0.109(10) 0.106(9) 0.066(8) -0.029(7) 0.015(7) -0.012(8)
C81 0.111(10) 0.108(9) 0.068(8) -0.027(7) 0.016(7) -0.013(8)
C82 0.111(10) 0.107(9) 0.068(8) -0.027(7) 0.018(7) -0.014(8)
C83 0.110(10) 0.107(9) 0.067(8) -0.029(7) 0.019(7) -0.014(8)
C84 0.108(10) 0.105(9) 0.064(8) -0.030(7) 0.019(7) -0.013(8)
C85 0.022(8) 0.066(13) 0.060(12) 0.003(10) -0.011(8) -0.007(8)
C86 0.043(10) 0.070(13) 0.044(11) -0.004(10) -0.007(8) -0.006(9)
C87 0.038(10) 0.087(16) 0.062(14) -0.012(12) -0.007(9) 0.003(10)
C88 0.045(11) 0.103(19) 0.064(15) -0.023(13) -0.024(10) 0.008(12)
C89 0.076(16) 0.088(18) 0.062(15) -0.020(13) -0.003(12) -0.007(13)
C90 0.047(11) 0.069(14) 0.046(12) 0.001(10) -0.009(9) 0.003(9)
C91 0.037(9) 0.025(8) 0.051(11) 0.010(7) 0.010(7) -0.005(7)
C92 0.034(8) 0.035(9) 0.042(10) 0.009(7) 0.009(7) 0.000(7)
C93 0.036(9) 0.076(14) 0.050(12) 0.005(10) 0.014(8) 0.001(9)
C94 0.032(9) 0.081(15) 0.061(13) 0.015(11) -0.002(9) -0.014(9)
C95 0.032(9) 0.040(10) 0.073(14) 0.009(9) -0.004(8) -0.002(7)
C96 0.023(7) 0.039(9) 0.049(10) -0.002(8) -0.012(7) -0.008(6)
C97 0.046(10) 0.048(11) 0.052(12) -0.008(9) 0.005(8) -0.015(8)
C98 0.083(17) 0.073(17) 0.13(2) -0.051(16) -0.054(17) 0.031(14)
C99 0.064(15) 0.058(15) 0.15(3) -0.036(16) -0.049(16) 0.022(12)
C100 0.12(2) 0.069(17) 0.077(18) -0.025(14) -0.026(16) 0.022(16)
C101 0.084(17) 0.056(14) 0.088(19) -0.012(12) -0.024(14) 0.009(12)
C102 0.056(12) 0.066(14) 0.063(14) -0.016(11) 0.010(10) -0.002(10)
C103 0.041(11) 0.085(16) 0.066(14) -0.012(12) -0.011(10) -0.008(10)
C104 0.076(16) 0.073(17) 0.10(2) -0.025(15) -0.018(14) -0.020(13)
C105 0.12(2) 0.09(2) 0.09(2) -0.037(17) -0.008(17) -0.050(19)
C106 0.11(3) 0.11(3) 0.16(4) -0.03(3) -0.06(2) -0.01(2)
C107 0.054(15) 0.070(18) 0.22(4) -0.01(2) -0.06(2) -0.010(13)
C108 0.043(13) 0.11(2) 0.15(3) -0.03(2) -0.035(15) -0.005(14)
C109 0.058(18) 0.10(3) 0.38(7) -0.09(4) 0.06(3) -0.004(17)
C110 0.22(5) 0.043(17) 0.22(5) 0.02(2) 0.04(4) 0.01(2)
C111 0.061(15) 0.074(18) 0.13(3) 0.016(17) 0.025(15) 0.014(13)
C112 0.067(15) 0.067(15) 0.081(17) -0.025(13) 0.008(12) 0.005(12)
C113 0.086(19) 0.075(18) 0.14(3) -0.001(18) -0.044(19) -0.006(15)
C114 0.12(3) 0.13(3) 0.08(2) -0.04(2) -0.036(18) 0.03(2)
C118 0.12(2) 0.14(3) 0.058(17) 0.002(17) 0.039(17) -0.04(2)
C119 0.17(4) 0.09(3) 0.30(7) 0.04(3) 0.14(4) -0.01(2)
C120 0.16(4) 0.15(4) 0.30(7) 0.07(4) 0.14(4) 0.00(3)
C127 0.12(3) 0.11(3) 0.065(19) 0.014(18) 0.006(17) -0.03(2)
C130 0.027(8) 0.043(10) 0.047(11) 0.000(8) -0.005(7) 0.010(7)
C131 0.14(3) 0.10(2) 0.056(16) 0.004(16) -0.024(17) -0.07(2)
C132 0.059(14) 0.13(2) 0.056(14) -0.015(15) -0.006(11) 0.040(15)
C133 0.12(2) 0.049(13) 0.053(14) -0.006(11) 0.045(15) -0.023(13)
C134 0.065(13) 0.033(10) 0.069(14) 0.012(9) 0.016(10) -0.005(9)
O29 0.119(19) 0.18(3) 0.12(2) -0.027(18) 0.041(16) -0.055(18)
C121 0.20(5) 0.19(5) 0.13(4) 0.01(3) 0.05(4) 0.01(4)
C122 0.27(5) 0.06(2) 0.09(2) 0.013(17) -0.04(3) -0.03(3)
C123 0.12(3) 0.10(2) 0.10(2) 0.005(19) 0.01(2) -0.03(2)
O30 0.049(8) 0.046(9) 0.142(17) -0.017(9) -0.009(10) -0.002(7)
C124 0.068(15) 0.063(15) 0.11(2) -0.013(15) -0.009(14) -0.010(12)
C125 0.044(10) 0.064(13) 0.058(13) -0.009(10) 0.009(9) 0.014(9)
C126 0.047(12) 0.068(15) 0.11(2) -0.018(14) 0.020(12) 0.010(11)
O32 0.30(4) 0.14(2) 0.17(3) 0.00(2) 0.11(3) -0.02(3)
N2 0.18(2) 0.116(18) 0.104(16) 0.019(15) 0.011(17) -0.001(15)
C115 0.16(3) 0.11(2) 0.08(2) -0.011(18) 0.00(2) 0.03(2)
C116 0.25(5) 0.25(5) 0.09(3) 0.04(3) 0.10(3) 0.08(4)
C117 0.18(2) 0.118(19) 0.106(17) 0.018(15) 0.012(17) -0.002(15)

loop_
_atom_type_symbol
_atom_type_description
_atom_type_scat_dispersion_real
_atom_type_scat_dispersion_imag
_atom_type_scat_source
C C 0.0033 0.0016 'International Tables Vol C Tables 4.2.6.8 and 6.1.1.4'
H H 0.0000 0.0000 'International Tables Vol C Tables 4.2.6.8 and 6.1.1.4'
Ag Ag -0.8971 1.1015 'International Tables Vol C Tables 4.2.6.8 and 6.1.1.4'
F F 0.0171 0.0103 'International Tables Vol C Tables 4.2.6.8 and 6.1.1.4'
Mo Mo -1.6832 0.6857 'International Tables Vol C Tables 4.2.6.8 and 6.1.1.4'
N N 0.0061 0.0033 'International Tables Vol C Tables 4.2.6.8 and 6.1.1.4'
O O 0.0106 0.0060 'International Tables Vol C Tables 4.2.6.8 and 6.1.1.4'
S S 0.1246 0.1234 'International Tables Vol C Tables 4.2.6.8 and 6.1.1.4'

loop_
_geom_angle_atom_site_label_1
_geom_angle_atom_site_label_2
_geom_angle_atom_site_label_3
_geom_angle
_geom_angle_site_symmetry_1
_geom_angle_site_symmetry_3
Ag1A Ag1 Ag14 122.1(10) . 3_666
Ag1A Ag1 S10 51.9(9) . .
Ag1A Ag1 S11 150.3(9) . .
Ag1A Ag1 O12 81.0(11) . .
Ag1A Ag1 O46 66.0(10) . .
S10 Ag1 Ag14 109.39(12) . 3_666
S10 Ag1 S11 154.71(16) . .
S10 Ag1 O12 91.9(3) . .
S11 Ag1 Ag14 53.00(10) . 3_666
O12 Ag1 Ag14 155.1(3) . 3_666
O12 Ag1 S11 102.6(3) . .
O46 Ag1 Ag14 97.6(2) . 3_666
O46 Ag1 S10 117.7(3) . .
O46 Ag1 S11 85.0(2) . .
O46 Ag1 O12 83.0(4) . .
Ag1 Ag1A Ag2 162.9(12) . .
Ag1 Ag1A Mo1 102.0(11) . .
Ag1 Ag1A S10 106.8(12) . .
Ag1 Ag1A O12 77.3(11) . .
Ag1 Ag1A O46 91.5(11) . .
Ag2 Ag1A Mo1 94.8(5) . .
S10 Ag1A Ag2 58.1(4) . .
S10 Ag1A Mo1 133.4(7) . .
S10 Ag1A O12 102.6(7) . .
S10 Ag1A O46 160.8(10) . .
O12 Ag1A Ag2 97.3(7) . .
O12 Ag1A Mo1 119.2(7) . .
O46 Ag1A Ag2 104.5(7) . .
O46 Ag1A Mo1 32.7(3) . .
O46 Ag1A O12 86.8(7) . .
Ag1A Ag2 Ag3 88.0(3) . .
Ag1A Ag2 Ag40 88.0(3) . .
Ag3 Ag2 Ag40 151.63(6) . .
S8 Ag2 Ag1A 141.1(4) . .
S8 Ag2 Ag3 128.54(11) . .
S8 Ag2 Ag40 53.79(10) . .
S8 Ag2 O37 89.8(2) . .
S10 Ag2 Ag1A 46.2(3) . .
S10 Ag2 Ag3 50.09(11) . .
S10 Ag2 Ag40 134.07(12) . .
S10 Ag2 S8 168.70(15) . .
S10 Ag2 O37 101.4(3) . .
O37 Ag2 Ag1A 66.0(4) . .
O37 Ag2 Ag3 103.4(2) . .
O37 Ag2 Ag40 49.8(2) . .
Ag2 Ag3 Ag31 83.56(5) . .
Ag4 Ag3 Ag2 92.96(5) . .
Ag4 Ag3 Ag31 87.60(5) . .
S10 Ag3 Ag2 49.14(12) . .
S10 Ag3 Ag4 83.79(12) . .
S10 Ag3 Ag31 131.08(13) . .
S10 Ag3 S14 136.19(16) . .
S10 Ag3 O34 112.7(3) . .
S14 Ag3 Ag2 115.88(11) . .
S14 Ag3 Ag4 53.72(10) . .
S14 Ag3 Ag31 47.99(10) . .
O34 Ag3 Ag2 142.9(3) . .
O34 Ag3 Ag4 119.3(3) . .
O34 Ag3 Ag31 113.4(3) . .
O34 Ag3 S14 98.8(3) . .
Ag3 Ag4 Ag5 136.51(6) . .
Ag3 Ag4 Ag6 133.11(6) . .
Ag3 Ag4 Ag39 156.51(6) . 3_666
Ag5 Ag4 Ag6 72.96(5) . .
Ag5 Ag4 Ag39 66.01(4) . 3_666
Ag6 Ag4 Ag39 49.53(3) . 3_666
S14 Ag4 Ag3 52.69(10) . .
S14 Ag4 Ag5 109.10(11) . .
S14 Ag4 Ag6 86.69(10) . .
S14 Ag4 Ag39 136.09(11) . 3_666
S22 Ag4 Ag3 111.36(12) . .
S22 Ag4 Ag5 50.15(11) . .
S22 Ag4 Ag6 114.56(12) . .
S22 Ag4 Ag39 76.82(11) . 3_666
S22 Ag4 S14 135.88(15) . .
O35 Ag4 Ag3 95.3(2) . .
O35 Ag4 Ag5 121.0(3) . .
O35 Ag4 Ag6 48.4(2) . .
O35 Ag4 Ag39 70.6(2) . 3_666
O35 Ag4 S14 77.5(2) . .
O35 Ag4 S22 145.7(3) . .
Ag37 Ag5 Ag4 100.26(6) 3_666 .
S22 Ag5 Ag4 50.03(11) . .
S22 Ag5 Ag37 120.84(12) . 3_666
S22 Ag5 S25 112.43(15) . 3_666
S25 Ag5 Ag4 158.90(11) 3_666 .
S25 Ag5 Ag37 99.56(11) 3_666 3_666
O25 Ag5 Ag4 114.3(3) . .
O25 Ag5 Ag37 55.1(3) . 3_666
O25 Ag5 S22 164.3(3) . .
O25 Ag5 S25 83.2(3) . 3_666
Ag4 Ag6 Ag8 77.60(4) . .
Ag7 Ag6 Ag4 145.99(5) . .
Ag7 Ag6 Ag8 135.27(5) . .
Ag7 Ag6 Ag37 56.25(4) . 3_666
Ag7 Ag6 Ag38 59.66(4) . .
Ag7 Ag6 Ag39 81.22(4) . 3_666
Ag37 Ag6 Ag4 95.36(5) 3_666 .
Ag37 Ag6 Ag8 136.23(5) 3_666 .
Ag38 Ag6 Ag4 109.02(5) . .
Ag38 Ag6 Ag8 130.93(5) . .
Ag38 Ag6 Ag37 92.44(4) . 3_666
Ag39 Ag6 Ag4 66.42(4) 3_666 .
Ag39 Ag6 Ag8 143.51(5) 3_666 .
Ag39 Ag6 Ag37 56.70(4) 3_666 3_666
Ag39 Ag6 Ag38 60.76(4) 3_666 .
O28 Ag6 Ag4 100.6(3) . .
O28 Ag6 Ag7 99.4(3) . .
O28 Ag6 Ag8 47.7(3) . .
O28 Ag6 Ag37 93.0(3) . 3_666
O28 Ag6 Ag38 149.2(3) . .
O28 Ag6 Ag39 143.5(3) . 3_666
O35 Ag6 Ag4 46.0(3) . .
O35 Ag6 Ag7 140.5(2) . .
O35 Ag6 Ag8 69.8(2) . .
O35 Ag6 Ag37 133.2(2) . 3_666
O35 Ag6 Ag38 80.8(2) . .
O35 Ag6 Ag39 80.6(2) . 3_666
O35 Ag6 O28 115.9(3) . .
O53 Ag6 Ag4 114.3(2) . .
O53 Ag6 Ag7 98.3(2) . .
O53 Ag6 Ag8 47.6(2) . .
O53 Ag6 Ag37 147.8(2) . 3_666
O53 Ag6 Ag38 89.5(2) . .
O53 Ag6 Ag39 146.1(2) . 3_666
O53 Ag6 O28 70.4(4) . .
O53 Ag6 O35 78.7(3) . .
Ag6 Ag7 Ag38 103.61(5) . 3_666
Ag6 Ag7 Ag38 63.23(4) . .
Ag6 Ag7 Ag39 126.36(5) . .
Ag37 Ag7 Ag6 65.47(4) 3_666 .
Ag37 Ag7 Ag38 100.30(5) 3_666 .
Ag37 Ag7 Ag38 62.64(4) 3_666 3_666
Ag37 Ag7 Ag39 122.23(5) 3_666 .
Ag38 Ag7 Ag38 75.58(4) . 3_666
Ag38 Ag7 Ag39 59.65(4) 3_666 .
Ag38 Ag7 Ag39 63.23(4) . .
O47 Ag7 Ag6 142.8(2) 3_666 .
O47 Ag7 Ag37 98.2(3) 3_666 3_666
O47 Ag7 Ag38 153.5(3) 3_666 .
O47 Ag7 Ag38 96.6(2) 3_666 3_666
O47 Ag7 Ag39 90.8(2) 3_666 .
O47 Ag7 O52 83.9(4) 3_666 .
O52 Ag7 Ag6 86.1(3) . .
O52 Ag7 Ag37 135.3(3) . 3_666
O52 Ag7 Ag38 161.9(3) . 3_666
O52 Ag7 Ag38 95.9(3) . .
O52 Ag7 Ag39 102.3(3) . .
Ag6 Ag8 Ag11 73.08(4) . .
Ag30 Ag8 Ag6 132.38(5) . .
Ag30 Ag8 Ag11 92.64(4) . .
Ag31 Ag8 Ag6 112.52(5) . .
Ag31 Ag8 Ag11 148.90(5) . .
Ag31 Ag8 Ag30 60.33(4) . .
S14 Ag8 Ag6 87.01(10) . .
S14 Ag8 Ag11 155.54(11) . .
S14 Ag8 Ag30 111.47(11) . .
S14 Ag8 Ag31 52.43(11) . .
S14 Ag8 S17 151.04(13) . .
S17 Ag8 Ag6 121.83(9) . .
S17 Ag8 Ag11 50.01(9) . .
S17 Ag8 Ag30 52.42(9) . .
S17 Ag8 Ag31 111.13(10) . .
O28 Ag8 Ag6 48.6(2) . .
O28 Ag8 Ag11 50.0(3) . .
O28 Ag8 Ag30 142.5(3) . .
O28 Ag8 Ag31 155.6(3) . .
O28 Ag8 S14 106.0(3) . .
O28 Ag8 S17 93.2(3) . .
O53 Ag8 Ag6 45.6(2) . .
O53 Ag8 Ag11 50.9(2) . .
O53 Ag8 Ag30 90.0(2) . .
O53 Ag8 Ag31 109.8(2) . .
O53 Ag8 S14 122.2(2) . .
O53 Ag8 S17 84.4(2) . .
O53 Ag8 O28 69.7(4) . .
Ag22 Ag9 Ag24 59.47(5) 3_666 3_666
Ag22 Ag9 Ag25 150.75(6) 3_666 3_666
Ag24 Ag9 Ag25 92.65(5) 3_666 3_666
S12 Ag9 Ag22 98.32(10) 3_666 3_666
S12 Ag9 Ag24 49.14(10) 3_666 3_666
S12 Ag9 Ag25 53.18(10) 3_666 3_666
S23 Ag9 Ag22 51.38(11) . 3_666
S23 Ag9 Ag24 110.48(11) . 3_666
S23 Ag9 Ag25 156.70(11) . 3_666
S23 Ag9 S12 143.01(15) . 3_666
O27 Ag9 Ag22 155.0(3) . 3_666
O27 Ag9 Ag24 143.4(3) . 3_666
O27 Ag9 Ag25 50.9(3) . 3_666
O27 Ag9 S12 97.6(3) . 3_666
O27 Ag9 S23 105.8(3) . .
Ag18 Ag10 Ag37 110.10(5) 3_666 3_666
Ag20 Ag10 Ag18 58.55(4) 3_666 3_666
Ag20 Ag10 Ag37 128.74(5) 3_666 3_666
S23 Ag10 Ag18 111.17(11) . 3_666
S23 Ag10 Ag20 53.73(10) . 3_666
S23 Ag10 Ag37 119.81(11) . 3_666
S23 Ag10 S25 148.03(15) . 3_666
S23 Ag10 O42 82.3(2) . 3_666
S25 Ag10 Ag18 51.48(10) 3_666 3_666
S25 Ag10 Ag20 107.60(11) 3_666 3_666
S25 Ag10 Ag37 92.15(11) 3_666 3_666
S25 Ag10 O42 126.9(2) 3_666 3_666
O25 Ag10 Ag18 132.0(3) . 3_666
O25 Ag10 Ag20 167.7(3) . 3_666
O25 Ag10 Ag37 46.0(3) . 3_666
O25 Ag10 S23 116.8(3) . .
O25 Ag10 S25 84.4(3) . 3_666
O25 Ag10 O42 80.3(4) . 3_666
O42 Ag10 Ag18 109.5(2) 3_666 3_666
O42 Ag10 Ag20 90.2(2) 3_666 3_666
O42 Ag10 Ag37 43.3(2) 3_666 3_666
Ag12 Ag11 Ag8 135.70(5) . .
Ag12 Ag11 Ag32 53.21(4) . .
Ag32 Ag11 Ag8 89.16(4) . .
S13 Ag11 Ag8 175.63(10) 3_666 .
S13 Ag11 Ag12 48.60(9) 3_666 .
S13 Ag11 Ag32 94.20(9) 3_666 .
S13 Ag11 S17 132.18(12) 3_666 .
S13 Ag11 O28 129.2(3) 3_666 .
S17 Ag11 Ag8 49.29(9) . .
S17 Ag11 Ag12 100.85(10) . .
S17 Ag11 Ag32 47.74(9) . .
O28 Ag11 Ag8 47.0(3) . .
O28 Ag11 Ag12 164.5(2) . .
O28 Ag11 Ag32 135.6(3) . .
O28 Ag11 S17 90.0(3) . .
Ag13 Ag12 Ag11 93.78(5) . .
Ag32 Ag12 Ag11 64.31(4) . .
Ag32 Ag12 Ag13 156.49(6) . .
S13 Ag12 Ag11 49.73(9) 3_666 .
S13 Ag12 Ag13 51.79(9) 3_666 .
S13 Ag12 Ag32 104.90(10) 3_666 .
S13 Ag12 S19 158.78(14) 3_666 .
S19 Ag12 Ag11 111.75(10) . .
S19 Ag12 Ag13 149.24(10) . .
S19 Ag12 Ag32 53.91(9) . .
Ag25 Ag13 Ag12 92.06(5) 3_666 .
Ag26 Ag13 Ag12 155.27(6) 3_666 .
Ag26 Ag13 Ag25 63.25(5) 3_666 3_666
S11 Ag13 Ag12 140.22(11) 3_666 .
S11 Ag13 Ag25 100.36(11) 3_666 3_666
S11 Ag13 Ag26 53.25(11) 3_666 3_666
S13 Ag13 Ag12 48.87(9) 3_666 .
S13 Ag13 Ag25 51.08(9) 3_666 3_666
S13 Ag13 Ag26 108.47(10) 3_666 3_666
S13 Ag13 S11 150.32(14) 3_666 3_666
O33 Ag13 Ag12 113.5(4) . .
O33 Ag13 Ag25 108.9(5) . 3_666
O33 Ag13 Ag26 76.2(4) . 3_666
O33 Ag13 S11 98.0(5) . 3_666
O33 Ag13 S13 99.3(5) . 3_666
O33 Ag13 O57 155.6(5) . .
O57 Ag13 Ag12 53.2(2) . .
O57 Ag13 Ag25 92.9(2) . 3_666
O57 Ag13 Ag26 125.0(2) . 3_666
O57 Ag13 S11 88.3(2) . 3_666
O57 Ag13 S13 85.8(2) . 3_666
Ag1 Ag14 Ag15 128.94(6) 3_666 .
S11 Ag14 Ag1 58.06(11) 3_666 3_666
S11 Ag14 Ag15 74.07(11) 3_666 .
S22 Ag14 Ag1 105.16(12) 3_666 3_666
S22 Ag14 Ag15 114.55(12) 3_666 .
S22 Ag14 S11 157.58(15) 3_666 3_666
O50 Ag14 Ag1 130.6(3) . 3_666
O50 Ag14 Ag15 78.7(2) . .
O50 Ag14 S11 108.8(3) . 3_666
O50 Ag14 S22 93.4(3) . 3_666
Ag17 Ag15 Ag14 115.18(5) . .
S21 Ag15 Ag14 82.10(12) . .
S21 Ag15 Ag17 51.95(12) . .
S21 Ag15 O23 127.7(6) . .
O23 Ag15 Ag14 117.5(4) . .
O23 Ag15 Ag17 126.4(5) . .
O57 Ag15 Ag14 83.7(2) . .
O57 Ag15 Ag17 107.9(3) . .
O57 Ag15 S21 145.1(3) . .
O57 Ag15 O23 87.1(6) . .
Ag17 Ag16 Ag18 86.78(5) . .
S21 Ag16 Ag17 53.40(11) . .
S21 Ag16 Ag18 140.14(12) . .
S25 Ag16 Ag17 131.90(12) . .
S25 Ag16 Ag18 47.59(11) . .
S25 Ag16 S21 167.53(18) . .
Ag16 Ag17 Ag15 92.48(6) . .
Ag16 Ag17 Ag33 137.98(7) . .
Ag33 Ag17 Ag15 78.82(5) . .
S4 Ag17 Ag15 131.86(11) . .
S4 Ag17 Ag16 130.71(11) . .
S4 Ag17 Ag33 55.48(10) . .
S21 Ag17 Ag15 50.81(11) . .
S21 Ag17 Ag16 53.02(11) . .
S21 Ag17 Ag33 129.34(12) . .
S21 Ag17 S4 170.55(16) . .
Ag10 Ag18 Ag16 94.75(5) 3_666 .
Ag10 Ag18 Ag19 152.84(6) 3_666 .
Ag19 Ag18 Ag16 101.51(5) . .
Ag20 Ag18 Ag10 60.24(4) . 3_666
Ag20 Ag18 Ag16 154.78(6) . .
Ag20 Ag18 Ag19 100.64(5) . .
S24 Ag18 Ag10 113.88(11) . 3_666
S24 Ag18 Ag16 151.30(11) . .
S24 Ag18 Ag19 51.47(10) . .
S24 Ag18 Ag20 53.65(10) . .
S25 Ag18 Ag10 53.11(11) . 3_666
S25 Ag18 Ag16 47.06(11) . .
S25 Ag18 Ag19 148.38(12) . .
S25 Ag18 Ag20 110.77(12) . .
S25 Ag18 S24 157.53(15) . .
O55 Ag18 Ag10 102.8(3) . 3_666
O55 Ag18 Ag16 72.9(2) . .
O55 Ag18 Ag19 62.4(2) . .
O55 Ag18 Ag20 107.4(3) . .
O55 Ag18 S24 97.5(3) . .
O55 Ag18 S25 103.2(3) . .
Ag18 Ag19 Ag35 113.83(6) . .
S4 Ag19 Ag18 106.73(11) . .
S4 Ag19 Ag35 48.58(11) . .
S4 Ag19 S24 150.44(15) . .
S4 Ag19 O19 96.0(4) . .
S24 Ag19 Ag18 50.19(10) . .
S24 Ag19 Ag35 117.82(11) . .
S24 Ag19 O19 102.1(4) . .
O17 Ag19 Ag18 144.2(4) . .
O17 Ag19 Ag35 58.3(4) . .
O17 Ag19 S4 92.6(3) . .
O17 Ag19 S24 99.7(4) . .
O17 Ag19 O19 116.7(6) . .
O19 Ag19 Ag18 91.5(3) . .
O19 Ag19 Ag35 140.1(3) . .
Ag10 Ag20 Ag21 146.59(6) 3_666 .
Ag10 Ag20 Ag22 97.26(5) 3_666 .
Ag18 Ag20 Ag10 61.21(4) . 3_666
Ag18 Ag20 Ag21 94.62(5) . .
Ag18 Ag20 Ag22 157.03(6) . .
Ag22 Ag20 Ag21 101.20(5) . .
S23 Ag20 Ag10 52.76(10) 3_666 3_666
S23 Ag20 Ag18 112.83(11) 3_666 .
S23 Ag20 Ag21 149.74(11) 3_666 .
S23 Ag20 Ag22 48.87(10) 3_666 .
S24 Ag20 Ag10 114.74(11) . 3_666
S24 Ag20 Ag18 53.55(11) . .
S24 Ag20 Ag21 47.68(10) . .
S24 Ag20 Ag22 147.26(12) . .
S24 Ag20 S23 162.41(15) . 3_666
O43 Ag20 Ag10 84.0(2) . 3_666
O43 Ag20 Ag18 103.3(2) . .
O43 Ag20 Ag21 79.4(2) . .
O43 Ag20 Ag22 64.0(2) . .
O43 Ag20 S23 82.0(2) . 3_666
O43 Ag20 S24 110.7(2) . .
Ag23 Ag21 Ag20 70.69(4) . .
S2 Ag21 Ag20 121.37(11) . .
S2 Ag21 Ag23 52.39(10) . .
S2 Ag21 S24 151.97(15) . .
S2 Ag21 O15 108.4(4) . .
S2 Ag21 O16 99.3(4) . .
S24 Ag21 Ag20 47.63(10) . .
S24 Ag21 Ag23 115.95(11) . .
S24 Ag21 O15 96.7(4) . .
S24 Ag21 O16 93.9(4) . .
O15 Ag21 Ag20 84.3(3) . .
O15 Ag21 Ag23 92.2(4) . .
O15 Ag21 O16 87.8(4) . .
O16 Ag21 Ag20 139.0(4) . .
O16 Ag21 Ag23 150.0(4) . .
Ag9 Ag22 Ag20 88.91(5) 3_666 .
Ag24 Ag22 Ag9 60.54(5) . 3_666
Ag24 Ag22 Ag20 129.73(6) . .
S7 Ag22 Ag9 104.36(11) . 3_666
S7 Ag22 Ag20 112.57(11) . .
S7 Ag22 Ag24 50.08(11) . .
S7 Ag22 S23 142.04(14) . 3_666
S23 Ag22 Ag9 50.99(10) 3_666 3_666
S23 Ag22 Ag20 49.05(10) 3_666 .
S23 Ag22 Ag24 111.15(11) 3_666 .
O31 Ag22 Ag9 110.5(3) . 3_666
O31 Ag22 Ag20 118.2(4) . .
O31 Ag22 Ag24 110.0(4) . .
O31 Ag22 S7 117.4(4) . .
O31 Ag22 S23 99.6(4) . 3_666
Ag21 Ag23 Ag40 158.69(6) . .
Ag36 Ag23 Ag21 102.18(5) . .
Ag36 Ag23 Ag40 61.19(4) . .
S2 Ag23 Ag21 52.47(11) . .
S2 Ag23 Ag36 54.73(11) . .
S2 Ag23 Ag40 115.32(11) . .
S2 Ag23 S7 145.14(15) . .
S7 Ag23 Ag21 146.51(12) . .
S7 Ag23 Ag36 109.31(12) . .
S7 Ag23 Ag40 54.21(11) . .
O43 Ag23 Ag21 87.6(2) . .
O43 Ag23 Ag36 110.3(2) . .
O43 Ag23 Ag40 86.4(2) . .
O43 Ag23 S2 122.1(3) . .
O43 Ag23 S7 91.9(3) . .
Ag9 Ag24 Ag40 111.27(5) 3_666 .
Ag22 Ag24 Ag9 59.99(5) . 3_666
Ag22 Ag24 Ag40 93.70(5) . .
S7 Ag24 Ag9 104.37(13) . 3_666
S7 Ag24 Ag22 50.66(12) . .
S7 Ag24 Ag40 53.81(10) . .
S12 Ag24 Ag9 51.69(11) . 3_666
S12 Ag24 Ag22 100.82(12) . .
S12 Ag24 Ag40 142.66(11) . .
S12 Ag24 S7 151.47(17) . .
Ag13 Ag25 Ag9 144.84(5) 3_666 3_666
Ag13 Ag25 Ag26 54.44(4) 3_666 .
Ag26 Ag25 Ag9 92.27(5) . 3_666
S12 Ag25 Ag9 50.17(10) . 3_666
S12 Ag25 Ag13 95.11(10) . 3_666
S12 Ag25 Ag26 49.31(10) . .
S13 Ag25 Ag9 140.72(10) . 3_666
S13 Ag25 Ag13 53.25(9) . 3_666
S13 Ag25 Ag26 102.40(10) . .
S13 Ag25 S12 116.86(13) . .
S13 Ag25 O27 106.0(3) . 3_666
O27 Ag25 Ag9 48.7(3) 3_666 3_666
O27 Ag25 Ag13 159.1(2) 3_666 3_666
O27 Ag25 Ag26 140.5(3) 3_666 .
O27 Ag25 S12 92.9(3) 3_666 .
O47 Ag25 Ag9 70.1(2) . 3_666
O47 Ag25 Ag13 109.1(3) . 3_666
O47 Ag25 Ag26 79.2(2) . .
O47 Ag25 S12 88.7(3) . .
O47 Ag25 S13 148.1(3) . .
O47 Ag25 O27 90.4(4) . 3_666
Ag13 Ag26 Ag25 62.30(5) 3_666 .
S11 Ag26 Ag13 58.94(11) . 3_666
S11 Ag26 Ag25 103.67(11) . .
S12 Ag26 Ag13 106.29(11) . 3_666
S12 Ag26 Ag25 54.75(10) . .
S12 Ag26 S11 158.28(15) . .
S12 Ag26 O46 89.1(3) . .
O46 Ag26 Ag13 128.2(2) . 3_666
O46 Ag26 Ag25 91.8(2) . .
O46 Ag26 S11 89.3(3) . .
S2 Ag27 Ag35 117.73(11) . .
S2 Ag27 O18 96.8(4) . .
S20 Ag27 Ag35 48.73(11) . .
S20 Ag27 S2 156.47(15) . .
S20 Ag27 O18 102.7(4) . .
O1 Ag27 Ag35 148.7(5) . .
O1 Ag27 S2 93.6(5) . .
O1 Ag27 S20 101.7(5) . .
O1 Ag27 O18 82.7(4) . .
O18 Ag27 Ag35 93.2(3) . .
Ag36 Ag28 Ag31 115.05(5) . .
S8 Ag28 Ag31 108.07(11) . .
S8 Ag28 Ag36 49.06(10) . .
S8 Ag28 S16 147.15(13) . .
S8 Ag28 O1A 115.8(7) . .
S8 Ag28 O7 111.7(3) . .
S16 Ag28 Ag31 48.03(10) . .
S16 Ag28 Ag36 114.30(11) . .
S16 Ag28 O1A 91.1(7) . .
O1A Ag28 Ag31 136.1(7) . .
O1A Ag28 Ag36 94.3(6) . .
O7 Ag28 Ag31 88.8(3) . .
O7 Ag28 Ag36 152.1(3) . .
O7 Ag28 S16 92.2(3) . .
O7 Ag28 O1A 75.6(7) . .
Ag30 Ag29 Ag34 73.62(4) . .
S16 Ag29 Ag30 50.05(10) . .
S16 Ag29 Ag34 123.67(11) . .
S16 Ag29 S20 172.29(15) . .
S16 Ag29 O40 103.1(3) . .
S20 Ag29 Ag30 122.25(11) . .
S20 Ag29 Ag34 48.64(11) . .
S20 Ag29 O40 77.5(3) . .
O40 Ag29 Ag30 99.0(2) . .
O40 Ag29 Ag34 83.1(2) . .
Ag8 Ag30 Ag29 134.00(5) . .
Ag8 Ag30 Ag31 59.61(4) . .
Ag31 Ag30 Ag29 90.84(5) . .
S16 Ag30 Ag8 111.91(10) . .
S16 Ag30 Ag29 48.61(10) . .
S16 Ag30 Ag31 52.46(10) . .
S16 Ag30 S17 163.33(14) . .
S16 Ag30 O60 106.5(2) . .
S17 Ag30 Ag8 54.93(9) . .
S17 Ag30 Ag29 147.32(10) . .
S17 Ag30 Ag31 112.86(10) . .
S17 Ag30 O60 83.8(2) . .
O60 Ag30 Ag8 84.9(2) . .
O60 Ag30 Ag29 68.2(2) . .
O60 Ag30 Ag31 104.4(2) . .
Ag3 Ag31 Ag28 98.54(5) . .
Ag8 Ag31 Ag3 102.90(5) . .
Ag8 Ag31 Ag28 147.97(6) . .
Ag8 Ag31 Ag30 60.06(4) . .
Ag30 Ag31 Ag3 162.52(6) . .
Ag30 Ag31 Ag28 98.57(5) . .
S14 Ag31 Ag3 50.41(11) . .
S14 Ag31 Ag8 53.38(11) . .
S14 Ag31 Ag28 146.67(11) . .
S14 Ag31 Ag30 112.12(11) . .
S14 Ag31 S16 163.76(14) . .
S14 Ag31 O36 102.8(3) . .
S16 Ag31 Ag3 144.26(11) . .
S16 Ag31 Ag8 112.84(10) . .
S16 Ag31 Ag28 49.55(9) . .
S16 Ag31 Ag30 52.94(10) . .
S16 Ag31 O36 87.5(3) . .
O36 Ag31 Ag3 86.2(2) . .
O36 Ag31 Ag8 100.3(2) . .
O36 Ag31 Ag28 57.5(2) . .
O36 Ag31 Ag30 100.1(2) . .
Ag12 Ag32 Ag11 62.48(4) . .
Ag12 Ag32 Ag34 98.44(5) . .
Ag34 Ag32 Ag11 120.78(4) . .
S17 Ag32 Ag11 51.19(9) . .
S17 Ag32 Ag12 113.53(10) . .
S17 Ag32 Ag34 116.88(10) . .
S17 Ag32 S19 153.50(12) . .
S17 Ag32 O5 106.2(3) . .
S19 Ag32 Ag11 109.77(9) . .
S19 Ag32 Ag12 53.53(9) . .
S19 Ag32 Ag34 52.45(9) . .
S19 Ag32 O5 97.3(3) . .
O5 Ag32 Ag11 150.4(3) . .
O5 Ag32 Ag12 132.7(3) . .
O5 Ag32 Ag34 85.0(3) . .
Ag17 Ag33 Ag34 153.63(6) . .
Ag17 Ag33 Ag35 97.17(5) . .
Ag35 Ag33 Ag34 57.51(4) . .
S4 Ag33 Ag17 50.90(10) . .
S4 Ag33 Ag34 103.02(11) . .
S4 Ag33 Ag35 51.67(10) . .
S19 Ag33 Ag17 145.57(10) . .
S19 Ag33 Ag34 51.32(9) . .
S19 Ag33 Ag35 105.87(10) . .
S19 Ag33 S4 130.61(13) . .
S19 Ag33 O58 73.6(2) . .
O58 Ag33 Ag17 121.2(2) . .
O58 Ag33 Ag34 78.9(2) . .
O58 Ag33 Ag35 111.4(2) . .
O58 Ag33 S4 150.7(2) . .
O59 Ag33 Ag17 57.2(2) . .
O59 Ag33 Ag34 132.7(2) . .
O59 Ag33 Ag35 107.3(2) . .
O59 Ag33 S4 94.9(2) . .
O59 Ag33 S19 134.2(2) . .
O59 Ag33 O58 65.5(3) . .
Ag32 Ag34 Ag29 108.65(5) . .
Ag32 Ag34 Ag33 90.82(4) . .
Ag33 Ag34 Ag29 134.56(5) . .
Ag35 Ag34 Ag29 87.30(5) . .
Ag35 Ag34 Ag32 147.37(5) . .
Ag35 Ag34 Ag33 59.30(4) . .
S19 Ag34 Ag29 159.34(10) . .
S19 Ag34 Ag32 51.20(9) . .
S19 Ag34 Ag33 51.90(8) . .
S19 Ag34 Ag35 108.13(10) . .
S20 Ag34 Ag29 47.24(11) . .
S20 Ag34 Ag32 154.51(12) . .
S20 Ag34 Ag33 112.15(11) . .
S20 Ag34 Ag35 52.90(11) . .
S20 Ag34 S19 153.40(15) . .
O60 Ag34 Ag29 66.2(2) . .
O60 Ag34 Ag32 64.8(2) . .
O60 Ag34 Ag33 87.8(2) . .
O60 Ag34 Ag35 98.6(2) . .
O60 Ag34 S19 97.2(2) . .
O60 Ag34 S20 103.7(2) . .
Ag27 Ag35 Ag19 99.76(6) . .
Ag33 Ag35 Ag19 98.99(5) . .
Ag33 Ag35 Ag27 156.91(6) . .
Ag34 Ag35 Ag19 160.51(7) . .
Ag34 Ag35 Ag27 99.48(6) . .
Ag34 Ag35 Ag33 63.19(4) . .
S4 Ag35 Ag19 49.54(10) . .
S4 Ag35 Ag27 147.34(11) . .
S4 Ag35 Ag33 55.01(10) . .
S4 Ag35 Ag34 111.00(11) . .
S20 Ag35 Ag19 142.21(12) . .
S20 Ag35 Ag27 48.78(11) . .
S20 Ag35 Ag33 117.26(12) . .
S20 Ag35 Ag34 54.14(11) . .
S20 Ag35 S4 149.14(14) . .
Ag23 Ag36 Ag28 163.11(6) . .
Ag23 Ag36 Ag40 62.48(4) . .
Ag40 Ag36 Ag28 100.71(5) . .
S2 Ag36 Ag23 53.08(10) . .
S2 Ag36 Ag28 143.03(11) . .
S2 Ag36 Ag40 114.96(11) . .
S8 Ag36 Ag23 114.68(10) . .
S8 Ag36 Ag28 49.08(9) . .
S8 Ag36 Ag40 55.84(9) . .
S8 Ag36 S2 151.71(14) . .
Ag5 Ag37 Ag6 81.42(5) 3_666 3_666
Ag5 Ag37 Ag10 69.29(5) 3_666 3_666
Ag5 Ag37 Ag38 134.80(5) 3_666 .
Ag6 Ag37 Ag10 129.01(5) 3_666 3_666
Ag7 Ag37 Ag5 139.57(6) 3_666 3_666
Ag7 Ag37 Ag6 58.29(4) 3_666 3_666
Ag7 Ag37 Ag10 133.01(5) 3_666 3_666
Ag7 Ag37 Ag38 61.89(4) 3_666 .
Ag7 Ag37 Ag39 83.37(5) 3_666 .
Ag38 Ag37 Ag6 98.51(5) . 3_666
Ag38 Ag37 Ag10 131.81(5) . 3_666
Ag39 Ag37 Ag5 77.77(5) . 3_666
Ag39 Ag37 Ag6 58.52(4) . 3_666
Ag39 Ag37 Ag10 143.06(6) . 3_666
Ag39 Ag37 Ag38 64.81(4) . .
O25 Ag37 Ag5 49.7(3) 3_666 3_666
O25 Ag37 Ag6 82.4(3) 3_666 3_666
O25 Ag37 Ag7 115.4(3) 3_666 3_666
O25 Ag37 Ag10 46.8(3) 3_666 3_666
O25 Ag37 Ag38 175.4(3) 3_666 .
O25 Ag37 Ag39 119.1(3) 3_666 .
O42 Ag37 Ag5 117.4(3) . 3_666
O42 Ag37 Ag6 140.5(2) . 3_666
O42 Ag37 Ag7 94.7(3) . 3_666
O42 Ag37 Ag10 48.4(2) . 3_666
O42 Ag37 Ag38 91.3(2) . .
O42 Ag37 Ag39 153.9(2) . .
O42 Ag37 O25 85.3(3) . 3_666
O42 Ag37 O48 86.0(3) . .
O48 Ag37 Ag5 65.6(2) . 3_666
O48 Ag37 Ag6 133.0(2) . 3_666
O48 Ag37 Ag7 145.9(2) . 3_666
O48 Ag37 Ag10 70.1(2) . 3_666
O48 Ag37 Ag38 84.0(2) . .
O48 Ag37 Ag39 81.5(2) . .
O48 Ag37 O25 98.7(4) . 3_666
Ag6 Ag38 Ag39 116.94(5) . .
Ag7 Ag38 Ag6 117.53(5) 3_666 .
Ag7 Ag38 Ag6 57.11(4) . .
Ag7 Ag38 Ag7 104.42(4) . 3_666
Ag7 Ag38 Ag37 55.47(4) 3_666 .
Ag7 Ag38 Ag37 114.41(5) . .
Ag7 Ag38 Ag39 59.90(4) . .
Ag7 Ag38 Ag39 75.17(4) 3_666 .
Ag7 Ag38 Ag39 78.02(4) . 3_666
Ag7 Ag38 Ag39 60.90(4) 3_666 3_666
Ag37 Ag38 Ag6 168.98(5) . .
Ag37 Ag38 Ag39 54.70(4) . .
Ag39 Ag38 Ag6 57.03(4) 3_666 .
Ag39 Ag38 Ag37 116.31(4) 3_666 .
Ag39 Ag38 Ag39 107.34(4) 3_666 .
O38 Ag38 Ag6 98.6(2) . .
O38 Ag38 Ag7 83.2(2) . 3_666
O38 Ag38 Ag7 155.5(2) . .
O38 Ag38 Ag37 89.2(2) . .
O38 Ag38 Ag39 143.9(2) . .
O38 Ag38 Ag39 85.9(2) . 3_666
O51 Ag38 Ag6 88.6(2) . .
O51 Ag38 Ag7 153.0(2) . 3_666
O51 Ag38 Ag7 83.6(2) . .
O51 Ag38 Ag37 97.7(2) . .
O51 Ag38 Ag39 87.5(2) . .
O51 Ag38 Ag39 145.6(2) . 3_666
O51 Ag38 O38 100.2(3) . .
Ag6 Ag39 Ag4 64.04(4) 3_666 3_666
Ag6 Ag39 Ag7 121.23(5) 3_666 .
Ag6 Ag39 Ag38 62.21(4) 3_666 3_666
Ag6 Ag39 Ag38 99.66(4) 3_666 .
Ag7 Ag39 Ag4 143.10(5) . 3_666
Ag7 Ag39 Ag38 56.87(4) . .
Ag37 Ag39 Ag4 98.38(5) . 3_666
Ag37 Ag39 Ag6 64.77(4) . 3_666
Ag37 Ag39 Ag7 117.16(5) . .
Ag37 Ag39 Ag38 60.49(4) . .
Ag37 Ag39 Ag38 98.18(5) . 3_666
Ag38 Ag39 Ag4 158.30(5) . 3_666
Ag38 Ag39 Ag4 108.32(4) 3_666 3_666
Ag38 Ag39 Ag7 59.45(4) 3_666 .
Ag38 Ag39 Ag38 72.66(4) 3_666 .
O45 Ag39 Ag4 59.0(3) 3_666 3_666
O45 Ag39 Ag6 104.9(2) 3_666 3_666
O45 Ag39 Ag7 86.0(3) 3_666 .
O45 Ag39 Ag37 156.8(3) 3_666 .
O45 Ag39 Ag38 94.3(2) 3_666 3_666
O45 Ag39 Ag38 142.5(3) 3_666 .
O50 Ag39 Ag4 105.2(2) . 3_666
O50 Ag39 Ag6 164.3(3) . 3_666
O50 Ag39 Ag7 74.4(3) . .
O50 Ag39 Ag37 107.9(3) . .
O50 Ag39 Ag38 87.4(2) . .
O50 Ag39 Ag38 133.5(3) . 3_666
O50 Ag39 O45 76.4(3) . 3_666
Ag23 Ag40 Ag2 148.89(5) . .
Ag23 Ag40 Ag24 90.63(5) . .
Ag24 Ag40 Ag2 120.38(6) . .
Ag36 Ag40 Ag2 92.67(4) . .
Ag36 Ag40 Ag23 56.33(4) . .
Ag36 Ag40 Ag24 146.95(6) . .
S7 Ag40 Ag2 155.21(11) . .
S7 Ag40 Ag23 50.09(10) . .
S7 Ag40 Ag24 48.68(10) . .
S7 Ag40 Ag36 101.21(10) . .
S7 Ag40 S8 130.28(13) . .
S8 Ag40 Ag2 48.58(10) . .
S8 Ag40 Ag23 103.44(10) . .
S8 Ag40 Ag24 156.78(10) . .
S8 Ag40 Ag36 50.03(9) . .
O37 Ag40 Ag2 51.1(2) . .
O37 Ag40 Ag23 126.1(2) . .
O37 Ag40 Ag24 100.0(2) . .
O37 Ag40 Ag36 100.9(2) . .
O37 Ag40 S7 142.7(2) . .
O37 Ag40 S8 86.7(2) . .
O37 Mo1 Ag1A 61.9(4) . .
O37 Mo1 O44 76.6(4) . .
O38 Mo1 Ag1A 130.9(4) . .
O38 Mo1 O37 73.0(3) . .
O38 Mo1 O44 72.3(3) . .
O44 Mo1 Ag1A 112.2(4) . .
O45 Mo1 Ag1A 68.2(5) . .
O45 Mo1 O37 90.8(4) . .
O45 Mo1 O38 95.6(4) . .
O45 Mo1 O44 164.5(4) . .
O46 Mo1 Ag1A 43.7(5) . .
O46 Mo1 O37 84.0(4) . .
O46 Mo1 O38 149.7(4) . .
O46 Mo1 O44 83.5(4) . .
O46 Mo1 O45 104.4(5) . .
O46 Mo1 O47 103.3(4) . .
O47 Mo1 Ag1A 133.4(5) . .
O47 Mo1 O37 163.0(4) . .
O47 Mo1 O38 94.4(4) . .
O47 Mo1 O44 88.8(4) . .
O47 Mo1 O45 101.9(5) . .
O35 Mo2 O37 104.4(4) . .
O35 Mo2 O38 91.3(4) . .
O35 Mo2 O39 95.6(4) . .
O35 Mo2 O41 160.4(4) . .
O36 Mo2 O35 103.3(5) . .
O36 Mo2 O37 97.7(4) . .
O36 Mo2 O38 165.1(4) . .
O36 Mo2 O39 96.9(4) . .
O36 Mo2 O41 93.3(4) . .
O37 Mo2 O38 75.7(4) . .
O37 Mo2 O39 151.7(4) . .
O37 Mo2 O41 83.3(4) . .
O38 Mo2 O41 72.9(3) . .
O39 Mo2 O38 84.2(4) . .
O39 Mo2 O41 71.7(3) . .
O26 Mo3 O25 108.0(6) . .
O26 Mo3 O27 110.8(6) . .
O26 Mo3 O28 107.9(5) . .
O27 Mo3 O25 109.1(5) . .
O27 Mo3 O28 110.3(5) . .
O28 Mo3 O25 110.8(5) . .
O39 Mo4 O51 80.4(4) . .
O39 Mo4 O56 73.3(4) . .
O53 Mo4 O39 91.7(4) . .
O53 Mo4 O51 91.9(4) . .
O53 Mo4 O56 161.6(4) . .
O53 Mo4 O58 102.3(5) . .
O53 Mo4 O60 103.6(4) . .
O56 Mo4 O51 75.5(3) . .
O58 Mo4 O39 153.8(4) . .
O58 Mo4 O51 77.2(4) . .
O58 Mo4 O56 88.0(4) . .
O60 Mo4 O39 98.8(4) . .
O60 Mo4 O51 164.6(4) . .
O60 Mo4 O56 89.5(4) . .
O60 Mo4 O58 99.2(4) . .
O48 Mo5 O49 96.2(4) . .
O48 Mo5 O51 95.9(4) . .
O48 Mo5 O56 165.0(4) . .
O48 Mo5 O59 103.2(4) . .
O49 Mo5 O51 83.9(4) . .
O49 Mo5 O56 72.6(3) . .
O51 Mo5 O56 73.5(3) . .
O55 Mo5 O48 103.2(4) . .
O55 Mo5 O49 97.5(5) . .
O55 Mo5 O51 160.6(4) . .
O55 Mo5 O56 88.4(4) . .
O55 Mo5 O59 96.1(5) . .
O59 Mo5 O49 153.1(4) . .
O59 Mo5 O51 75.8(4) . .
O59 Mo5 O56 84.7(4) . .
O39 Mo6 O49 76.0(3) . .
O40 Mo6 O39 90.6(4) . .
O40 Mo6 O41 97.0(4) . .
O40 Mo6 O49 165.9(4) . .
O40 Mo6 O56 104.5(4) . .
O41 Mo6 O39 74.9(4) . .
O41 Mo6 O49 75.3(4) . .
O41 Mo6 O56 142.2(4) . .
O54 Mo6 O39 165.7(4) . .
O54 Mo6 O40 103.3(5) . .
O54 Mo6 O41 106.2(4) . .
O54 Mo6 O49 90.4(4) . .
O54 Mo6 O56 98.8(5) . .
O56 Mo6 O39 74.2(4) . .
O56 Mo6 O49 76.6(4) . .
O38 Mo7 O41 75.6(3) . .
O42 Mo7 O38 96.2(4) . .
O42 Mo7 O41 164.9(4) . .
O42 Mo7 O43 102.5(5) . .
O42 Mo7 O44 102.3(4) . .
O42 Mo7 O49 92.8(4) . .
O43 Mo7 O38 161.3(4) . .
O43 Mo7 O41 86.0(4) . .
O43 Mo7 O44 98.5(5) . .
O43 Mo7 O49 95.8(4) . .
O44 Mo7 O38 77.9(4) . .
O44 Mo7 O41 88.6(4) . .
O44 Mo7 O49 156.4(4) . .
O49 Mo7 O38 82.6(4) . .
O49 Mo7 O41 73.8(3) . .
O50 Mo8 O51 94.8(4) . .
O50 Mo8 O52 102.8(5) . .
O50 Mo8 O57 104.4(5) . .
O50 Mo8 O58 165.2(4) . .
O50 Mo8 O59 91.5(4) . .
O51 Mo8 O58 73.8(3) . .
O51 Mo8 O59 72.7(4) . .
O52 Mo8 O51 94.0(4) . .
O52 Mo8 O57 102.2(5) . .
O52 Mo8 O58 87.5(4) . .
O52 Mo8 O59 161.4(4) . .
O57 Mo8 O51 151.3(4) . .
O57 Mo8 O58 83.3(4) . .
O57 Mo8 O59 85.5(4) . .
O59 Mo8 O58 76.4(4) . .
S1A S1 O1 175.6(17) . .
S1A S1 O2 86(2) . .
S1A S1 O2A 65.0(17) . .
S1A S1 O3 72.2(14) . .
S1A S1 C129 70.9(17) . .
O1 S1 O2A 112.1(10) . .
O1 S1 O3 112.3(9) . .
O1 S1 C129 107.7(15) . .
O2 S1 O1 90(2) . .
O2 S1 O2A 22(2) . .
O2 S1 O3 127(2) . .
O2 S1 C129 113(2) . .
O2A S1 O3 111.2(9) . .
O2A S1 C129 108.6(18) . .
O3 S1 C129 104.6(11) . .
S1 S1A F2A 124.6(19) . .
S1 S1A O1A 169(2) . .
S1 S1A O2 58.8(18) . .
S1 S1A O2A 81.5(16) . .
S1 S1A O3 75.2(13) . .
S1 S1A C129 82.7(18) . .
O1A S1A F2A 61.9(13) . .
O1A S1A C129 101.8(15) . .
O2 S1A F2A 134(2) . .
O2 S1A O1A 111(2) . .
O2 S1A O3 114.3(19) . .
O2 S1A C129 107.7(19) . .
O2A S1A F2A 128.3(17) . .
O2A S1A O1A 87.9(16) . .
O2A S1A O2 23.5(16) . .
O2A S1A O3 120.4(17) . .
O2A S1A C129 120.3(16) . .
O3 S1A F2A 109.9(11) . .
O3 S1A O1A 111.6(17) . .
O3 S1A C129 110.1(11) . .
C129 S1A F2A 42.7(8) . .
Ag21 S2 Ag27 98.50(16) . .
Ag21 S2 Ag36 136.18(17) . .
Ag23 S2 Ag21 75.15(12) . .
Ag23 S2 Ag27 138.62(18) . .
Ag23 S2 Ag36 72.19(12) . .
Ag27 S2 Ag36 87.55(14) . .
C37 S2 Ag21 111.7(6) . .
C37 S2 Ag23 109.7(6) . .
C37 S2 Ag27 110.5(6) . .
C37 S2 Ag36 106.4(6) . .
O16 S3 O17 112.6(8) . .
O16 S3 O18 108.8(8) . .
O16 S3 C128 111.0(12) . .
O17 S3 O18 106.2(8) . .
O17 S3 C128 118.9(13) . .
O18 S3 C128 97.8(12) . .
Ag17 S4 Ag19 104.71(15) . .
Ag17 S4 Ag33 73.62(12) . .
Ag17 S4 Ag35 134.27(18) . .
Ag19 S4 Ag33 139.77(17) . .
Ag35 S4 Ag19 81.88(14) . .
Ag35 S4 Ag33 73.33(12) . .
C55 S4 Ag17 110.0(10) . .
C55 S4 Ag19 115.7(11) . .
C55 S4 Ag33 101.8(11) . .
C55 S4 Ag35 106.9(11) . .
O19 S5 O20 112.0(10) . .
O19 S5 C131 105.9(12) . .
O20 S5 C131 102.2(15) . .
O21 S5 O19 116.6(9) . .
O21 S5 O20 114.6(10) . .
O21 S5 C131 103.6(12) . .
O13 S6 C127 102.8(12) . .
O14 S6 O13 113.5(11) . .
O14 S6 O15 114.5(10) . .
O14 S6 C127 103.6(15) . .
O15 S6 O13 116.2(11) . .
O15 S6 C127 104.0(13) . .
Ag22 S7 Ag23 87.39(16) . .
Ag22 S7 Ag40 129.37(17) . .
Ag23 S7 Ag40 75.70(11) . .
Ag24 S7 Ag22 79.26(13) . .
Ag24 S7 Ag23 131.30(18) . .
Ag24 S7 Ag40 77.51(13) . .
C19 S7 Ag22 108.4(6) . .
C19 S7 Ag23 117.3(6) . .
C19 S7 Ag24 111.4(7) . .
C19 S7 Ag40 121.9(6) . .
Ag2 S8 Ag40 77.64(12) . .
Ag28 S8 Ag2 102.50(16) . .
Ag28 S8 Ag40 143.54(17) . .
Ag36 S8 Ag2 135.42(17) . .
Ag36 S8 Ag28 81.86(13) . .
Ag36 S8 Ag40 74.13(11) . .
C31 S8 Ag2 107.9(7) . .
C31 S8 Ag28 111.6(5) . .
C31 S8 Ag36 111.4(7) . .
C31 S8 Ag40 102.6(5) . .
O10 S9 C133 101.6(10) . .
O11 S9 O10 115.4(9) . .
O11 S9 O12 116.4(10) . .
O11 S9 C133 104.8(11) . .
O12 S9 O10 114.5(8) . .
O12 S9 C133 101.1(9) . .
Ag1A S10 Ag1 21.3(5) . .
Ag1A S10 Ag2 75.7(5) . .
Ag1A S10 Ag3 131.9(5) . .
Ag2 S10 Ag1 96.78(18) . .
Ag2 S10 Ag3 80.77(14) . .
Ag3 S10 Ag1 141.3(2) . .
C1 S10 Ag1 108.8(10) . .
C1 S10 Ag1A 116.7(13) . .
C1 S10 Ag2 103.6(11) . .
C1 S10 Ag3 109.3(11) . .
Ag1 S11 Ag13 148.24(19) . 3_666
Ag14 S11 Ag1 68.95(11) 3_666 .
Ag14 S11 Ag13 113.32(16) 3_666 3_666
Ag14 S11 Ag26 124.28(18) 3_666 .
Ag26 S11 Ag1 84.66(15) . .
Ag26 S11 Ag13 67.81(11) . 3_666
C13 S11 Ag1 100.5(6) . .
C13 S11 Ag13 104.4(6) . 3_666
C13 S11 Ag14 120.0(6) . 3_666
C13 S11 Ag26 112.4(6) . .
Ag9 S12 Ag25 76.65(12) 3_666 .
Ag24 S12 Ag9 79.17(13) . 3_666
Ag24 S12 Ag25 130.42(16) . .
Ag24 S12 Ag26 90.85(15) . .
Ag26 S12 Ag9 133.24(17) . 3_666
Ag26 S12 Ag25 75.94(12) . .
C26 S12 Ag9 110.4(14) . 3_666
C26 S12 Ag24 115.8(13) . .
C26 S12 Ag25 113.1(13) . .
C26 S12 Ag26 115.0(14) . .
Ag11 S13 Ag13 136.79(15) 3_666 3_666
Ag12 S13 Ag11 81.68(12) 3_666 3_666
Ag12 S13 Ag13 79.34(12) 3_666 3_666
Ag12 S13 Ag25 133.17(15) 3_666 .
Ag25 S13 Ag11 90.23(13) . 3_666
Ag25 S13 Ag13 75.68(11) . 3_666
C91 S13 Ag11 114.2(6) . 3_666
C91 S13 Ag12 113.3(5) . 3_666
C91 S13 Ag13 109.0(6) . 3_666
C91 S13 Ag25 112.1(5) . .
Ag3 S14 Ag4 73.59(12) . .
Ag8 S14 Ag3 152.72(19) . .
Ag8 S14 Ag4 108.56(16) . .
Ag31 S14 Ag3 81.60(14) . .
Ag31 S14 Ag4 121.32(16) . .
Ag31 S14 Ag8 74.19(12) . .
C67 S14 Ag3 99.3(6) . .
C67 S14 Ag4 121.1(6) . .
C67 S14 Ag8 102.1(6) . .
C67 S14 Ag31 114.8(6) . .
O7 S15 O9 115.8(9) . .
O7 S15 C134 106.0(8) . .
O8 S15 O7 114.0(9) . .
O8 S15 O9 113.8(10) . .
O8 S15 C134 105.2(10) . .
O9 S15 C134 100.1(10) . .
Ag29 S16 Ag28 93.08(14) . .
Ag29 S16 Ag30 81.34(13) . .
Ag29 S16 Ag31 128.97(16) . .
Ag30 S16 Ag28 144.55(16) . .
Ag31 S16 Ag28 82.42(12) . .
Ag31 S16 Ag30 74.60(12) . .
C73 S16 Ag28 110.1(5) . .
C73 S16 Ag29 115.8(6) . .
C73 S16 Ag30 103.7(5) . .
C73 S16 Ag31 113.3(6) . .
Ag8 S17 Ag11 80.70(11) . .
Ag30 S17 Ag8 72.65(11) . .
Ag30 S17 Ag11 129.14(14) . .
Ag32 S17 Ag8 135.37(15) . .
Ag32 S17 Ag11 81.07(12) . .
Ag32 S17 Ag30 88.46(13) . .
C62 S17 Ag8 111.4(5) . .
C62 S17 Ag11 113.2(6) . .
C62 S17 Ag30 116.6(6) . .
C62 S17 Ag32 113.2(5) . .
O4 S18 C130 103.6(7) . .
O5 S18 O4 112.7(6) . .
O5 S18 O6 115.5(7) . .
O5 S18 C130 104.7(7) . .
O6 S18 O4 114.9(7) . .
O6 S18 C130 103.7(7) . .
Ag12 S19 Ag32 72.56(11) . .
Ag12 S19 Ag33 91.71(12) . .
Ag12 S19 Ag34 132.03(16) . .
Ag32 S19 Ag33 124.37(15) . .
Ag32 S19 Ag34 76.35(12) . .
Ag34 S19 Ag33 76.78(11) . .
C49 S19 Ag12 112.8(5) . .
C49 S19 Ag32 112.4(5) . .
C49 S19 Ag33 122.7(5) . .
C49 S19 Ag34 112.5(5) . .
Ag27 S20 Ag34 144.91(17) . .
Ag29 S20 Ag27 89.44(15) . .
Ag29 S20 Ag34 84.13(15) . .
Ag29 S20 Ag35 123.97(17) . .
Ag35 S20 Ag27 82.49(14) . .
Ag35 S20 Ag34 72.97(12) . .
C43 S20 Ag27 108.7(14) . .
C43 S20 Ag29 119.7(10) . .
C43 S20 Ag34 104.4(13) . .
C43 S20 Ag35 115.3(9) . .
Ag15 S21 Ag16 125.3(2) . .
Ag15 S21 Ag17 77.24(14) . .
Ag16 S21 Ag17 73.58(14) . .
C79 S21 Ag15 111.0(9) . .
C79 S21 Ag16 118.4(9) . .
C79 S21 Ag17 98.7(10) . .
Ag4 S22 Ag5 79.83(14) . .
Ag4 S22 Ag14 103.86(17) . 3_666
Ag5 S22 Ag14 131.3(2) . 3_666
C7 S22 Ag4 110.1(8) . .
C7 S22 Ag5 104.5(6) . .
C7 S22 Ag14 118.6(7) . 3_666
Ag9 S23 Ag20 128.25(16) . 3_666
Ag9 S23 Ag22 77.63(13) . 3_666
Ag10 S23 Ag9 95.30(15) . .
Ag10 S23 Ag20 73.51(12) . 3_666
Ag10 S23 Ag22 142.32(17) . 3_666
Ag22 S23 Ag20 82.08(13) 3_666 3_666
C103 S23 Ag9 113.2(7) . .
C103 S23 Ag10 113.0(8) . .
C103 S23 Ag20 117.7(7) . 3_666
C103 S23 Ag22 103.7(8) . 3_666
Ag18 S24 Ag19 78.34(13) . .
Ag18 S24 Ag20 72.80(12) . .
Ag18 S24 Ag21 137.84(18) . .
Ag20 S24 Ag19 139.71(18) . .
Ag20 S24 Ag21 84.69(14) . .
Ag21 S24 Ag19 99.04(14) . .
C97 S24 Ag18 105.6(7) . .
C97 S24 Ag19 112.5(6) . .
C97 S24 Ag20 102.1(6) . .
C97 S24 Ag21 113.9(7) . .
Ag10 S25 Ag5 86.01(15) 3_666 3_666
Ag16 S25 Ag5 86.02(15) . 3_666
Ag16 S25 Ag10 142.17(19) . 3_666
Ag16 S25 Ag18 85.35(14) . .
Ag18 S25 Ag5 136.33(18) . 3_666
Ag18 S25 Ag10 75.41(13) . 3_666
C85 S25 Ag5 114.7(6) . 3_666
C85 S25 Ag10 104.6(6) . 3_666
C85 S25 Ag16 112.3(6) . .
C85 S25 Ag18 108.2(7) . .
O22 S26 O23 113.1(16) . .
O22 S26 O24 113.7(13) . .
O22 S26 C132 107.1(17) . .
O23 S26 C132 100.7(10) . .
O24 S26 O23 115.6(14) . .
O24 S26 C132 105.0(14) . .
F1A F1 C129 67(3) . .
F1 F1A F2 122(4) . .
F1 F1A C129 67(3) . .
F2 F1A C129 55(2) . .
F1A F2 F2A 143(4) . .
F1A F2 C129 74(3) . .
C129 F2 F2A 69(2) . .
F2 F2A S1A 90(2) . .
F2 F2A C129 52.6(19) . .
C129 F2A S1A 52.4(12) . .
S1 O1 Ag27 113.4(13) . .
S1A O1A Ag28 114.1(14) . .
S1 O2 S1A 34.9(11) . .
O2A O2 S1 104(5) . .
O2A O2 S1A 70(4) . .
S1A O2A S1 33.5(7) . .
O2 O2A S1 54(4) . .
O2 O2A S1A 87(4) . .
S1A O3 S1 32.6(7) . .
S18 O5 Ag32 106.1(5) . .
S15 O7 Ag28 115.6(7) . .
Ag1 O12 Ag1A 21.7(4) . .
S9 O12 Ag1 125.1(7) . .
S9 O12 Ag1A 107.6(8) . .
S6 O15 Ag21 122.2(8) . .
S3 O16 Ag21 116.7(9) . .
S3 O17 Ag19 134.6(10) . .
S3 O18 Ag27 113.6(9) . .
S5 O19 Ag19 108.3(7) . .
S26 O23 Ag15 122.8(10) . .
Ag5 O25 Ag10 98.1(4) . .
Ag5 O25 Ag37 75.1(3) . 3_666
Ag37 O25 Ag10 87.2(4) 3_666 .
Mo3 O25 Ag5 140.3(6) . .
Mo3 O25 Ag10 121.2(5) . .
Mo3 O25 Ag37 109.6(5) . 3_666
Ag9 O27 Ag25 80.4(3) . 3_666
Mo3 O27 Ag9 135.9(6) . .
Mo3 O27 Ag25 139.6(6) . 3_666
Ag6 O28 Ag11 102.5(4) . .
Ag8 O28 Ag6 83.6(4) . .
Ag8 O28 Ag11 83.0(3) . .
Mo3 O28 Ag6 109.8(5) . .
Mo3 O28 Ag8 152.7(6) . .
Mo3 O28 Ag11 115.3(5) . .
C111 O31 Ag22 122.8(16) . .
C118 O33 Ag13 129(2) . .
C112 O34 Ag3 119.1(14) . .
Ag4 O35 Ag6 85.5(3) . .
Mo2 O35 Ag4 136.9(5) . .
Mo2 O35 Ag6 135.2(5) . .
Mo2 O36 Ag31 125.0(5) . .
Ag40 O37 Ag2 79.1(3) . .
Mo1 O37 Ag2 137.0(4) . .
Mo1 O37 Ag40 106.8(4) . .
Mo2 O37 Ag2 108.1(4) . .
Mo2 O37 Ag40 115.2(4) . .
Mo2 O37 Mo1 107.2(4) . .
Mo1 O38 Ag38 121.7(4) . .
Mo1 O38 Mo2 97.6(4) . .
Mo1 O38 Mo7 100.1(3) . .
Mo2 O38 Ag38 111.3(3) . .
Mo7 O38 Ag38 116.2(4) . .
Mo7 O38 Mo2 107.7(4) . .
Mo2 O39 Mo4 147.3(5) . .
Mo2 O39 Mo6 106.9(4) . .
Mo4 O39 Mo6 104.1(4) . .
Mo6 O40 Ag29 155.2(6) . .
Mo6 O41 Mo2 103.1(3) . .
Mo6 O41 Mo7 103.7(4) . .
Mo7 O41 Mo2 103.6(4) . .
Ag37 O42 Ag10 88.3(3) . 3_666
Mo7 O42 Ag10 124.2(5) . 3_666
Mo7 O42 Ag37 129.3(5) . .
Ag23 O43 Ag20 99.9(3) . .
Mo7 O43 Ag20 135.3(5) . .
Mo7 O43 Ag23 124.8(5) . .
Mo7 O44 Mo1 106.8(4) . .
Mo1 O45 Ag39 121.2(5) . 3_666
Ag1A O46 Ag1 22.4(5) . .
Ag1A O46 Ag26 108.8(6) . .
Ag26 O46 Ag1 87.8(3) . .
Mo1 O46 Ag1 110.2(5) . .
Mo1 O46 Ag1A 103.7(6) . .
Mo1 O46 Ag26 122.1(5) . .
Ag7 O47 Ag25 96.7(3) 3_666 .
Mo1 O47 Ag7 118.7(5) . 3_666
Mo1 O47 Ag25 140.3(5) . .
Mo5 O48 Ag37 129.9(5) . .
Mo5 O49 Mo6 106.3(4) . .
Mo5 O49 Mo7 150.1(5) . .
Mo7 O49 Mo6 102.7(4) . .
Ag39 O50 Ag14 101.5(4) . .
Mo8 O50 Ag14 124.8(5) . .
Mo8 O50 Ag39 132.3(5) . .
Mo4 O51 Ag38 118.2(4) . .
Mo5 O51 Ag38 110.9(4) . .
Mo5 O51 Mo4 107.4(4) . .
Mo8 O51 Ag38 120.1(4) . .
Mo8 O51 Mo4 98.2(4) . .
Mo8 O51 Mo5 99.8(4) . .
Mo8 O52 Ag7 109.2(5) . .
Ag6 O53 Ag8 86.9(3) . .
Mo4 O53 Ag6 134.4(5) . .
Mo4 O53 Ag8 127.7(5) . .
Mo5 O55 Ag18 126.2(5) . .
Mo4 O56 Mo5 103.3(4) . .
Mo6 O56 Mo4 104.0(4) . .
Mo6 O56 Mo5 101.2(4) . .
Ag15 O57 Ag13 100.5(4) . .
Mo8 O57 Ag13 124.7(5) . .
Mo8 O57 Ag15 115.9(5) . .
Mo4 O58 Ag33 111.7(4) . .
Mo4 O58 Mo8 106.6(4) . .
Mo8 O58 Ag33 101.5(4) . .
Mo5 O59 Ag33 113.3(4) . .
Mo5 O59 Mo8 106.7(4) . .
Mo8 O59 Ag33 106.7(4) . .
Ag34 O60 Ag30 104.6(3) . .
Mo4 O60 Ag30 131.6(5) . .
Mo4 O60 Ag34 121.9(5) . .
C109 N1 C110 118(3) . .
C111 N1 C109 119(3) . .
C111 N1 C110 122(3) . .
C112 N3 C113 122(2) . .
C112 N3 C114 120(2) . .
C114 N3 C113 119(2) . .
C118 N4 C119 125(3) . .
C118 N4 C120 119(3) . .
C119 N4 C120 115(3) . .
S10 C1 H1 97.0 . .
C2 C1 S10 122(2) . .
C2 C1 H1 97.0 . .
C2 C1 C6 121(3) . .
C6 C1 S10 112.0(19) . .
C6 C1 H1 97.0 . .
C1 C2 H2A 107.7 . .
C1 C2 H2B 107.7 . .
C1 C2 C3 119(3) . .
H2A C2 H2B 107.1 . .
C3 C2 H2A 107.7 . .
C3 C2 H2B 107.7 . .
C2 C3 H3A 109.5 . .
C2 C3 H3B 109.5 . .
H3A C3 H3B 108.1 . .
C4 C3 C2 111(2) . .
C4 C3 H3A 109.5 . .
C4 C3 H3B 109.5 . .
C3 C4 H4A 107.8 . .
C3 C4 H4B 107.8 . .
H4A C4 H4B 107.1 . .
C5 C4 C3 118(3) . .
C5 C4 H4A 107.8 . .
C5 C4 H4B 107.8 . .
C4 C5 H5A 107.1 . .
C4 C5 H5B 107.1 . .
C4 C5 C6 121(3) . .
H5A C5 H5B 106.8 . .
C6 C5 H5A 107.1 . .
C6 C5 H5B 107.1 . .
C1 C6 H6A 109.5 . .
C1 C6 H6B 109.5 . .
C5 C6 C1 111(2) . .
C5 C6 H6A 109.5 . .
C5 C6 H6B 109.5 . .
H6A C6 H6B 108.1 . .
S22 C7 H7 105.6 . .
C8 C7 S22 117.6(17) . .
C8 C7 H7 105.6 . .
C8 C7 C12 110.7(14) . .
C12 C7 S22 110.7(11) . .
C12 C7 H7 105.6 . .
C7 C8 H8A 108.9 . .
C7 C8 H8B 108.9 . .
C7 C8 C9 113.3(16) . .
H8A C8 H8B 107.7 . .
C9 C8 H8A 108.9 . .
C9 C8 H8B 108.9 . .
C8 C9 H9A 109.4 . .
C8 C9 H9B 109.4 . .
H9A C9 H9B 108.0 . .
C10 C9 C8 111.1(17) . .
C10 C9 H9A 109.4 . .
C10 C9 H9B 109.4 . .
C9 C10 H10A 109.4 . .
C9 C10 H10B 109.4 . .
C9 C10 C11 111.2(16) . .
H10A C10 H10B 108.0 . .
C11 C10 H10A 109.4 . .
C11 C10 H10B 109.4 . .
C10 C11 H11A 109.2 . .
C10 C11 H11B 109.2 . .
C10 C11 C12 111.9(17) . .
H11A C11 H11B 107.9 . .
C12 C11 H11A 109.2 . .
C12 C11 H11B 109.2 . .
C7 C12 H12A 109.1 . .
C7 C12 H12B 109.1 . .
C11 C12 C7 112.3(15) . .
C11 C12 H12A 109.1 . .
C11 C12 H12B 109.1 . .
H12A C12 H12B 107.9 . .
S11 C13 H13 105.7 . .
C14 C13 S11 111.3(12) . .
C14 C13 H13 105.7 . .
C14 C13 C18 116.5(15) . .
C18 C13 S11 111.1(12) . .
C18 C13 H13 105.7 . .
C13 C14 H14A 109.9 . .
C13 C14 H14B 109.9 . .
C13 C14 C15 109.1(16) . .
H14A C14 H14B 108.3 . .
C15 C14 H14A 109.9 . .
C15 C14 H14B 109.9 . .
C14 C15 H15A 108.1 . .
C14 C15 H15B 108.1 . .
H15A C15 H15B 107.3 . .
C16 C15 C14 117(2) . .
C16 C15 H15A 108.1 . .
C16 C15 H15B 108.1 . .
C15 C16 H16A 108.8 . .
C15 C16 H16B 108.8 . .
C15 C16 C17 113.9(19) . .
H16A C16 H16B 107.7 . .
C17 C16 H16A 108.8 . .
C17 C16 H16B 108.8 . .
C16 C17 H17A 109.3 . .
C16 C17 H17B 109.3 . .
H17A C17 H17B 107.9 . .
C18 C17 C16 111.7(18) . .
C18 C17 H17A 109.3 . .
C18 C17 H17B 109.3 . .
C13 C18 H18A 109.3 . .
C13 C18 H18B 109.3 . .
C17 C18 C13 111.4(17) . .
C17 C18 H18A 109.3 . .
C17 C18 H18B 109.3 . .
H18A C18 H18B 108.0 . .
S7 C19 H19 108.2 . .
C20 C19 S7 111.4(12) . .
C20 C19 H19 108.2 . .
C24 C19 S7 110.2(12) . .
C24 C19 H19 108.2 . .
C24 C19 C20 110.6(16) . .
C19 C20 H20A 109.8 . .
C19 C20 H20B 109.8 . .
H20A C20 H20B 108.2 . .
C21 C20 C19 109.5(15) . .
C21 C20 H20A 109.8 . .
C21 C20 H20B 109.8 . .
C20 C21 H21A 109.0 . .
C20 C21 H21B 109.0 . .
H21A C21 H21B 107.8 . .
C22 C21 C20 112.8(17) . .
C22 C21 H21A 109.0 . .
C22 C21 H21B 109.0 . .
C21 C22 H22A 109.2 . .
C21 C22 H22B 109.2 . .
H22A C22 H22B 107.9 . .
C23 C22 C21 112.2(19) . .
C23 C22 H22A 109.2 . .
C23 C22 H22B 109.2 . .
C22 C23 H23A 110.1 . .
C22 C23 H23B 110.1 . .
C22 C23 C24 108.1(15) . .
H23A C23 H23B 108.4 . .
C24 C23 H23A 110.1 . .
C24 C23 H23B 110.1 . .
C19 C24 C23 110.8(15) . .
C19 C24 H24A 109.5 . .
C19 C24 H24B 109.5 . .
C23 C24 H24A 109.5 . .
C23 C24 H24B 109.5 . .
H24A C24 H24B 108.1 . .
H25A C25 H25B 107.1 . .
C26 C25 H25A 107.8 . .
C26 C25 H25B 107.8 . .
C26 C25 C30 118(3) . .
C30 C25 H25A 107.8 . .
C30 C25 H25B 107.8 . .
S12 C26 H26 107.6 . .
C25 C26 S12 111(3) . .
C25 C26 H26 107.6 . .
C25 C26 C27 110(3) . .
C27 C26 S12 112(2) . .
C27 C26 H26 107.6 . .
C26 C27 H27A 110.5 . .
C26 C27 H27B 110.5 . .
C26 C27 C29 106(3) . .
H27A C27 H27B 108.7 . .
C29 C27 H27A 110.5 . .
C29 C27 H27B 110.5 . .
H28A C28 H28B 107.5 . .
C29 C28 H28A 108.5 . .
C29 C28 H28B 108.5 . .
C30 C28 H28A 108.5 . .
C30 C28 H28B 108.5 . .
C30 C28 C29 115(4) . .
C27 C29 H29A 109.6 . .
C27 C29 H29B 109.6 . .
C28 C29 C27 110(3) . .
C28 C29 H29A 109.6 . .
C28 C29 H29B 109.6 . .
H29A C29 H29B 108.1 . .
C25 C30 H30A 112.4 . .
C25 C30 H30B 112.4 . .
C28 C30 C25 97(3) . .
C28 C30 H30A 112.4 . .
C28 C30 H30B 112.4 . .
H30A C30 H30B 109.9 . .
S8 C31 H31 108.8 . .
C32 C31 S8 109.5(13) . .
C32 C31 H31 108.8 . .
C36 C31 S8 110.3(13) . .
C36 C31 H31 108.8 . .
C36 C31 C32 110.7(18) . .
C31 C32 H32A 109.6 . .
C31 C32 H32B 109.6 . .
C31 C32 C33 110(2) . .
H32A C32 H32B 108.1 . .
C33 C32 H32A 109.6 . .
C33 C32 H32B 109.6 . .
C32 C33 H33A 109.7 . .
C32 C33 H33B 109.7 . .
H33A C33 H33B 108.2 . .
C34 C33 C32 110(3) . .
C34 C33 H33A 109.7 . .
C34 C33 H33B 109.7 . .
C33 C34 H34A 108.5 . .
C33 C34 H34B 108.5 . .
C33 C34 C35 115(2) . .
H34A C34 H34B 107.5 . .
C35 C34 H34A 108.5 . .
C35 C34 H34B 108.5 . .
C34 C35 H35A 110.1 . .
C34 C35 H35B 110.1 . .
C34 C35 C36 108(2) . .
H35A C35 H35B 108.5 . .
C36 C35 H35A 110.1 . .
C36 C35 H35B 110.1 . .
C31 C36 C35 109.9(19) . .
C31 C36 H36A 109.7 . .
C31 C36 H36B 109.7 . .
C35 C36 H36A 109.7 . .
C35 C36 H36B 109.7 . .
H36A C36 H36B 108.2 . .
S2 C37 H37 107.4 . .
C38 C37 S2 110.7(13) . .
C38 C37 H37 107.4 . .
C42 C37 S2 111.1(14) . .
C42 C37 H37 107.4 . .
C42 C37 C38 112.6(18) . .
C37 C38 H38A 110.1 . .
C37 C38 H38B 110.1 . .
C37 C38 C39 108.2(19) . .
H38A C38 H38B 108.4 . .
C39 C38 H38A 110.1 . .
C39 C38 H38B 110.1 . .
C38 C39 H39A 109.8 . .
C38 C39 H39B 109.8 . .
H39A C39 H39B 108.2 . .
C40 C39 C38 109(2) . .
C40 C39 H39A 109.8 . .
C40 C39 H39B 109.8 . .
C39 C40 H40A 108.8 . .
C39 C40 H40B 108.8 . .
H40A C40 H40B 107.7 . .
C41 C40 C39 114(2) . .
C41 C40 H40A 108.8 . .
C41 C40 H40B 108.8 . .
C40 C41 H41A 110.2 . .
C40 C41 H41B 110.2 . .
C40 C41 C42 107(2) . .
H41A C41 H41B 108.5 . .
C42 C41 H41A 110.2 . .
C42 C41 H41B 110.2 . .
C37 C42 C41 112(2) . .
C37 C42 H42A 109.2 . .
C37 C42 H42B 109.2 . .
C41 C42 H42A 109.2 . .
C41 C42 H42B 109.2 . .
H42A C42 H42B 107.9 . .
S20 C43 H43 96.8 . .
C44 C43 S20 116(2) . .
C44 C43 H43 96.8 . .
C44 C43 C48 126(3) . .
C48 C43 S20 113.5(18) . .
C48 C43 H43 96.8 . .
C43 C44 H44A 108.6 . .
C43 C44 H44B 108.6 . .
C43 C44 C45 115(3) . .
H44A C44 H44B 107.6 . .
C45 C44 H44A 108.6 . .
C45 C44 H44B 108.6 . .
C44 C45 H45A 110.0 . .
C44 C45 H45B 110.0 . .
H45A C45 H45B 108.3 . .
C46 C45 C44 109(2) . .
C46 C45 H45A 110.0 . .
C46 C45 H45B 110.0 . .
C45 C46 H46A 108.8 . .
C45 C46 H46B 108.8 . .
H46A C46 H46B 107.7 . .
C47 C46 C45 114(3) . .
C47 C46 H46A 108.8 . .
C47 C46 H46B 108.8 . .
C46 C47 H47A 107.7 . .
C46 C47 H47B 107.7 . .
C46 C47 C48 118(3) . .
H47A C47 H47B 107.1 . .
C48 C47 H47A 107.7 . .
C48 C47 H47B 107.7 . .
C43 C48 C47 110(2) . .
C43 C48 H48A 109.6 . .
C43 C48 H48B 109.6 . .
C47 C48 H48A 109.6 . .
C47 C48 H48B 109.6 . .
H48A C48 H48B 108.1 . .
S19 C49 H49 108.1 . .
C50 C49 S19 110.3(11) . .
C50 C49 H49 108.1 . .
C54 C49 S19 109.4(11) . .
C54 C49 H49 108.1 . .
C54 C49 C50 112.5(13) . .
C49 C50 H50A 109.5 . .
C49 C50 H50B 109.5 . .
H50A C50 H50B 108.1 . .
C51 C50 C49 110.7(16) . .
C51 C50 H50A 109.5 . .
C51 C50 H50B 109.5 . .
C50 C51 H51A 109.3 . .
C50 C51 H51B 109.3 . .
C50 C51 C52 111.5(15) . .
H51A C51 H51B 108.0 . .
C52 C51 H51A 109.3 . .
C52 C51 H51B 109.3 . .
C51 C52 H52A 109.3 . .
C51 C52 H52B 109.3 . .
H52A C52 H52B 107.9 . .
C53 C52 C51 111.8(15) . .
C53 C52 H52A 109.3 . .
C53 C52 H52B 109.3 . .
C52 C53 H53A 109.1 . .
C52 C53 H53B 109.1 . .
C52 C53 C54 112.5(17) . .
H53A C53 H53B 107.8 . .
C54 C53 H53A 109.1 . .
C54 C53 H53B 109.1 . .
C49 C54 C53 109.7(14) . .
C49 C54 H54A 109.7 . .
C49 C54 H54B 109.7 . .
C53 C54 H54A 109.7 . .
C53 C54 H54B 109.7 . .
H54A C54 H54B 108.2 . .
S4 C55 H55 100.8 . .
C56 C55 S4 117(2) . .
C56 C55 H55 100.8 . .
C56 C55 C60 124(3) . .
C60 C55 S4 108.9(17) . .
C60 C55 H55 100.8 . .
C55 C56 H56A 109.9 . .
C55 C56 H56B 109.9 . .
C55 C56 C57 109(3) . .
H56A C56 H56B 108.3 . .
C57 C56 H56A 109.9 . .
C57 C56 H56B 109.9 . .
C56 C57 H57A 109.2 . .
C56 C57 H57B 109.2 . .
H57A C57 H57B 107.9 . .
C58 C57 C56 112(2) . .
C58 C57 H57A 109.2 . .
C58 C57 H57B 109.2 . .
C57 C58 H58A 106.3 . .
C57 C58 H58B 106.3 . .
H58A C58 H58B 106.4 . .
C59 C58 C57 124(3) . .
C59 C58 H58A 106.3 . .
C59 C58 H58B 106.3 . .
C58 C59 H59A 108.1 . .
C58 C59 H59B 108.1 . .
C58 C59 C60 117(3) . .
H59A C59 H59B 107.3 . .
C60 C59 H59A 108.1 . .
C60 C59 H59B 108.1 . .
C55 C60 H60A 109.3 . .
C55 C60 H60B 109.3 . .
C59 C60 C55 111(2) . .
C59 C60 H60A 109.3 . .
C59 C60 H60B 109.3 . .
H60A C60 H60B 108.0 . .
H61A C61 H61B 108.2 . .
C62 C61 H61A 109.7 . .
C62 C61 H61B 109.7 . .
C66 C61 H61A 109.7 . .
C66 C61 H61B 109.7 . .
C66 C61 C62 109.6(14) . .
S17 C62 H62 108.0 . .
C61 C62 S17 110.6(11) . .
C61 C62 H62 108.0 . .
C63 C62 S17 111.2(11) . .
C63 C62 C61 110.8(13) . .
C63 C62 H62 108.0 . .
C62 C63 H63A 109.5 . .
C62 C63 H63B 109.5 . .
C62 C63 C64 110.6(14) . .
H63A C63 H63B 108.1 . .
C64 C63 H63A 109.5 . .
C64 C63 H63B 109.5 . .
C63 C64 H64A 109.7 . .
C63 C64 H64B 109.7 . .
C63 C64 C65 109.9(14) . .
H64A C64 H64B 108.2 . .
C65 C64 H64A 109.7 . .
C65 C64 H64B 109.7 . .
C64 C65 H65A 109.8 . .
C64 C65 H65B 109.8 . .
H65A C65 H65B 108.3 . .
C66 C65 C64 109.2(14) . .
C66 C65 H65A 109.8 . .
C66 C65 H65B 109.8 . .
C61 C66 H66A 109.2 . .
C61 C66 H66B 109.2 . .
C65 C66 C61 112.1(15) . .
C65 C66 H66A 109.2 . .
C65 C66 H66B 109.2 . .
H66A C66 H66B 107.9 . .
S14 C67 H67 109.2 . .
C68 C67 S14 110.2(13) . .
C68 C67 H67 109.2 . .
C68 C67 C72 110.3(15) . .
C72 C67 S14 108.8(12) . .
C72 C67 H67 109.2 . .
C67 C68 H68A 109.2 . .
C67 C68 H68B 109.2 . .
C67 C68 C69 112.1(17) . .
H68A C68 H68B 107.9 . .
C69 C68 H68A 109.2 . .
C69 C68 H68B 109.2 . .
C68 C69 H69A 109.4 . .
C68 C69 H69B 109.4 . .
H69A C69 H69B 108.0 . .
C70 C69 C68 111.2(19) . .
C70 C69 H69A 109.4 . .
C70 C69 H69B 109.4 . .
C69 C70 H70A 109.3 . .
C69 C70 H70B 109.3 . .
C69 C70 C71 111.6(18) . .
H70A C70 H70B 108.0 . .
C71 C70 H70A 109.3 . .
C71 C70 H70B 109.3 . .
C70 C71 H71A 109.6 . .
C70 C71 H71B 109.6 . .
C70 C71 C72 110.2(17) . .
H71A C71 H71B 108.1 . .
C72 C71 H71A 109.6 . .
C72 C71 H71B 109.6 . .
C67 C72 C71 109.5(16) . .
C67 C72 H72A 109.8 . .
C67 C72 H72B 109.8 . .
C71 C72 H72A 109.8 . .
C71 C72 H72B 109.8 . .
H72A C72 H72B 108.2 . .
S16 C73 H73 108.2 . .
C74 C73 S16 110.8(12) . .
C74 C73 H73 108.2 . .
C74 C73 C78 112.2(15) . .
C78 C73 S16 109.2(12) . .
C78 C73 H73 108.2 . .
C73 C74 H74A 109.6 . .
C73 C74 H74B 109.6 . .
C73 C74 C75 110.2(18) . .
H74A C74 H74B 108.1 . .
C75 C74 H74A 109.6 . .
C75 C74 H74B 109.6 . .
C74 C75 H75A 109.5 . .
C74 C75 H75B 109.5 . .
H75A C75 H75B 108.1 . .
C76 C75 C74 111(2) . .
C76 C75 H75A 109.5 . .
C76 C75 H75B 109.5 . .
C75 C76 H76A 108.9 . .
C75 C76 H76B 108.9 . .
H76A C76 H76B 107.7 . .
C77 C76 C75 113.6(18) . .
C77 C76 H76A 108.9 . .
C77 C76 H76B 108.9 . .
C76 C77 H77A 109.5 . .
C76 C77 H77B 109.5 . .
C76 C77 C78 110.9(19) . .
H77A C77 H77B 108.0 . .
C78 C77 H77A 109.5 . .
C78 C77 H77B 109.5 . .
C73 C78 C77 109.9(17) . .
C73 C78 H78A 109.7 . .
C73 C78 H78B 109.7 . .
C77 C78 H78A 109.7 . .
C77 C78 H78B 109.7 . .
H78A C78 H78B 108.2 . .
S21 C79 H79 107.3 . .
C80 C79 S21 109(2) . .
C80 C79 H79 107.3 . .
C80 C79 C84 117(3) . .
C84 C79 S21 109.4(18) . .
C84 C79 H79 107.3 . .
C79 C80 H80A 110.0 . .
C79 C80 H80B 110.0 . .
C79 C80 C81 108(3) . .
H80A C80 H80B 108.4 . .
C81 C80 H80A 110.0 . .
C81 C80 H80B 110.0 . .
C80 C81 H81A 110.1 . .
C80 C81 H81B 110.1 . .
H81A C81 H81B 108.5 . .
C82 C81 C80 108(2) . .
C82 C81 H81A 110.1 . .
C82 C81 H81B 110.1 . .
C81 C82 H82A 109.0 . .
C81 C82 H82B 109.0 . .
H82A C82 H82B 107.8 . .
C83 C82 C81 113(3) . .
C83 C82 H82A 109.0 . .
C83 C82 H82B 109.0 . .
C82 C83 H83A 109.8 . .
C82 C83 H83B 109.8 . .
C82 C83 C84 109(3) . .
H83A C83 H83B 108.2 . .
C84 C83 H83A 109.8 . .
C84 C83 H83B 109.8 . .
C79 C84 C83 107(2) . .
C79 C84 H84A 110.3 . .
C79 C84 H84B 110.3 . .
C83 C84 H84A 110.3 . .
C83 C84 H84B 110.3 . .
H84A C84 H84B 108.6 . .
S25 C85 H85 109.7 . .
C86 C85 S25 107.0(14) . .
C86 C85 H85 109.7 . .
C90 C85 S25 109.7(12) . .
C90 C85 H85 109.7 . .
C90 C85 C86 111.1(16) . .
C85 C86 H86A 110.0 . .
C85 C86 H86B 110.0 . .
C85 C86 C87 108.3(16) . .
H86A C86 H86B 108.4 . .
C87 C86 H86A 110.0 . .
C87 C86 H86B 110.0 . .
C86 C87 H87A 109.4 . .
C86 C87 H87B 109.4 . .
H87A C87 H87B 108.0 . .
C88 C87 C86 111.1(18) . .
C88 C87 H87A 109.4 . .
C88 C87 H87B 109.4 . .
C87 C88 H88A 109.2 . .
C87 C88 H88B 109.2 . .
C87 C88 C89 111.9(19) . .
H88A C88 H88B 107.9 . .
C89 C88 H88A 109.2 . .
C89 C88 H88B 109.2 . .
C88 C89 H89A 109.6 . .
C88 C89 H89B 109.6 . .
C88 C89 C90 110.3(19) . .
H89A C89 H89B 108.1 . .
C90 C89 H89A 109.6 . .
C90 C89 H89B 109.6 . .
C85 C90 C89 109.6(17) . .
C85 C90 H90A 109.7 . .
C85 C90 H90B 109.7 . .
C89 C90 H90A 109.7 . .
C89 C90 H90B 109.7 . .
H90A C90 H90B 108.2 . .
S13 C91 H91 107.4 . .
C92 C91 S13 111.3(11) . .
C92 C91 H91 107.4 . .
C96 C91 S13 111.9(11) . .
C96 C91 H91 107.4 . .
C96 C91 C92 111.2(14) . .
C91 C92 H92A 109.4 . .
C91 C92 H92B 109.4 . .
H92A C92 H92B 108.0 . .
C93 C92 C91 111.2(14) . .
C93 C92 H92A 109.4 . .
C93 C92 H92B 109.4 . .
C92 C93 H93A 109.2 . .
C92 C93 H93B 109.2 . .
H93A C93 H93B 107.9 . .
C94 C93 C92 112.1(15) . .
C94 C93 H93A 109.2 . .
C94 C93 H93B 109.2 . .
C93 C94 H94A 109.3 . .
C93 C94 H94B 109.3 . .
C93 C94 C95 111.4(16) . .
H94A C94 H94B 108.0 . .
C95 C94 H94A 109.3 . .
C95 C94 H94B 109.3 . .
C94 C95 H95A 109.6 . .
C94 C95 H95B 109.6 . .
H95A C95 H95B 108.1 . .
C96 C95 C94 110.4(15) . .
C96 C95 H95A 109.6 . .
C96 C95 H95B 109.6 . .
C91 C96 C95 111.4(15) . .
C91 C96 H96A 109.3 . .
C91 C96 H96B 109.3 . .
C95 C96 H96A 109.3 . .
C95 C96 H96B 109.3 . .
H96A C96 H96B 108.0 . .
S24 C97 H97 103.6 . .
C98 C97 S24 114.8(15) . .
C98 C97 H97 103.6 . .
C98 C97 C102 117(2) . .
C102 C97 S24 111.9(14) . .
C102 C97 H97 103.6 . .
C97 C98 H98A 108.2 . .
C97 C98 H98B 108.2 . .
C97 C98 C99 116(2) . .
H98A C98 H98B 107.4 . .
C99 C98 H98A 108.2 . .
C99 C98 H98B 108.2 . .
C98 C99 H99A 110.2 . .
C98 C99 H99B 110.2 . .
H99A C99 H99B 108.5 . .
C100 C99 C98 107(2) . .
C100 C99 H99A 110.2 . .
C100 C99 H99B 110.2 . .
C99 C100 H10C 109.4 . .
C99 C100 H10D 109.4 . .
C99 C100 C101 111(2) . .
H10C C100 H10D 108.0 . .
C101 C100 H10C 109.4 . .
C101 C100 H10D 109.4 . .
C100 C101 H10E 110.7 . .
C100 C101 H10F 110.7 . .
H10E C101 H10F 108.8 . .
C102 C101 C100 105(2) . .
C102 C101 H10E 110.7 . .
C102 C101 H10F 110.7 . .
C97 C102 C101 113.6(18) . .
C97 C102 H10G 108.8 . .
C97 C102 H10H 108.8 . .
C101 C102 H10G 108.8 . .
C101 C102 H10H 108.8 . .
H10G C102 H10H 107.7 . .
S23 C103 H103 106.2 . .
C104 C103 S23 112.5(16) . .
C104 C103 H103 106.2 . .
C104 C103 C108 114(2) . .
C108 C103 S23 111.3(17) . .
C108 C103 H103 106.2 . .
C103 C104 H10I 109.7 . .
C103 C104 H10J 109.7 . .
C103 C104 C105 110(2) . .
H10I C104 H10J 108.2 . .
C105 C104 H10I 109.7 . .
C105 C104 H10J 109.7 . .
C104 C105 H10K 108.9 . .
C104 C105 H10L 108.9 . .
H10K C105 H10L 107.7 . .
C106 C105 C104 113(3) . .
C106 C105 H10K 108.9 . .
C106 C105 H10L 108.9 . .
C105 C106 H10M 109.8 . .
C105 C106 H10N 109.8 . .
C105 C106 C107 109(3) . .
H10M C106 H10N 108.3 . .
C107 C106 H10M 109.8 . .
C107 C106 H10N 109.8 . .
C106 C107 H10O 110.7 . .
C106 C107 H10P 110.7 . .
H10O C107 H10P 108.8 . .
C108 C107 C106 105(3) . .
C108 C107 H10O 110.7 . .
C108 C107 H10P 110.7 . .
C103 C108 C107 114(2) . .
C103 C108 H10Q 108.9 . .
C103 C108 H10R 108.9 . .
C107 C108 H10Q 108.9 . .
C107 C108 H10R 108.9 . .
H10Q C108 H10R 107.7 . .
N1 C109 H10S 109.5 . .
N1 C109 H10T 109.5 . .
N1 C109 H10U 109.5 . .
H10S C109 H10T 109.5 . .
H10S C109 H10U 109.5 . .
H10T C109 H10U 109.5 . .
N1 C110 H11C 109.5 . .
N1 C110 H11D 109.5 . .
N1 C110 H11E 109.5 . .
H11C C110 H11D 109.5 . .
H11C C110 H11E 109.5 . .
H11D C110 H11E 109.5 . .
O31 C111 N1 127(3) . .
O31 C111 H111 116.5 . .
N1 C111 H111 116.5 . .
O34 C112 N3 125(2) . .
O34 C112 H112 117.3 . .
N3 C112 H112 117.3 . .
N3 C113 H11F 109.5 . .
N3 C113 H11G 109.5 . .
N3 C113 H11H 109.5 . .
H11F C113 H11G 109.5 . .
H11F C113 H11H 109.5 . .
H11G C113 H11H 109.5 . .
N3 C114 H11I 109.5 . .
N3 C114 H11J 109.5 . .
N3 C114 H11K 109.5 . .
H11I C114 H11J 109.5 . .
H11I C114 H11K 109.5 . .
H11J C114 H11K 109.5 . .
O33 C118 N4 127(4) . .
O33 C118 H118 116.3 . .
N4 C118 H118 116.3 . .
N4 C119 H11L 109.5 . .
N4 C119 H11M 109.5 . .
N4 C119 H11N 109.5 . .
H11L C119 H11M 109.5 . .
H11L C119 H11N 109.5 . .
H11M C119 H11N 109.5 . .
N4 C120 H12C 109.5 . .
N4 C120 H12D 109.5 . .
N4 C120 H12E 109.5 . .
H12C C120 H12D 109.5 . .
H12C C120 H12E 109.5 . .
H12D C120 H12E 109.5 . .
F16 C127 S6 110(2) . .
F16 C127 F17 112(3) . .
F16 C127 F18 107(3) . .
F17 C127 S6 107(2) . .
F18 C127 S6 112(2) . .
F18 C127 F17 108(3) . .
F13 C128 S3 108.2(19) . .
F13 C128 F15 109.2(10) . .
F14 C128 S3 114.8(19) . .
F14 C128 F13 109.7(10) . .
F14 C128 F15 108.9(10) . .
F15 C128 S3 106(2) . .
S1A C129 S1 26.4(6) . .
F1 C129 S1 84(2) . .
F1 C129 S1A 110(3) . .
F1 C129 F1A 46(2) . .
F1 C129 F2A 155(2) . .
F1A C129 S1 108.7(18) . .
F1A C129 S1A 124.2(17) . .
F1A C129 F2A 108.5(10) . .
F2 C129 S1 127(2) . .
F2 C129 S1A 118(2) . .
F2 C129 F1 96(3) . .
F2 C129 F1A 50(2) . .
F2 C129 F2A 59(2) . .
F2 C129 F3 121(3) . .
F2A C129 S1 110.9(18) . .
F2A C129 S1A 85.0(17) . .
F3 C129 S1 111.6(14) . .
F3 C129 S1A 117.5(15) . .
F3 C129 F1 84(2) . .
F3 C129 F1A 109.3(10) . .
F3 C129 F2A 107.8(10) . .
F10 C130 S18 110.5(12) . .
F11 C130 S18 110.8(12) . .
F11 C130 F10 107.3(13) . .
F12 C130 S18 111.0(10) . .
F12 C130 F10 107.8(14) . .
F12 C130 F11 109.4(14) . .
F7 C131 S5 114(2) . .
F7 C131 F8 106(3) . .
F8 C131 S5 108(2) . .
F9 C131 S5 113(2) . .
F9 C131 F7 110(3) . .
F9 C131 F8 106(2) . .
F4 C132 S26 109(2) . .
F4 C132 F5 108(3) . .
F4 C132 F6 111(3) . .
F5 C132 S26 107(2) . .
F6 C132 S26 112.5(17) . .
F6 C132 F5 108(2) . .
F19 C133 S9 112.4(17) . .
F19 C133 F20 108(3) . .
F19 C133 F21 110.8(19) . .
F20 C133 S9 109.9(15) . .
F20 C133 F21 108(2) . .
F21 C133 S9 108(2) . .
F22 C134 S15 109.5(14) . .
F23 C134 S15 111.7(13) . .
F23 C134 F22 110.1(19) . .
F23 C134 F24 107.9(17) . .
F24 C134 S15 109.9(15) . .
F24 C134 F22 107.8(15) . .
C123 O29 H29 109.5 . .
H12F C121 H12G 109.5 . .
H12F C121 H12H 109.5 . .
H12G C121 H12H 109.5 . .
C122 C121 H12F 109.5 . .
C122 C121 H12G 109.5 . .
C122 C121 H12H 109.5 . .
C121 C122 H12I 108.2 . .
C121 C122 H12J 108.2 . .
H12I C122 H12J 107.4 . .
C123 C122 C121 116(3) . .
C123 C122 H12I 108.2 . .
C123 C122 H12J 108.2 . .
O29 C123 H12K 108.7 . .
O29 C123 H12L 108.7 . .
C122 C123 O29 114(3) . .
C122 C123 H12K 108.7 . .
C122 C123 H12L 108.7 . .
H12K C123 H12L 107.6 . .
C126 O30 H30 109.5 . .
H12M C124 H12N 109.5 . .
H12M C124 H12O 109.5 . .
H12N C124 H12O 109.5 . .
C125 C124 H12M 109.5 . .
C125 C124 H12N 109.5 . .
C125 C124 H12O 109.5 . .
C124 C125 H12P 109.6 . .
C124 C125 H12Q 109.6 . .
H12P C125 H12Q 108.1 . .
C126 C125 C124 110.5(19) . .
C126 C125 H12P 109.6 . .
C126 C125 H12Q 109.6 . .
O30 C126 C125 113(2) . .
O30 C126 H12R 109.1 . .
O30 C126 H12S 109.1 . .
C125 C126 H12R 109.1 . .
C125 C126 H12S 109.1 . .
H12R C126 H12S 107.8 . .
C115 N2 C116 121(3) . .
C117 N2 C115 114(2) . .
C117 N2 C116 125(3) . .
N2 C115 H11O 109.5 . .
N2 C115 H11P 109.5 . .
N2 C115 H11Q 109.5 . .
H11O C115 H11P 109.5 . .
H11O C115 H11Q 109.5 . .
H11P C115 H11Q 109.5 . .
N2 C116 H11R 109.5 . .
N2 C116 H11S 109.5 . .
N2 C116 H11T 109.5 . .
H11R C116 H11S 109.5 . .
H11R C116 H11T 109.5 . .
H11S C116 H11T 109.5 . .
O32 C117 N2 105(3) . .
O32 C117 H117 127.6 . .
N2 C117 H117 127.6 . .

loop_
_geom_bond_atom_site_label_1
_geom_bond_atom_site_label_2
_geom_bond_distance
_geom_bond_site_symmetry_2
Ag1 Ag1A 0.946(17) .
Ag1 Ag14 2.863(2) 3_666
Ag1 S10 2.489(5) .
Ag1 S11 2.603(4) .
Ag1 O12 2.491(14) .
Ag1 O46 2.477(11) .
Ag1A Ag2 2.747(18) .
Ag1A Mo1 3.186(16) .
Ag1A S10 2.046(16) .
Ag1A O12 2.52(2) .
Ag1A O46 2.264(19) .
Ag2 Ag3 3.142(2) .
Ag2 Ag40 3.2065(18) .
Ag2 S8 2.461(4) .
Ag2 S10 2.407(5) .
Ag2 O37 2.541(9) .
Ag3 Ag4 3.058(2) .
Ag3 Ag31 3.255(2) .
Ag3 S10 2.441(4) .
Ag3 S14 2.536(5) .
Ag3 O34 2.458(14) .
Ag4 Ag5 3.076(2) .
Ag4 Ag6 3.2410(18) .
Ag4 Ag39 3.3038(18) 3_666
Ag4 S14 2.570(4) .
Ag4 S22 2.395(4) .
Ag4 O35 2.340(11) .
Ag5 Ag37 2.8523(19) 3_666
Ag5 S22 2.400(5) .
Ag5 S25 2.722(5) 3_666
Ag5 O25 2.252(11) .
Ag6 Ag7 2.7201(16) .
Ag6 Ag8 3.2968(15) .
Ag6 Ag37 2.9090(16) 3_666
Ag6 Ag38 2.8920(15) .
Ag6 Ag39 2.7424(14) 3_666
Ag6 O28 2.490(11) .
Ag6 O35 2.432(10) .
Ag6 O53 2.357(10) .
Ag7 Ag37 2.6588(17) 3_666
Ag7 Ag38 2.7954(15) .
Ag7 Ag38 2.8465(14) 3_666
Ag7 Ag39 2.8882(15) .
Ag7 O47 2.284(10) 3_666
Ag7 O52 2.309(10) .
Ag8 Ag11 3.3289(17) .
Ag8 Ag30 2.9816(17) .
Ag8 Ag31 2.9681(17) .
Ag8 S14 2.476(4) .
Ag8 S17 2.557(4) .
Ag8 O28 2.454(11) .
Ag8 O53 2.437(10) .
Ag9 Ag22 3.1263(19) 3_666
Ag9 Ag24 3.143(2) 3_666
Ag9 Ag25 3.1818(17) 3_666
Ag9 S12 2.511(4) 3_666
Ag9 S23 2.487(4) .
Ag9 O27 2.424(11) .
Ag10 Ag18 3.0106(19) 3_666
Ag10 Ag20 2.9822(18) 3_666
Ag10 Ag37 3.3621(18) 3_666
Ag10 S23 2.476(4) .
Ag10 S25 2.488(5) 3_666
Ag10 O25 2.454(11) .
Ag10 O42 2.515(10) 3_666
Ag11 Ag12 3.2245(18) .
Ag11 Ag32 3.2766(17) .
Ag11 S13 2.486(4) 3_666
Ag11 S17 2.585(4) .
Ag11 O28 2.568(11) .
Ag12 Ag13 3.1892(17) .
Ag12 Ag32 2.9118(17) .
Ag12 S13 2.444(4) 3_666
Ag12 S19 2.454(4) .
Ag13 Ag25 3.0835(19) 3_666
Ag13 Ag26 2.833(2) 3_666
Ag13 S11 2.621(4) 3_666
Ag13 S13 2.550(4) 3_666
Ag13 O33 2.413(16) .
Ag13 O57 2.466(10) .
Ag14 Ag1 2.862(2) 3_666
Ag14 Ag15 3.100(2) .
Ag14 S11 2.450(4) 3_666
Ag14 S22 2.445(4) 3_666
Ag14 O50 2.425(10) .
Ag15 Ag17 3.006(2) .
Ag15 S21 2.389(5) .
Ag15 O23 2.406(15) .
Ag15 O57 2.211(10) .
Ag16 Ag17 2.8999(19) .
Ag16 Ag18 3.286(2) .
Ag16 S21 2.415(5) .
Ag16 S25 2.413(5) .
Ag17 Ag33 3.0020(18) .
Ag17 S4 2.428(4) .
Ag17 S21 2.427(5) .
Ag18 Ag10 3.0106(19) 3_666
Ag18 Ag19 3.1461(19) .
Ag18 Ag20 2.9306(19) .
Ag18 S24 2.468(4) .
Ag18 S25 2.434(4) .
Ag18 O55 2.398(10) .
Ag19 Ag35 3.259(2) .
Ag19 S4 2.505(4) .
Ag19 S24 2.513(4) .
Ag19 O17 2.464(14) .
Ag19 O19 2.600(16) .
Ag20 Ag10 2.9824(18) 3_666
Ag20 Ag21 3.3300(18) .
Ag20 Ag22 3.2885(19) .
Ag20 S23 2.508(4) 3_666
Ag20 S24 2.471(4) .
Ag20 O43 2.422(10) .
Ag21 Ag23 2.9961(19) .
Ag21 S2 2.458(5) .
Ag21 S24 2.473(5) .
Ag21 O15 2.519(14) .
Ag21 O16 2.526(17) .
Ag22 Ag9 3.1263(19) 3_666
Ag22 Ag24 3.110(2) .
Ag22 S7 2.448(5) .
Ag22 S23 2.501(5) 3_666
Ag22 O31 2.390(13) .
Ag23 Ag36 2.9241(18) .
Ag23 Ag40 3.1157(19) .
Ag23 S2 2.455(4) .
Ag23 S7 2.467(4) .
Ag23 O43 2.372(10) .
Ag24 Ag9 3.143(2) 3_666
Ag24 Ag40 3.1555(17) .
Ag24 S7 2.427(4) .
Ag24 S12 2.420(4) .
Ag25 Ag9 3.1818(17) 3_666
Ag25 Ag13 3.0835(19) 3_666
Ag25 Ag26 3.1099(19) .
Ag25 S12 2.618(4) .
Ag25 S13 2.476(4) .
Ag25 O27 2.505(11) 3_666
Ag25 O47 2.363(9) .
Ag26 Ag13 2.833(2) 3_666
Ag26 S11 2.452(5) .
Ag26 S12 2.431(5) .
Ag26 O46 2.435(9) .
Ag27 Ag35 3.254(2) .
Ag27 S2 2.479(4) .
Ag27 S20 2.469(5) .
Ag27 O1 2.43(3) .
Ag27 O18 2.543(19) .
Ag28 Ag31 3.2781(19) .
Ag28 Ag36 3.2147(19) .
Ag28 S8 2.454(4) .
Ag28 S16 2.517(4) .
Ag28 O1A 2.53(3) .
Ag28 O7 2.492(12) .
Ag29 Ag30 3.1912(18) .
Ag29 Ag34 3.3223(18) .
Ag29 S16 2.422(4) .
Ag29 S20 2.452(5) .
Ag29 O40 2.510(10) .
Ag30 Ag31 2.9897(17) .
Ag30 S16 2.475(4) .
Ag30 S17 2.476(4) .
Ag30 O60 2.486(9) .
Ag31 S14 2.445(4) .
Ag31 S16 2.459(4) .
Ag31 O36 2.510(10) .
Ag32 Ag34 3.0756(17) .
Ag32 S17 2.455(4) .
Ag32 S19 2.467(4) .
Ag32 O5 2.583(10) .
Ag33 Ag34 3.1291(17) .
Ag33 Ag35 3.0148(19) .
Ag33 S4 2.578(4) .
Ag33 S19 2.530(4) .
Ag33 O58 2.558(11) .
Ag33 O59 2.440(9) .
Ag34 Ag35 2.9574(18) .
Ag34 S19 2.509(4) .
Ag34 S20 2.507(5) .
Ag34 O60 2.447(10) .
Ag35 S4 2.469(5) .
Ag35 S20 2.467(4) .
Ag36 Ag40 3.0786(18) .
Ag36 S2 2.508(5) .
Ag36 S8 2.453(4) .
Ag37 Ag5 2.8523(19) 3_666
Ag37 Ag6 2.9090(16) 3_666
Ag37 Ag7 2.6587(17) 3_666
Ag37 Ag10 3.3621(18) 3_666
Ag37 Ag38 2.8665(15) .
Ag37 Ag39 2.6880(16) .
Ag37 O25 2.421(11) 3_666
Ag37 O42 2.306(10) .
Ag37 O48 2.379(10) .
Ag38 Ag7 2.8466(14) 3_666
Ag38 Ag39 2.8526(15) 3_666
Ag38 Ag39 2.9804(15) .
Ag38 O38 2.350(9) .
Ag38 O51 2.341(9) .
Ag39 Ag4 3.3036(18) 3_666
Ag39 Ag6 2.7424(14) 3_666
Ag39 Ag38 2.8526(15) 3_666
Ag39 O45 2.334(10) 3_666
Ag39 O50 2.311(10) .
Ag40 S7 2.608(4) .
Ag40 S8 2.648(4) .
Ag40 O37 2.495(10) .
Mo1 O37 2.162(9) .
Mo1 O38 2.074(9) .
Mo1 O44 2.204(10) .
Mo1 O45 1.778(10) .
Mo1 O46 1.769(9) .
Mo1 O47 1.776(9) .
Mo2 O35 1.749(10) .
Mo2 O36 1.743(10) .
Mo2 O37 1.853(9) .
Mo2 O38 2.227(9) .
Mo2 O39 1.956(9) .
Mo2 O41 2.293(9) .
Mo3 O25 1.810(11) .
Mo3 O26 1.723(11) .
Mo3 O27 1.742(12) .
Mo3 O28 1.773(12) .
Mo4 O39 1.956(9) .
Mo4 O51 2.241(8) .
Mo4 O53 1.759(10) .
Mo4 O56 2.193(10) .
Mo4 O58 1.825(10) .
Mo4 O60 1.759(9) .
Mo5 O48 1.746(9) .
Mo5 O49 1.956(9) .
Mo5 O51 2.182(10) .
Mo5 O55 1.741(11) .
Mo5 O56 2.353(9) .
Mo5 O59 1.862(9) .
Mo6 O39 2.173(9) .
Mo6 O40 1.739(10) .
Mo6 O41 1.935(9) .
Mo6 O49 2.197(9) .
Mo6 O54 1.728(10) .
Mo6 O56 1.937(9) .
Mo7 O38 2.163(9) .
Mo7 O41 2.219(9) .
Mo7 O42 1.757(10) .
Mo7 O43 1.765(9) .
Mo7 O44 1.832(10) .
Mo7 O49 1.988(9) .
Mo8 O50 1.765(9) .
Mo8 O51 2.046(9) .
Mo8 O52 1.778(11) .
Mo8 O57 1.798(10) .
Mo8 O58 2.208(9) .
Mo8 O59 2.164(10) .
S1 S1A 0.798(15) .
S1 O1 1.421(9) .
S1 O2 1.19(3) .
S1 O2A 1.431(9) .
S1 O3 1.432(9) .
S1 C129 1.78(2) .
S1A F2A 2.13(3) .
S1A O1A 1.46(3) .
S1A O2 1.39(3) .
S1A O2A 1.31(2) .
S1A O3 1.410(18) .
S1A C129 1.69(2) .
S2 C37 1.860(16) .
S3 O16 1.426(8) .
S3 O17 1.432(8) .
S3 O18 1.479(9) .
S3 C128 1.62(2) .
S4 C55 1.85(2) .
S5 O19 1.440(16) .
S5 O20 1.448(16) .
S5 O21 1.432(17) .
S5 C131 1.78(3) .
S6 O13 1.451(18) .
S6 O14 1.426(16) .
S6 O15 1.444(15) .
S6 C127 1.82(3) .
S7 C19 1.843(16) .
S8 C31 1.842(15) .
S9 O10 1.442(13) .
S9 O11 1.428(16) .
S9 O12 1.429(15) .
S9 C133 1.87(3) .
S10 C1 1.84(3) .
S11 Ag13 2.621(4) 3_666
S11 Ag14 2.450(4) 3_666
S11 C13 1.841(16) .
S12 Ag9 2.511(4) 3_666
S12 C26 1.82(2) .
S13 Ag11 2.486(4) 3_666
S13 Ag12 2.444(4) 3_666
S13 Ag13 2.550(4) 3_666
S13 C91 1.850(15) .
S14 C67 1.835(17) .
S15 O7 1.449(14) .
S15 O8 1.366(15) .
S15 O9 1.500(16) .
S15 C134 1.83(2) .
S16 C73 1.852(14) .
S17 C62 1.840(14) .
S18 O4 1.462(11) .
S18 O5 1.434(12) .
S18 O6 1.443(12) .
S18 C130 1.837(16) .
S19 C49 1.843(15) .
S20 C43 1.86(2) .
S21 C79 1.92(3) .
S22 Ag14 2.445(4) 3_666
S22 C7 1.787(19) .
S23 Ag20 2.508(4) 3_666
S23 Ag22 2.501(5) 3_666
S23 C103 1.848(19) .
S24 C97 1.841(18) .
S25 Ag5 2.722(5) 3_666
S25 Ag10 2.488(5) 3_666
S25 C85 1.852(17) .
S26 O22 1.36(2) .
S26 O23 1.426(17) .
S26 O24 1.394(19) .
S26 C132 1.86(3) .
F1 F1A 1.13(5) .
F1 C129 1.44(6) .
F1A F2 1.15(4) .
F1A C129 1.444(10) .
F2 F2A 1.33(4) .
F2 C129 1.23(4) .
F2A C129 1.449(10) .
F3 C129 1.438(10) .
F4 C132 1.22(3) .
F5 C132 1.32(3) .
F6 C132 1.31(3) .
F7 C131 1.31(4) .
F8 C131 1.41(4) .
F9 C131 1.27(3) .
F10 C130 1.332(19) .
F11 C130 1.31(2) .
F12 C130 1.31(2) .
F13 C128 1.440(10) .
F14 C128 1.437(10) .
F15 C128 1.446(10) .
F16 C127 1.29(3) .
F17 C127 1.37(4) .
F18 C127 1.30(4) .
F19 C133 1.24(3) .
F20 C133 1.32(3) .
F21 C133 1.33(3) .
F22 C134 1.35(2) .
F23 C134 1.31(2) .
F24 C134 1.32(2) .
O2 O2A 0.56(4) .
O25 Ag37 2.421(11) 3_666
O27 Ag25 2.505(11) 3_666
O31 C111 1.19(3) .
O33 C118 1.22(3) .
O34 C112 1.24(3) .
O42 Ag10 2.515(10) 3_666
O45 Ag39 2.334(10) 3_666
O47 Ag7 2.284(10) 3_666
N1 C109 1.36(4) .
N1 C110 1.46(4) .
N1 C111 1.31(3) .
N3 C112 1.37(3) .
N3 C113 1.47(3) .
N3 C114 1.44(3) .
N4 C118 1.31(3) .
N4 C119 1.44(4) .
N4 C120 1.445(10) .
C1 H1 0.9800 .
C1 C2 1.30(4) .
C1 C6 1.51(3) .
C2 H2A 0.9700 .
C2 H2B 0.9700 .
C2 C3 1.57(4) .
C3 H3A 0.9700 .
C3 H3B 0.9700 .
C3 C4 1.43(4) .
C4 H4A 0.9700 .
C4 H4B 0.9700 .
C4 C5 1.38(4) .
C5 H5A 0.9700 .
C5 H5B 0.9700 .
C5 C6 1.50(3) .
C6 H6A 0.9700 .
C6 H6B 0.9700 .
C7 H7 0.9800 .
C7 C8 1.46(3) .
C7 C12 1.58(3) .
C8 H8A 0.9700 .
C8 H8B 0.9700 .
C8 C9 1.52(2) .
C9 H9A 0.9700 .
C9 H9B 0.9700 .
C9 C10 1.49(3) .
C10 H10A 0.9700 .
C10 H10B 0.9700 .
C10 C11 1.50(3) .
C11 H11A 0.9700 .
C11 H11B 0.9700 .
C11 C12 1.52(2) .
C12 H12A 0.9700 .
C12 H12B 0.9700 .
C13 H13 0.9800 .
C13 C14 1.50(2) .
C13 C18 1.50(3) .
C14 H14A 0.9700 .
C14 H14B 0.9700 .
C14 C15 1.52(3) .
C15 H15A 0.9700 .
C15 H15B 0.9700 .
C15 C16 1.45(3) .
C16 H16A 0.9700 .
C16 H16B 0.9700 .
C16 C17 1.52(3) .
C17 H17A 0.9700 .
C17 H17B 0.9700 .
C17 C18 1.50(3) .
C18 H18A 0.9700 .
C18 H18B 0.9700 .
C19 H19 0.9800 .
C19 C20 1.53(3) .
C19 C24 1.52(2) .
C20 H20A 0.9700 .
C20 H20B 0.9700 .
C20 C21 1.51(3) .
C21 H21A 0.9700 .
C21 H21B 0.9700 .
C21 C22 1.51(3) .
C22 H22A 0.9700 .
C22 H22B 0.9700 .
C22 C23 1.49(3) .
C23 H23A 0.9700 .
C23 H23B 0.9700 .
C23 C24 1.55(2) .
C24 H24A 0.9700 .
C24 H24B 0.9700 .
C25 H25A 0.9700 .
C25 H25B 0.9700 .
C25 C26 1.44(5) .
C25 C30 1.56(4) .
C26 H26 0.9800 .
C26 C27 1.51(5) .
C27 H27A 0.9700 .
C27 H27B 0.9700 .
C27 C29 1.557(10) .
C28 H28A 0.9700 .
C28 H28B 0.9700 .
C28 C29 1.54(5) .
C28 C30 1.42(5) .
C29 H29A 0.9700 .
C29 H29B 0.9700 .
C30 H30A 0.9700 .
C30 H30B 0.9700 .
C31 H31 0.9800 .
C31 C32 1.52(3) .
C31 C36 1.45(3) .
C32 H32A 0.9700 .
C32 H32B 0.9700 .
C32 C33 1.53(3) .
C33 H33A 0.9700 .
C33 H33B 0.9700 .
C33 C34 1.43(4) .
C34 H34A 0.9700 .
C34 H34B 0.9700 .
C34 C35 1.52(4) .
C35 H35A 0.9700 .
C35 H35B 0.9700 .
C35 C36 1.58(3) .
C36 H36A 0.9700 .
C36 H36B 0.9700 .
C37 H37 0.9800 .
C37 C38 1.48(3) .
C37 C42 1.46(3) .
C38 H38A 0.9700 .
C38 H38B 0.9700 .
C38 C39 1.56(3) .
C39 H39A 0.9700 .
C39 H39B 0.9700 .
C39 C40 1.50(4) .
C40 H40A 0.9700 .
C40 H40B 0.9700 .
C40 C41 1.46(4) .
C41 H41A 0.9700 .
C41 H41B 0.9700 .
C41 C42 1.58(3) .
C42 H42A 0.9700 .
C42 H42B 0.9700 .
C43 H43 0.9800 .
C43 C44 1.30(4) .
C43 C48 1.43(4) .
C44 H44A 0.9700 .
C44 H44B 0.9700 .
C44 C45 1.58(3) .
C45 H45A 0.9700 .
C45 H45B 0.9700 .
C45 C46 1.46(4) .
C46 H46A 0.9700 .
C46 H46B 0.9700 .
C46 C47 1.38(4) .
C47 H47A 0.9700 .
C47 H47B 0.9700 .
C47 C48 1.50(3) .
C48 H48A 0.9700 .
C48 H48B 0.9700 .
C49 H49 0.9800 .
C49 C50 1.54(2) .
C49 C54 1.53(2) .
C50 H50A 0.9700 .
C50 H50B 0.9700 .
C50 C51 1.50(2) .
C51 H51A 0.9700 .
C51 H51B 0.9700 .
C51 C52 1.54(3) .
C52 H52A 0.9700 .
C52 H52B 0.9700 .
C52 C53 1.47(3) .
C53 H53A 0.9700 .
C53 H53B 0.9700 .
C53 C54 1.55(2) .
C54 H54A 0.9700 .
C54 H54B 0.9700 .
C55 H55 0.9800 .
C55 C56 1.38(4) .
C55 C60 1.51(4) .
C56 H56A 0.9700 .
C56 H56B 0.9700 .
C56 C57 1.57(3) .
C57 H57A 0.9700 .
C57 H57B 0.9700 .
C57 C58 1.44(4) .
C58 H58A 0.9700 .
C58 H58B 0.9700 .
C58 C59 1.31(4) .
C59 H59A 0.9700 .
C59 H59B 0.9700 .
C59 C60 1.50(3) .
C60 H60A 0.9700 .
C60 H60B 0.9700 .
C61 H61A 0.9700 .
C61 H61B 0.9700 .
C61 C62 1.54(2) .
C61 C66 1.53(2) .
C62 H62 0.9800 .
C62 C63 1.51(2) .
C63 H63A 0.9700 .
C63 H63B 0.9700 .
C63 C64 1.54(2) .
C64 H64A 0.9700 .
C64 H64B 0.9700 .
C64 C65 1.57(3) .
C65 H65A 0.9700 .
C65 H65B 0.9700 .
C65 C66 1.52(2) .
C66 H66A 0.9700 .
C66 H66B 0.9700 .
C67 H67 0.9800 .
C67 C68 1.52(2) .
C67 C72 1.53(3) .
C68 H68A 0.9700 .
C68 H68B 0.9700 .
C68 C69 1.54(3) .
C69 H69A 0.9700 .
C69 H69B 0.9700 .
C69 C70 1.50(3) .
C70 H70A 0.9700 .
C70 H70B 0.9700 .
C70 C71 1.53(3) .
C71 H71A 0.9700 .
C71 H71B 0.9700 .
C71 C72 1.55(2) .
C72 H72A 0.9700 .
C72 H72B 0.9700 .
C73 H73 0.9800 .
C73 C74 1.50(3) .
C73 C78 1.53(3) .
C74 H74A 0.9700 .
C74 H74B 0.9700 .
C74 C75 1.55(2) .
C75 H75A 0.9700 .
C75 H75B 0.9700 .
C75 C76 1.51(4) .
C76 H76A 0.9700 .
C76 H76B 0.9700 .
C76 C77 1.46(3) .
C77 H77A 0.9700 .
C77 H77B 0.9700 .
C77 C78 1.54(3) .
C78 H78A 0.9700 .
C78 H78B 0.9700 .
C79 H79 0.9800 .
C79 C80 1.41(4) .
C79 C84 1.48(4) .
C80 H80A 0.9700 .
C80 H80B 0.9700 .
C80 C81 1.58(3) .
C81 H81A 0.9700 .
C81 H81B 0.9700 .
C81 C82 1.49(4) .
C82 H82A 0.9700 .
C82 H82B 0.9700 .
C82 C83 1.43(4) .
C83 H83A 0.9700 .
C83 H83B 0.9700 .
C83 C84 1.58(3) .
C84 H84A 0.9700 .
C84 H84B 0.9700 .
C85 H85 0.9800 .
C85 C86 1.51(3) .
C85 C90 1.50(3) .
C86 H86A 0.9700 .
C86 H86B 0.9700 .
C86 C87 1.56(3) .
C87 H87A 0.9700 .
C87 H87B 0.9700 .
C87 C88 1.47(3) .
C88 H88A 0.9700 .
C88 H88B 0.9700 .
C88 C89 1.53(3) .
C89 H89A 0.9700 .
C89 H89B 0.9700 .
C89 C90 1.54(3) .
C90 H90A 0.9700 .
C90 H90B 0.9700 .
C91 H91 0.9800 .
C91 C92 1.54(2) .
C91 C96 1.48(2) .
C92 H92A 0.9700 .
C92 H92B 0.9700 .
C92 C93 1.51(2) .
C93 H93A 0.9700 .
C93 H93B 0.9700 .
C93 C94 1.49(3) .
C94 H94A 0.9700 .
C94 H94B 0.9700 .
C94 C95 1.53(3) .
C95 H95A 0.9700 .
C95 H95B 0.9700 .
C95 C96 1.53(2) .
C96 H96A 0.9700 .
C96 H96B 0.9700 .
C97 H97 0.9800 .
C97 C98 1.40(3) .
C97 C102 1.45(3) .
C98 H98A 0.9700 .
C98 H98B 0.9700 .
C98 C99 1.56(3) .
C99 H99A 0.9700 .
C99 H99B 0.9700 .
C99 C100 1.52(3) .
C100 H10C 0.9700 .
C100 H10D 0.9700 .
C100 C101 1.56(3) .
C101 H10E 0.9700 .
C101 H10F 0.9700 .
C101 C102 1.53(3) .
C102 H10G 0.9700 .
C102 H10H 0.9700 .
C103 H103 0.9800 .
C103 C104 1.43(3) .
C103 C108 1.46(3) .
C104 H10I 0.9700 .
C104 H10J 0.9700 .
C104 C105 1.53(3) .
C105 H10K 0.9700 .
C105 H10L 0.9700 .
C105 C106 1.46(4) .
C106 H10M 0.9700 .
C106 H10N 0.9700 .
C106 C107 1.59(5) .
C107 H10O 0.9700 .
C107 H10P 0.9700 .
C107 C108 1.53(3) .
C108 H10Q 0.9700 .
C108 H10R 0.9700 .
C109 H10S 0.9600 .
C109 H10T 0.9600 .
C109 H10U 0.9600 .
C110 H11C 0.9600 .
C110 H11D 0.9600 .
C110 H11E 0.9600 .
C111 H111 0.9300 .
C112 H112 0.9300 .
C113 H11F 0.9600 .
C113 H11G 0.9600 .
C113 H11H 0.9600 .
C114 H11I 0.9600 .
C114 H11J 0.9600 .
C114 H11K 0.9600 .
C118 H118 0.9300 .
C119 H11L 0.9600 .
C119 H11M 0.9600 .
C119 H11N 0.9600 .
C120 H12C 0.9600 .
C120 H12D 0.9600 .
C120 H12E 0.9600 .
O29 H29 0.8200 .
O29 C123 1.42(4) .
C121 H12F 0.9600 .
C121 H12G 0.9600 .
C121 H12H 0.9600 .
C121 C122 1.60(6) .
C122 H12I 0.9700 .
C122 H12J 0.9700 .
C122 C123 1.39(4) .
C123 H12K 0.9700 .
C123 H12L 0.9700 .
O30 H30 0.8200 .
O30 C126 1.42(3) .
C124 H12M 0.9600 .
C124 H12N 0.9600 .
C124 H12O 0.9600 .
C124 C125 1.57(3) .
C125 H12P 0.9700 .
C125 H12Q 0.9700 .
C125 C126 1.46(3) .
C126 H12R 0.9700 .
C126 H12S 0.9700 .
O32 C117 1.249(10) .
N2 C115 1.541(10) .
N2 C116 1.548(10) .
N2 C117 1.537(10) .
C115 H11O 0.9600 .
C115 H11P 0.9600 .
C115 H11Q 0.9600 .
C116 H11R 0.9600 .
C116 H11S 0.9600 .
C116 H11T 0.9600 .
C117 H117 0.9300 .
